data_4325387
loop_
_publ_author_name
'Daniel K. Unruh'
'Jie Ling'
'Jie Qiu'
'Laura Pressprich'
'Melissa Baranay'
'Matthew Ward'
'Peter C. Burns'

_publ_section_title
;
 Complex nanoscale Cage Clusters Built from Uranyl Polyhedra and Phosphate
 Tetrahedra
;
_journal_name_full 'Inorganic Chemistry'
_journal_page_first 5509
_journal_page_last 5516
_journal_paper_doi 10.1021/ic200065y
_journal_volume 50
_journal_year 2011
_chemical_formula_moiety K17[(UO2)30(O2)30(P2O7)12(PO4)(H2O)4]
_chemical_formula_sum 'K17 O212 P25 U30'
_chemical_formula_weight 11971.85
_chemical_name_common U30Py12P1
_chemical_name_systematic
; 
 ? 
;
_space_group_IT_number 2
_symmetry_cell_setting triclinic
_symmetry_space_group_name_Hall '-P 1'
_symmetry_space_group_name_H-M 'P -1'
_atom_sites_solution_hydrogens none
_atom_sites_solution_primary direct
_atom_sites_solution_secondary difmap
_audit_creation_method SHELXL-97
_cell_angle_alpha 95.800(2)
_cell_angle_beta 99.525(2)
_cell_angle_gamma 106.396(2)
_cell_formula_units_Z 2
_cell_length_a 18.793(4)
_cell_length_b 27.188(5)
_cell_length_c 31.553(6)
_cell_measurement_reflns_used 34300
_cell_measurement_temperature 373(2)
_cell_measurement_theta_max 21.48
_cell_measurement_theta_min 1.30
_cell_volume 15066(5)
_computing_cell_refinement 'SMART SAINT'
_computing_data_collection SMART
_computing_data_reduction SAINT
_computing_molecular_graphics 'SHELXP-97 (Sheldrick, 1997)'
_computing_publication_material 'SHELCIF-97 (Sheldrick, 2000)'
_computing_structure_refinement 'SHELXL-97 (Sheldrick, 1997)'
_computing_structure_solution 'SHELXS-97 (Sheldrick, 1990)'
_diffrn_ambient_temperature 373(2)
_diffrn_detector_area_resol_mean 0
_diffrn_measured_fraction_theta_full 0.993
_diffrn_measured_fraction_theta_max 0.993
_diffrn_measurement_device_type 'Bruker APEX'
_diffrn_measurement_method '0.3 wide w/ exposures'
_diffrn_radiation_monochromator graphite
_diffrn_radiation_source 'fine-focus sealed tube'
_diffrn_radiation_type MoK\a
_diffrn_radiation_wavelength 0.71073
_diffrn_reflns_av_R_equivalents 0.0955
_diffrn_reflns_av_sigmaI/netI 0.1067
_diffrn_reflns_limit_h_max 19
_diffrn_reflns_limit_h_min -19
_diffrn_reflns_limit_k_max 27
_diffrn_reflns_limit_k_min -27
_diffrn_reflns_limit_l_max 32
_diffrn_reflns_limit_l_min -32
_diffrn_reflns_number 106051
_diffrn_reflns_theta_full 21.48
_diffrn_reflns_theta_max 21.48
_diffrn_reflns_theta_min 1.30
_exptl_absorpt_coefficient_mu 16.514
_exptl_absorpt_correction_T_max 0.590
_exptl_absorpt_correction_T_min 0.473
_exptl_absorpt_correction_type multi-scan
_exptl_absorpt_process_details SADABS
_exptl_crystal_colour yellow
_exptl_crystal_density_diffrn 2.639
_exptl_crystal_density_meas ?
_exptl_crystal_description block
_exptl_crystal_F_000 10308
_exptl_crystal_size_max 0.046
_exptl_crystal_size_mid 0.040
_exptl_crystal_size_min 0.032
_refine_diff_density_max 10.150
_refine_diff_density_min -5.231
_refine_diff_density_rms 0.657
_refine_ls_extinction_method none
_refine_ls_goodness_of_fit_ref 2.297
_refine_ls_hydrogen_treatment none
_refine_ls_matrix_type full
_refine_ls_number_parameters 1510
_refine_ls_number_reflns 34300
_refine_ls_number_restraints 54
_refine_ls_restrained_S_all 2.296
_refine_ls_R_factor_all 0.1833
_refine_ls_R_factor_gt 0.1459
_refine_ls_shift/su_max 0.036
_refine_ls_shift/su_mean 0.003
_refine_ls_structure_factor_coef Fsqd
_refine_ls_weighting_details 'calc w=1/[\s^2^(Fo^2^)+(0.1000P)^2^+0.0000P] where P=(Fo^2^+2Fc^2^)/3'
_refine_ls_weighting_scheme calc
_refine_ls_wR_factor_gt 0.3756
_refine_ls_wR_factor_ref 0.3857
_reflns_number_gt 24624
_reflns_number_total 34300
_reflns_threshold_expression >2sigma(I)
_cod_data_source_file ic200065y_si_001_3.cif
_cod_data_source_block save
_cod_depositor_comments
;
The following automatic conversions were performed:

'_exptl_crystal_density_meas' value 'n/a' was changed to '?' - the
value is perceived as not measured.

Automatic conversion script
Id: cif_fix_values 3008 2015-01-20 13:52:24Z robertas 
;
_cod_database_code 4325387

loop_
_symmetry_equiv_pos_as_xyz
'x, y, z'
'-x, -y, -z'

loop_
_atom_site_label
_atom_site_type_symbol
_atom_site_fract_x
_atom_site_fract_y
_atom_site_fract_z
_atom_site_U_iso_or_equiv
_atom_site_adp_type
_atom_site_occupancy
_atom_site_symmetry_multiplicity
_atom_site_calc_flag
_atom_site_refinement_flags
U1 U 0.44376(13) 0.02136(9) 0.22012(9) 0.0257(7) Uani 1 1 d .
U2 U 0.53399(13) 0.07999(9) 0.11655(8) 0.0239(6) Uani 1 1 d .
U3 U 0.68315(13) -0.00921(9) 0.12999(9) 0.0268(7) Uani 1 1 d .
U4 U 0.26406(13) -0.19668(10) 0.21653(9) 0.0300(7) Uani 1 1 d .
U5 U 0.92428(13) 0.27934(10) 0.12026(9) 0.0268(7) Uani 1 1 d .
U6 U 0.70561(13) 0.33663(9) 0.26534(9) 0.0262(7) Uani 1 1 d .
U7 U 1.06317(13) 0.32476(9) 0.24995(9) 0.0259(7) Uani 1 1 d .
U8 U 0.52126(13) 0.15428(10) 0.31211(9) 0.0299(7) Uani 1 1 d .
U9 U 0.70412(13) 0.28741(9) 0.13138(9) 0.0252(7) Uani 1 1 d .
U10 U 1.10386(14) 0.13795(10) 0.28900(9) 0.0329(7) Uani 1 1 d .
U11 U 0.88637(14) 0.07015(10) 0.09831(9) 0.0318(7) Uani 1 1 d .
U12 U 0.87137(13) 0.18093(10) 0.41866(9) 0.0268(7) Uani 1 1 d .
U13 U 0.24744(14) -0.25915(10) 0.32766(9) 0.0316(7) Uani 1 1 d .
U14 U 0.92701(13) 0.35647(9) 0.33826(9) 0.0266(7) Uani 1 1 d .
U15 U 0.58529(14) -0.21974(10) 0.45779(9) 0.0333(7) Uani 1 1 d .
U16 U 0.82736(14) -0.18850(10) 0.23902(10) 0.0362(8) Uani 1 1 d .
U17 U 0.95380(15) 0.06767(10) 0.36609(9) 0.0357(7) Uani 1 1 d .
U18 U 0.45594(15) -0.14484(10) 0.38422(9) 0.0346(7) Uani 1 1 d .
U19 U 0.65111(13) 0.08054(10) 0.38652(9) 0.0309(7) Uani 1 1 d .
U20 U 0.99142(13) 0.01113(10) 0.19635(9) 0.0318(7) Uani 1 1 d .
U21 U 0.26998(14) -0.45864(10) 0.32850(9) 0.0315(7) Uani 1 1 d .
U22 U 0.29520(14) -0.49518(10) 0.19538(10) 0.0353(8) Uani 1 1 d .
U23 U 0.63867(15) -0.45901(11) 0.33868(11) 0.0462(9) Uani 1 1 d .
U24 U 0.50770(13) -0.21657(10) 0.14192(9) 0.0297(7) Uani 1 1 d .
U25 U 0.48103(15) -0.43468(10) 0.41392(10) 0.0372(8) Uani 1 1 d .
U26 U 0.84018(15) -0.26106(10) 0.34893(10) 0.0418(8) Uani 1 1 d .
U27 U 0.65981(14) -0.30463(10) 0.14891(10) 0.0392(8) Uani 1 1 d .
U28 U 0.28757(14) -0.31361(10) 0.13299(10) 0.0361(8) Uani 1 1 d .
U29 U 0.52461(14) -0.49096(10) 0.20301(11) 0.0452(9) Uani 1 1 d .
U30 U 0.77066(15) -0.14498(10) 0.40919(10) 0.0388(8) Uani 1 1 d .
K1 K 0.5974(7) 0.1937(5) 0.2089(5) 0.026(3) Uani 1 1 d U
K2 K 0.7383(8) 0.2253(6) 0.3373(5) 0.037(4) Uani 1 1 d .
K3 K 0.9572(8) 0.2048(6) 0.3166(5) 0.036(4) Uani 1 1 d .
K4 K 0.8479(7) 0.2740(5) 0.2255(5) 0.027(4) Uani 1 1 d .
K5 K 0.6815(8) -0.3569(6) 0.2580(5) 0.039(4) Uani 1 1 d .
K6 K 1.0041(8) 0.1847(6) 0.1883(5) 0.035(4) Uani 1 1 d .
K7 K 0.4217(8) -0.3034(6) 0.3642(5) 0.040(4) Uani 1 1 d .
K8 K 0.7497(7) 0.1465(5) 0.1279(5) 0.028(4) Uani 1 1 d .
K9 K 0.4564(8) -0.4255(6) 0.2930(6) 0.043(5) Uani 1 1 d .
K10 K 0.2637(8) -0.3684(6) 0.2430(5) 0.039(4) Uani 1 1 d .
K11 K 0.8014(9) 0.0458(6) 0.2513(6) 0.052(5) Uani 1 1 d .
K12 K 0.4573(8) -0.3618(6) 0.1722(6) 0.043(4) Uani 1 1 d .
K13 K 0.5095(9) -0.1896(6) 0.2680(6) 0.047(5) Uani 1 1 d .
K14 K 0.3408(10) -0.2497(7) 0.4646(6) 0.054(5) Uani 1 1 d .
K15 K 0.6552(9) -0.3151(7) 0.3915(6) 0.056(5) Uani 1 1 d .
K16 K 0.5705(9) -0.1446(7) 0.0263(6) 0.054(5) Uani 1 1 d .
K17 K 0.7466(12) 0.4943(7) 0.2398(9) 0.090(8) Uani 1 1 d .
P1 P 0.9143(9) -0.0494(6) 0.2789(6) 0.025(4) Uani 1 1 d .
P2 P 0.6008(9) 0.1756(6) 0.0489(5) 0.021(4) Uani 1 1 d U
P3 P 0.8711(9) 0.3122(7) 0.4378(6) 0.032(5) Uani 1 1 d .
P4 P 0.5048(10) 0.2663(7) 0.2613(6) 0.032(5) Uani 1 1 d U
P5 P 0.5967(10) 0.2932(7) 0.3469(7) 0.033(5) Uani 1 1 d .
P6 P 0.4325(9) -0.1152(6) 0.1947(6) 0.028(5) Uani 1 1 d .
P7 P 0.1272(11) -0.3921(7) 0.3082(7) 0.040(5) Uani 1 1 d .
P8 P 1.1813(10) 0.2765(7) 0.3282(6) 0.034(5) Uani 1 1 d U
P9 P 0.8546(10) 0.1674(7) 0.0364(6) 0.029(5) Uani 1 1 d .
P10 P 1.0112(10) 0.1866(7) 0.0739(6) 0.031(5) Uani 1 1 d U
P11 P 0.2176(12) -0.3637(7) 0.3937(6) 0.040(5) Uani 1 1 d .
P12 P 0.8137(9) -0.0706(7) 0.1961(7) 0.033(5) Uani 1 1 d .
P13 P 0.5055(9) 0.2044(6) 0.1023(6) 0.024(4) Uani 1 1 d U
P14 P 0.4110(10) -0.0887(7) 0.2798(7) 0.036(5) Uani 1 1 d .
P15 P 0.1600(11) -0.4385(7) 0.1385(7) 0.045(6) Uani 1 1 d .
P16 P 1.1947(10) 0.2477(8) 0.2394(7) 0.038(5) Uani 1 1 d U
P17 P 0.4557(11) -0.3322(7) 0.4867(7) 0.039(5) Uani 1 1 d .
P18 P 0.6102(12) -0.3335(9) 0.4996(7) 0.050(6) Uani 1 1 d .
P19 P 0.5509(12) -0.4377(9) 0.1049(8) 0.053(6) Uani 1 1 d U
P20 P 0.2724(11) -0.4451(7) 0.0920(7) 0.046(6) Uani 1 1 d .
P21 P 0.8287(10) -0.3958(8) 0.3199(8) 0.048(6) Uani 1 1 d .
P22 P 0.8107(10) -0.3724(7) 0.4069(7) 0.040(5) Uani 1 1 d .
P23 P 0.6905(10) -0.4292(8) 0.1611(8) 0.048(6) Uani 1 1 d .
P24 P 1.0146(9) 0.3026(7) 0.4246(6) 0.030(5) Uani 1 1 d .
P25 P 0.660(2) -0.0508(14) 0.4074(12) 0.030(9) Uani 0.50 1 d PU
P26 P 0.773(3) -0.011(2) 0.4031(18) 0.081(17) Uani 0.50 1 d P
O1 O 1.035(2) 0.3064(15) 0.1731(13) 0.023(10) Uiso 1 1 d .
O2 O 0.874(2) 0.3486(15) 0.4009(13) 0.026(11) Uiso 1 1 d .
O3 O 0.8368(19) 0.3742(13) 0.2847(12) 0.012(9) Uiso 1 1 d .
O4 O 0.861(2) -0.2498(16) 0.2813(13) 0.028(11) Uiso 1 1 d .
O5 O 0.749(2) 0.3410(16) 0.1997(13) 0.028(11) Uiso 1 1 d .
O6 O 0.6108(18) 0.1376(13) 0.0763(11) 0.008(9) Uiso 1 1 d .
O7 O 0.900(2) 0.0899(17) 0.3240(14) 0.036(12) Uiso 1 1 d .
O8 O 0.341(2) -0.1395(15) 0.1792(13) 0.026(11) Uiso 1 1 d .
O9 O 0.982(2) 0.3646(16) 0.2757(14) 0.031(11) Uiso 1 1 d .
O10 O 0.461(2) 0.0593(17) 0.0693(14) 0.035(12) Uiso 1 1 d .
O11 O 0.508(2) -0.2462(14) 0.1914(12) 0.017(10) Uiso 1 1 d .
O12 O 0.610(2) 0.1049(15) 0.1627(13) 0.027(11) Uiso 1 1 d .
O13 O 0.884(2) 0.2895(15) 0.3176(13) 0.026(11) Uiso 1 1 d .
O14 O 0.781(2) -0.1286(15) 0.1987(13) 0.024(10) Uiso 1 1 d .
O15 O 0.456(2) -0.0591(16) 0.1891(14) 0.032(11) Uiso 1 1 d .
O16 O 0.339(2) -0.2086(15) 0.3892(13) 0.024(10) Uiso 1 1 d .
O17 O 0.960(2) 0.3288(15) 0.0881(13) 0.023(10) Uiso 1 1 d .
O18 O 1.009(2) 0.1368(16) 0.2652(14) 0.030(11) Uiso 1 1 d .
O19 O 0.8804(19) 0.1000(14) 0.1479(12) 0.014(9) Uiso 1 1 d .
O20 O 0.767(2) -0.2258(15) 0.1700(13) 0.026(11) Uiso 1 1 d .
O21 O 0.240(2) -0.4118(15) 0.3897(13) 0.024(10) Uiso 1 1 d .
O22 O 0.448(2) 0.0241(17) 0.1478(14) 0.034(12) Uiso 1 1 d .
O23 O 0.482(2) -0.1902(17) 0.3509(15) 0.040(13) Uiso 1 1 d .
O24 O 0.3266(19) -0.2711(13) 0.3052(11) 0.011(9) Uiso 1 1 d .
O25 O 0.932(2) 0.0476(14) 0.2146(12) 0.018(10) Uiso 1 1 d .
O26 O 0.574(2) 0.2954(17) 0.2450(14) 0.038(12) Uiso 1 1 d .
O27 O 0.665(2) 0.3237(15) 0.1895(13) 0.023(10) Uiso 1 1 d .
O28 O 0.925(2) -0.0094(16) 0.3205(14) 0.033(12) Uiso 1 1 d .
O29 O 0.661(2) 0.2299(15) 0.0664(13) 0.024(10) Uiso 1 1 d .
O30 O 0.590(2) 0.1599(14) 0.0019(12) 0.019(10) Uiso 1 1 d .
O31 O 0.603(3) -0.0449(19) 0.1868(16) 0.054(14) Uiso 1 1 d .
O32 O 0.871(3) -0.0670(19) 0.1731(16) 0.052(14) Uiso 1 1 d .
O33 O 0.345(2) -0.2160(15) 0.2359(13) 0.025(10) Uiso 1 1 d .
O34 O 1.143(2) 0.3180(14) 0.3126(12) 0.020(10) Uiso 1 1 d .
O35 O 0.962(3) 0.142(2) 0.4116(17) 0.060(15) Uiso 1 1 d .
O36 O 1.037(2) 0.3605(15) 0.3094(13) 0.024(10) Uiso 1 1 d .
O37 O 0.169(2) -0.3430(16) 0.2920(13) 0.028(11) Uiso 1 1 d .
O38 O 0.836(2) 0.1344(16) 0.0662(13) 0.028(11) Uiso 1 1 d .
O39 O 0.379(2) -0.2388(17) 0.1188(14) 0.035(12) Uiso 1 1 d .
O40 O 0.739(2) -0.2015(15) 0.2597(13) 0.027(11) Uiso 1 1 d .
O41 O 1.012(2) 0.2390(16) 0.1013(14) 0.033(12) Uiso 1 1 d .
O42 O 0.6636(19) 0.3302(14) 0.3310(12) 0.013(9) Uiso 1 1 d .
O43 O 0.527(3) -0.4240(18) 0.2239(15) 0.043(13) Uiso 1 1 d .
O44 O 0.522(2) 0.1875(14) 0.0542(12) 0.014(9) Uiso 1 1 d .
O45 O 1.128(2) 0.3849(15) 0.2461(13) 0.023(10) Uiso 1 1 d .
O46 O 0.718(2) 0.2368(14) 0.1596(12) 0.019(10) Uiso 1 1 d .
O47 O 0.937(2) 0.1693(16) 0.0316(14) 0.031(11) Uiso 1 1 d .
O48 O 0.254(2) -0.2391(15) 0.1455(13) 0.022(10) Uiso 1 1 d .
O49 O 0.941(2) 0.0091(16) 0.1248(13) 0.030(11) Uiso 1 1 d .
O50 O 0.829(3) 0.2579(18) 0.4163(15) 0.046(13) Uiso 1 1 d .
O51 O 1.017(2) 0.3384(16) 0.3935(14) 0.032(11) Uiso 1 1 d .
O52 O 0.325(2) -0.1759(15) 0.3561(13) 0.027(11) Uiso 1 1 d .
O53 O 0.600(2) 0.1468(16) 0.2863(14) 0.031(11) Uiso 1 1 d .
O54 O 0.502(2) -0.3828(16) 0.3805(14) 0.031(11) Uiso 1 1 d .
O55 O 1.060(3) 0.0777(17) 0.3330(15) 0.041(13) Uiso 1 1 d .
O56 O 0.581(3) -0.075(2) 0.3875(17) 0.060(15) Uiso 1 1 d .
O57 O 0.727(2) 0.0504(14) 0.1669(12) 0.020(10) Uiso 1 1 d .
O58 O 0.722(2) 0.2733(16) 0.2636(14) 0.033(12) Uiso 1 1 d .
O59 O 0.532(2) -0.3262(17) 0.5178(14) 0.035(12) Uiso 1 1 d .
O60 O 0.436(2) 0.1043(15) 0.2524(13) 0.025(10) Uiso 1 1 d .
O61 O 0.331(2) -0.3999(15) 0.3181(13) 0.025(11) Uiso 1 1 d .
O62 O 0.044(2) -0.4104(15) 0.2905(13) 0.024(10) Uiso 1 1 d .
O63 O 0.844(2) -0.0433(17) 0.2443(15) 0.040(13) Uiso 1 1 d .
O64 O 0.174(2) -0.2493(16) 0.3496(14) 0.033(12) Uiso 1 1 d .
O65 O 0.905(2) 0.1949(16) 0.4754(13) 0.029(11) Uiso 1 1 d .
O66 O 0.436(2) 0.0711(17) 0.2852(15) 0.040(12) Uiso 1 1 d .
O67 O 0.969(2) 0.4253(15) 0.3566(13) 0.026(11) Uiso 1 1 d .
O68 O 0.617(2) -0.2330(15) 0.1301(13) 0.024(10) Uiso 1 1 d .
O69 O 0.604(2) 0.0299(15) 0.0860(13) 0.024(10) Uiso 1 1 d .
O70 O 1.075(3) 0.1858(18) 0.0551(15) 0.042(13) Uiso 1 1 d .
O71 O 0.623(2) -0.1472(16) 0.1871(14) 0.035(12) Uiso 1 1 d .
O72 O 0.544(2) -0.1492(16) 0.4439(13) 0.027(11) Uiso 1 1 d .
O75 O 0.512(2) 0.1614(17) 0.1294(15) 0.040(12) Uiso 1 1 d .
O76 O 1.094(2) 0.0826(16) 0.2227(14) 0.034(12) Uiso 1 1 d .
O77 O 0.836(3) 0.0061(18) 0.3796(16) 0.048(14) Uiso 1 1 d .
O78 O 0.515(3) -0.480(2) 0.1328(17) 0.061(16) Uiso 1 1 d .
O79 O 0.806(3) 0.149(2) -0.0103(18) 0.062(16) Uiso 1 1 d .
O80 O 0.240(2) -0.5625(16) 0.1770(14) 0.034(12) Uiso 1 1 d .
O81 O 0.473(2) -0.1473(15) 0.1764(13) 0.024(10) Uiso 1 1 d .
O82 O 0.205(2) -0.5176(15) 0.3367(13) 0.022(10) Uiso 1 1 d .
O83 O 0.772(2) 0.1120(15) 0.4307(13) 0.024(10) Uiso 1 1 d .
O84 O 0.353(2) -0.4262(16) 0.2129(13) 0.029(11) Uiso 1 1 d .
O85 O 0.785(2) -0.2669(15) 0.1904(12) 0.021(10) Uiso 1 1 d .
O86 O 0.643(2) -0.0684(15) 0.0942(13) 0.022(10) Uiso 1 1 d .
O87 O 0.843(3) 0.325(2) 0.1411(17) 0.061(16) Uiso 1 1 d .
O88 O 0.188(2) -0.2506(14) 0.2571(12) 0.019(10) Uiso 1 1 d .
O89 O 0.512(3) -0.1840(18) 0.0960(15) 0.044(13) Uiso 1 1 d .
O90 O 0.563(2) 0.0043(15) 0.1176(13) 0.024(10) Uiso 1 1 d .
O91 O 0.480(2) -0.1870(17) 0.4405(14) 0.038(12) Uiso 1 1 d .
O92 O 0.320(2) -0.1112(17) 0.2636(14) 0.036(12) Uiso 1 1 d .
O93 O 0.837(3) 0.1668(19) 0.3620(16) 0.052(14) Uiso 1 1 d .
O94 O 1.229(3) 0.2682(18) 0.2942(15) 0.042(13) Uiso 1 1 d .
O95 O 0.188(3) -0.4674(19) 0.1731(16) 0.049(14) Uiso 1 1 d .
O96 O 0.267(2) -0.3180(14) 0.3777(12) 0.020(10) Uiso 1 1 d .
O97 O 0.163(2) -0.4334(14) 0.3011(12) 0.016(9) Uiso 1 1 d .
O98 O 0.448(2) -0.1159(15) 0.2472(13) 0.023(10) Uiso 1 1 d .
O99 O 0.521(2) 0.2923(15) 0.3128(13) 0.027(11) Uiso 1 1 d .
O100 O 0.139(2) -0.3757(15) 0.3596(13) 0.024(10) Uiso 1 1 d .
O101 O 0.991(2) 0.2614(15) 0.2509(13) 0.024(10) Uiso 1 1 d .
O102 O 0.229(2) -0.4877(15) 0.2523(13) 0.024(10) Uiso 1 1 d .
O103 O 0.521(3) -0.4878(19) 0.3649(16) 0.052(14) Uiso 1 1 d .
O104 O 0.436(2) 0.2772(16) 0.2433(13) 0.029(11) Uiso 1 1 d .
O105 O 0.441(2) 0.0718(16) 0.1605(14) 0.031(11) Uiso 1 1 d .
O106 O 0.887(2) 0.2284(15) 0.1508(13) 0.022(10) Uiso 1 1 d .
O107 O 0.198(3) -0.3506(17) 0.4376(15) 0.042(13) Uiso 1 1 d .
O108 O 1.0852(18) 0.0556(13) 0.2563(11) 0.005(8) Uiso 1 1 d .
O109 O 1.000(2) 0.0537(16) 0.1361(13) 0.027(11) Uiso 1 1 d .
O110 O 0.886(2) -0.1050(14) 0.2845(12) 0.017(10) Uiso 1 1 d .
O111 O 0.589(2) 0.1461(15) 0.3811(13) 0.026(11) Uiso 1 1 d .
O112 O 0.691(2) 0.3402(15) 0.1013(12) 0.021(10) Uiso 1 1 d .
O113 O 0.754(2) 0.0269(17) 0.0796(15) 0.041(13) Uiso 1 1 d .
O114 O 0.808(2) 0.3712(17) 0.3235(15) 0.039(12) Uiso 1 1 d .
O115 O 0.754(3) -0.4355(18) 0.3128(15) 0.042(13) Uiso 1 1 d .
O116 O 0.431(2) -0.3872(15) 0.4614(12) 0.021(10) Uiso 1 1 d .
O117 O 0.540(2) -0.5019(17) 0.2783(14) 0.037(12) Uiso 1 1 d .
O118 O 0.860(2) 0.2225(15) 0.0538(12) 0.021(10) Uiso 1 1 d .
O119 O 0.447(2) 0.1657(16) 0.3350(14) 0.031(11) Uiso 1 1 d .
O120 O 0.544(2) 0.0442(16) 0.2362(13) 0.029(11) Uiso 1 1 d .
O121 O 0.202(2) -0.2792(17) 0.1656(14) 0.037(12) Uiso 1 1 d .
O122 O 0.354(2) -0.4542(16) 0.3933(14) 0.033(11) Uiso 1 1 d .
O123 O 0.226(2) -0.2008(17) 0.2821(14) 0.037(12) Uiso 1 1 d .
O124 O 1.241(3) 0.298(2) 0.3683(19) 0.074(18) Uiso 1 1 d .
O125 O 0.553(3) -0.2821(19) 0.1117(16) 0.051(14) Uiso 1 1 d .
O126 O 0.688(3) 0.397(2) 0.2658(17) 0.057(15) Uiso 1 1 d .
O127 O 0.348(2) -0.3104(15) 0.1826(13) 0.023(10) Uiso 1 1 d .
O128 O 0.995(3) 0.147(2) 0.1040(17) 0.056(15) Uiso 1 1 d .
O129 O 1.070(2) 0.1309(15) 0.3585(13) 0.027(11) Uiso 1 1 d .
O130 O 0.907(2) 0.1071(15) 0.4199(12) 0.019(10) Uiso 1 1 d .
O131 O 0.916(3) -0.1721(19) 0.2178(16) 0.050(14) Uiso 1 1 d .
O132 O 0.314(3) -0.3886(18) 0.1140(15) 0.047(13) Uiso 1 1 d .
O133 O 0.372(3) -0.4838(19) 0.3620(16) 0.048(14) Uiso 1 1 d .
O134 O 0.445(3) -0.1008(18) 0.3251(16) 0.047(14) Uiso 1 1 d .
O135 O 0.585(3) -0.3843(18) 0.4711(15) 0.042(13) Uiso 1 1 d .
O136 O 0.980(3) -0.0373(18) 0.2555(15) 0.042(13) Uiso 1 1 d .
O137 O 0.342(2) -0.0030(16) 0.2037(14) 0.031(11) Uiso 1 1 d .
O138 O 0.887(2) -0.1996(17) 0.3081(14) 0.036(12) Uiso 1 1 d .
O139 O 0.599(2) 0.2386(16) 0.3434(14) 0.034(12) Uiso 1 1 d .
O140 O 0.573(2) -0.2465(14) 0.4002(12) 0.016(9) Uiso 1 1 d .
O141 O 0.718(3) -0.1942(19) 0.4630(16) 0.050(14) Uiso 1 1 d .
O142 O 0.074(2) -0.4501(17) 0.1286(14) 0.039(12) Uiso 1 1 d .
O143 O 0.432(2) -0.0313(16) 0.2786(13) 0.028(11) Uiso 1 1 d .
O144 O 0.693(3) 0.005(2) 0.3907(17) 0.060(15) Uiso 1 1 d .
O145 O 0.825(2) -0.3451(17) 0.3106(14) 0.035(12) Uiso 1 1 d .
O146 O 0.795(3) -0.0054(17) 0.1018(15) 0.041(13) Uiso 1 1 d .
O147 O 0.591(2) -0.2002(16) 0.5149(13) 0.029(11) Uiso 1 1 d .
O148 O 0.861(3) -0.1806(18) 0.3837(15) 0.043(13) Uiso 1 1 d .
O149 O 0.539(3) 0.0929(18) 0.3609(15) 0.042(13) Uiso 1 1 d .
O150 O 0.477(3) -0.294(2) 0.4574(18) 0.066(17) Uiso 1 1 d .
O151 O 0.304(2) -0.5019(17) 0.2676(15) 0.040(13) Uiso 1 1 d .
O152 O 0.973(2) 0.2487(16) 0.4038(14) 0.032(11) Uiso 1 1 d .
O153 O 0.431(2) 0.2119(15) 0.0960(13) 0.027(11) Uiso 1 1 d .
O154 O 0.184(3) -0.1755(17) 0.1973(15) 0.041(13) Uiso 1 1 d .
O155 O 0.399(3) -0.5237(17) 0.2223(15) 0.042(13) Uiso 1 1 d .
O156 O 1.050(2) -0.0268(15) 0.1805(13) 0.024(10) Uiso 1 1 d .
O157 O 0.991(2) 0.3396(16) 0.1871(14) 0.035(12) Uiso 1 1 d .
O158 O 0.793(3) -0.3234(18) 0.3943(15) 0.042(13) Uiso 1 1 d .
O159 O 0.617(3) 0.0669(18) 0.4342(15) 0.042(13) Uiso 1 1 d .
O160 O 0.843(2) 0.3323(16) 0.4759(14) 0.034(12) Uiso 1 1 d .
O161 O 0.687(2) 0.0914(16) 0.3390(13) 0.030(11) Uiso 1 1 d .
O162 O 0.411(3) -0.3193(18) 0.5105(16) 0.047(13) Uiso 1 1 d .
O163 O 0.584(3) 0.3144(19) 0.3898(16) 0.051(14) Uiso 1 1 d .
O164 O 0.734(3) -0.4195(19) 0.4010(16) 0.053(14) Uiso 1 1 d .
O165 O 0.621(2) -0.3984(15) 0.3277(13) 0.023(10) Uiso 1 1 d .
O166 O 1.145(2) 0.1908(16) 0.2372(14) 0.032(11) Uiso 1 1 d .
O167 O 0.743(3) 0.1542(18) 0.4273(15) 0.046(13) Uiso 1 1 d .
O168 O 0.748(3) -0.2680(18) 0.3272(15) 0.043(13) Uiso 1 1 d .
O169 O 0.630(3) -0.2895(18) 0.4755(15) 0.042(13) Uiso 1 1 d .
O170 O 0.710(3) -0.3714(18) 0.1751(15) 0.045(13) Uiso 1 1 d .
O171 O 1.145(3) 0.2838(19) 0.2254(16) 0.051(14) Uiso 1 1 d .
O172 O 0.435(3) -0.1016(18) 0.4193(15) 0.045(13) Uiso 1 1 d .
O173 O 1.119(3) 0.2254(19) 0.3267(16) 0.050(14) Uiso 1 1 d .
O174 O 0.184(3) -0.451(2) 0.0928(17) 0.059(15) Uiso 1 1 d .
O175 O 0.945(3) -0.256(2) 0.3739(17) 0.063(16) Uiso 1 1 d .
O176 O 0.801(2) 0.2831(17) 0.0985(14) 0.036(12) Uiso 1 1 d .
O177 O 0.685(3) -0.1457(19) 0.4542(16) 0.052(14) Uiso 1 1 d .
O178 O 0.757(3) -0.0442(19) 0.1792(16) 0.049(14) Uiso 1 1 d .
O179 O 0.558(2) -0.3836(16) 0.1240(13) 0.028(11) Uiso 1 1 d .
O180 O 0.396(2) -0.5173(17) 0.1727(14) 0.037(12) Uiso 1 1 d .
O181 O 0.558(3) 0.003(2) 0.3411(19) 0.074(18) Uiso 1 1 d .
O182 O 0.662(4) -0.512(3) 0.347(2) 0.12(3) Uiso 1 1 d .
O183 O 0.291(2) -0.4850(17) 0.1221(14) 0.039(12) Uiso 1 1 d .
O184 O 1.005(3) 0.0445(18) 0.4102(15) 0.044(13) Uiso 1 1 d .
O185 O 1.260(2) 0.2538(16) 0.2155(14) 0.035(12) Uiso 1 1 d .
O186 O 0.461(3) -0.4879(18) 0.4473(15) 0.044(13) Uiso 1 1 d .
O187 O 0.229(3) -0.321(2) 0.0823(17) 0.059(15) Uiso 1 1 d .
O188 O 0.825(3) -0.2132(19) 0.4145(16) 0.051(14) Uiso 1 1 d .
O189 O 0.523(3) -0.557(2) 0.1891(17) 0.059(15) Uiso 1 1 d .
O190 O 0.845(3) -0.1015(18) 0.4489(16) 0.048(14) Uiso 1 1 d .
O191 O 0.632(4) -0.445(3) 0.106(2) 0.11(2) Uiso 1 1 d .
O192 O 0.390(3) -0.2883(19) 0.1061(16) 0.048(14) Uiso 1 1 d .
O193 O 0.196(2) -0.3806(16) 0.1566(14) 0.032(11) Uiso 1 1 d .
O194 O 0.619(3) -0.4834(18) 0.2619(15) 0.046(13) Uiso 1 1 d .
O195 O 0.633(2) -0.2963(16) 0.1985(14) 0.031(11) Uiso 1 1 d .
O196 O 0.889(3) 0.042(2) 0.0467(18) 0.067(17) Uiso 1 1 d .
O197 O 0.570(3) 0.2530(18) 0.1239(15) 0.043(13) Uiso 1 1 d .
O198 O 0.707(3) -0.1808(19) 0.3642(16) 0.049(14) Uiso 1 1 d .
O199 O 0.861(2) -0.3853(17) 0.3722(14) 0.037(12) Uiso 1 1 d .
O200 O 0.881(3) -0.4161(18) 0.3006(15) 0.045(13) Uiso 1 1 d .
O201 O 0.859(3) -0.366(2) 0.4516(17) 0.061(16) Uiso 1 1 d .
O202 O 0.667(3) -0.3311(19) 0.5415(16) 0.050(14) Uiso 1 1 d .
O203 O 0.652(3) -0.460(2) 0.1910(18) 0.063(16) Uiso 1 1 d .
O204 O 0.724(3) -0.072(2) 0.4005(17) 0.056(15) Uiso 1 1 d .
O205 O 0.273(3) -0.460(2) 0.0467(18) 0.058(15) Uiso 1 1 d .
O206 O 1.194(3) 0.141(2) 0.3148(17) 0.059(15) Uiso 1 1 d .
O207 O 0.498(3) 0.208(2) 0.2583(18) 0.069(17) Uiso 1 1 d .
O208 O 0.595(3) -0.453(2) 0.4001(18) 0.070(17) Uiso 1 1 d .
O209 O 0.524(3) -0.451(2) 0.0614(19) 0.067(17) Uiso 1 1 d .
O210 O 0.821(4) -0.095(2) 0.356(2) 0.09(2) Uiso 1 1 d .
O211 O 0.965(2) 0.3161(15) 0.4534(13) 0.024(10) Uiso 1 1 d .
O212 O 1.090(2) 0.3112(16) 0.4556(13) 0.028(11) Uiso 1 1 d .
O213 O 0.767(3) -0.442(2) 0.150(2) 0.08(2) Uiso 1 1 d .
O214 O 0.660(4) -0.038(3) 0.458(3) 0.02(2) Uiso 0.50 1 d P
O215 O 0.811(4) 0.014(2) 0.453(2) 0.005(17) Uiso 0.50 1 d P

loop_
_atom_site_aniso_label
_atom_site_aniso_U_11
_atom_site_aniso_U_22
_atom_site_aniso_U_33
_atom_site_aniso_U_23
_atom_site_aniso_U_13
_atom_site_aniso_U_12
U1 0.0167(13) 0.0182(14) 0.0423(18) 0.0119(13) 0.0090(12) 0.0013(11)
U2 0.0158(13) 0.0166(14) 0.0350(17) 0.0070(12) -0.0007(12) 0.0008(11)
U3 0.0129(13) 0.0169(14) 0.0438(18) 0.0052(13) -0.0049(12) -0.0006(11)
U4 0.0155(13) 0.0259(15) 0.0451(19) 0.0148(13) 0.0010(13) 0.0005(12)
U5 0.0126(13) 0.0262(15) 0.0382(17) 0.0100(13) 0.0019(12) 0.0006(11)
U6 0.0187(14) 0.0170(14) 0.0432(18) 0.0078(13) 0.0075(13) 0.0042(11)
U7 0.0120(13) 0.0204(15) 0.0409(18) 0.0085(13) -0.0003(12) -0.0001(11)
U8 0.0189(14) 0.0234(15) 0.0518(19) 0.0137(14) 0.0117(13) 0.0081(12)
U9 0.0145(13) 0.0169(14) 0.0411(18) 0.0074(12) 0.0010(12) 0.0015(11)
U10 0.0215(14) 0.0238(16) 0.0476(19) 0.0046(14) -0.0016(13) 0.0032(12)
U11 0.0178(14) 0.0298(16) 0.0433(19) 0.0087(14) 0.0028(13) 0.0011(12)
U12 0.0157(13) 0.0225(15) 0.0376(17) 0.0059(13) -0.0013(12) 0.0022(11)
U13 0.0266(15) 0.0265(16) 0.0446(19) 0.0141(14) 0.0087(13) 0.0089(13)
U14 0.0173(13) 0.0190(14) 0.0417(18) 0.0088(13) 0.0040(12) 0.0025(11)
U15 0.0272(15) 0.0309(16) 0.0390(18) 0.0031(14) -0.0019(13) 0.0100(13)
U16 0.0187(14) 0.0219(15) 0.063(2) 0.0072(14) -0.0028(14) 0.0043(12)
U17 0.0368(16) 0.0276(16) 0.0442(19) 0.0070(14) 0.0012(14) 0.0157(13)
U18 0.0364(16) 0.0250(16) 0.0421(19) 0.0096(14) 0.0028(14) 0.0105(13)
U19 0.0182(14) 0.0214(15) 0.052(2) 0.0108(14) 0.0032(13) 0.0049(12)
U20 0.0144(13) 0.0245(15) 0.052(2) 0.0042(14) 0.0023(13) 0.0016(12)
U21 0.0247(15) 0.0179(15) 0.0476(19) 0.0056(13) -0.0023(13) 0.0050(12)
U22 0.0150(14) 0.0195(15) 0.063(2) -0.0018(14) -0.0059(14) 0.0021(12)
U23 0.0225(15) 0.0261(17) 0.081(2) -0.0089(16) -0.0139(15) 0.0127(13)
U24 0.0170(14) 0.0213(15) 0.0491(19) 0.0067(13) 0.0058(13) 0.0034(12)
U25 0.0264(15) 0.0237(16) 0.054(2) 0.0010(14) -0.0105(14) 0.0084(13)
U26 0.0301(16) 0.0251(16) 0.065(2) -0.0002(15) -0.0103(15) 0.0144(13)
U27 0.0206(15) 0.0216(16) 0.070(2) 0.0002(15) 0.0036(15) 0.0039(12)
U28 0.0210(14) 0.0250(16) 0.055(2) 0.0078(14) -0.0039(14) 0.0008(12)
U29 0.0187(15) 0.0192(16) 0.087(3) -0.0078(16) -0.0061(15) 0.0040(12)
U30 0.0265(15) 0.0259(16) 0.065(2) 0.0064(15) 0.0072(15) 0.0111(13)
K1 0.023(5) 0.022(5) 0.030(5) 0.005(4) 0.007(4) 0.001(4)
K2 0.017(8) 0.053(11) 0.044(11) 0.023(9) -0.002(7) 0.017(8)
K3 0.037(9) 0.028(9) 0.049(11) 0.012(8) 0.015(8) 0.013(8)
K4 0.014(7) 0.020(8) 0.042(10) 0.009(7) 0.002(7) -0.004(6)
K5 0.027(9) 0.028(9) 0.050(11) 0.002(8) -0.008(8) 0.002(7)
K6 0.016(8) 0.026(9) 0.050(11) 0.006(8) -0.006(7) -0.004(7)
K7 0.025(9) 0.036(10) 0.054(12) -0.001(8) -0.011(8) 0.012(8)
K8 0.008(7) 0.032(9) 0.036(10) 0.003(7) -0.010(7) 0.003(7)
K9 0.019(8) 0.044(11) 0.066(12) 0.002(9) -0.004(8) 0.022(8)
K10 0.033(9) 0.042(10) 0.052(11) 0.006(9) 0.007(8) 0.030(8)
K11 0.035(10) 0.042(11) 0.076(14) 0.000(10) -0.010(9) 0.023(9)
K12 0.032(9) 0.031(10) 0.059(12) 0.017(9) -0.003(8) 0.004(8)
K13 0.052(11) 0.037(10) 0.056(12) 0.003(9) 0.002(9) 0.026(9)
K14 0.054(11) 0.043(11) 0.066(13) 0.005(10) 0.012(10) 0.014(9)
K15 0.024(9) 0.045(11) 0.084(15) -0.018(10) -0.003(9) 0.006(8)
K16 0.039(10) 0.052(12) 0.061(13) -0.005(10) 0.005(9) 0.009(9)
K17 0.067(14) 0.034(12) 0.16(2) 0.006(13) 0.031(15) 0.000(11)
P1 0.010(9) 0.011(9) 0.051(13) 0.007(9) 0.003(9) 0.001(7)
P2 0.018(5) 0.022(6) 0.023(6) 0.008(4) 0.007(4) 0.004(4)
P3 0.021(10) 0.025(11) 0.047(13) 0.005(9) 0.004(9) 0.006(8)
P4 0.029(6) 0.034(6) 0.034(6) 0.008(4) 0.008(4) 0.008(4)
P5 0.025(10) 0.019(10) 0.059(14) -0.006(10) 0.013(10) 0.013(9)
P6 0.024(10) 0.011(10) 0.044(13) -0.004(9) 0.009(9) -0.001(8)
P7 0.039(12) 0.026(11) 0.054(14) 0.017(10) 0.008(11) 0.007(10)
P8 0.033(6) 0.030(6) 0.036(6) 0.006(4) -0.001(4) 0.010(4)
P9 0.025(10) 0.036(12) 0.026(11) 0.006(9) 0.006(9) 0.007(9)
P10 0.027(6) 0.032(6) 0.034(6) 0.007(4) 0.004(4) 0.011(4)
P11 0.061(14) 0.034(12) 0.027(12) 0.008(10) 0.011(10) 0.017(11)
P12 0.011(9) 0.034(12) 0.053(14) 0.005(10) -0.002(9) 0.011(8)
P13 0.023(6) 0.022(6) 0.024(6) 0.004(4) 0.001(4) 0.004(4)
P14 0.017(10) 0.031(12) 0.048(14) 0.013(10) 0.001(9) -0.010(9)
P15 0.032(11) 0.028(12) 0.060(15) -0.001(10) -0.028(11) 0.012(9)
P16 0.033(6) 0.040(6) 0.042(7) 0.008(5) 0.007(4) 0.012(5)
P17 0.046(13) 0.028(12) 0.043(13) 0.013(10) 0.012(11) 0.007(10)
P18 0.051(14) 0.057(15) 0.046(14) -0.001(12) -0.008(11) 0.033(12)
P19 0.051(7) 0.050(7) 0.055(7) 0.005(5) 0.009(5) 0.013(5)
P20 0.028(11) 0.024(11) 0.067(16) -0.005(11) -0.010(11) -0.007(9)
P21 0.024(11) 0.030(12) 0.083(18) -0.002(11) -0.006(11) 0.014(10)
P22 0.021(10) 0.022(11) 0.067(15) 0.015(10) -0.007(10) -0.002(9)
P23 0.015(10) 0.033(12) 0.095(19) 0.009(12) 0.014(11) 0.004(9)
P24 0.021(10) 0.026(11) 0.034(12) 0.000(9) -0.002(9) 0.000(8)
P25 0.030(10) 0.029(10) 0.031(10) 0.005(5) 0.006(5) 0.010(5)
P26 0.09(4) 0.06(4) 0.07(4) 0.02(3) 0.02(3) -0.01(3)

loop_
_atom_type_symbol
_atom_type_description
_atom_type_scat_dispersion_real
_atom_type_scat_dispersion_imag
_atom_type_scat_source
O O 0.0106 0.0060 'International Tables Vol C Tables 4.2.6.8 and 6.1.1.4'
P P 0.1023 0.0942 'International Tables Vol C Tables 4.2.6.8 and 6.1.1.4'
K K 0.2009 0.2494 'International Tables Vol C Tables 4.2.6.8 and 6.1.1.4'
U U -9.6767 9.6646 'International Tables Vol C Tables 4.2.6.8 and 6.1.1.4'

loop_
_geom_angle_atom_site_label_1
_geom_angle_atom_site_label_2
_geom_angle_atom_site_label_3
_geom_angle
_geom_angle_site_symmetry_1
_geom_angle_site_symmetry_3
O120 U1 O137 178.9(19) . .
O120 U1 O22 92.2(17) . .
O137 U1 O22 87.7(17) . .
O120 U1 O66 88.8(17) . .
O137 U1 O66 91.8(17) . .
O22 U1 O66 143.2(15) . .
O120 U1 O15 87.8(16) . .
O137 U1 O15 91.1(16) . .
O22 U1 O15 71.6(15) . .
O66 U1 O15 145.1(15) . .
O120 U1 O60 90.2(16) . .
O137 U1 O60 90.9(16) . .
O22 U1 O60 108.5(14) . .
O66 U1 O60 34.7(13) . .
O15 U1 O60 178.0(14) . .
O120 U1 O105 93.9(16) . .
O137 U1 O105 86.7(16) . .
O22 U1 O105 33.5(13) . .
O66 U1 O105 109.8(15) . .
O15 U1 O105 105.0(14) . .
O60 U1 O105 75.1(14) . .
O120 U1 O143 92.3(16) . .
O137 U1 O143 87.1(16) . .
O22 U1 O143 147.3(14) . .
O66 U1 O143 69.2(14) . .
O15 U1 O143 76.3(14) . .
O60 U1 O143 103.8(13) . .
O105 U1 O143 173.7(13) . .
O10 U2 O12 176.1(19) . .
O10 U2 O90 97.4(17) . .
O12 U2 O90 85.4(16) . .
O10 U2 O22 84.3(17) . .
O12 U2 O22 99.3(17) . .
O90 U2 O22 71.0(14) . .
O10 U2 O75 92.0(17) . .
O12 U2 O75 85.4(16) . .
O90 U2 O75 169.4(15) . .
O22 U2 O75 105.4(15) . .
O10 U2 O105 89.5(17) . .
O12 U2 O105 92.4(16) . .
O90 U2 O105 103.4(14) . .
O22 U2 O105 33.9(13) . .
O75 U2 O105 71.8(15) . .
O10 U2 O69 91.1(17) . .
O12 U2 O69 89.5(16) . .
O90 U2 O69 36.8(13) . .
O22 U2 O69 106.3(14) . .
O75 U2 O69 148.3(14) . .
O105 U2 O69 139.8(14) . .
O10 U2 O6 88.8(16) . .
O12 U2 O6 87.7(15) . .
O90 U2 O6 111.7(13) . .
O22 U2 O6 172.8(13) . .
O75 U2 O6 73.1(13) . .
O105 U2 O6 144.7(13) . .
O69 U2 O6 75.5(12) . .
O10 U2 K1 134.8(14) . .
O12 U2 K1 43.3(13) . .
O90 U2 K1 125.9(10) . .
O22 U2 K1 97.3(11) . .
O75 U2 K1 43.8(11) . .
O105 U2 K1 70.2(10) . .
O69 U2 K1 130.4(9) . .
O6 U2 K1 86.5(8) . .
O10 U2 K8 129.8(14) . .
O12 U2 K8 47.5(13) . .
O90 U2 K8 86.1(10) . .
O22 U2 K8 141.9(11) . .
O75 U2 K8 91.5(11) . .
O105 U2 K8 138.5(10) . .
O69 U2 K8 62.9(9) . .
O6 U2 K8 45.2(8) . .
K1 U2 K8 71.6(3) . .
O86 U3 O57 177.5(17) . .
O86 U3 O178 93.2(17) . .
O57 U3 O178 84.8(16) . .
O86 U3 O113 90.8(17) . .
O57 U3 O113 88.4(16) . .
O178 U3 O113 109.6(16) . .
O86 U3 O90 88.7(15) . .
O57 U3 O90 93.8(15) . .
O178 U3 O90 139.7(15) . .
O113 U3 O90 110.5(14) . .
O86 U3 O146 84.6(16) . .
O57 U3 O146 93.4(16) . .
O178 U3 O146 74.4(16) . .
O113 U3 O146 36.2(14) . .
O90 U3 O146 145.7(15) . .
O86 U3 O69 90.6(15) . .
O57 U3 O69 91.6(15) . .
O178 U3 O69 174.4(15) . .
O113 U3 O69 74.5(14) . .
O90 U3 O69 36.1(13) . .
O146 U3 O69 110.2(14) . .
O86 U3 O31 91.3(17) . .
O57 U3 O31 89.5(16) . .
O178 U3 O31 72.1(16) . .
O113 U3 O31 177.2(15) . .
O90 U3 O31 67.7(14) . .
O146 U3 O31 145.9(15) . .
O69 U3 O31 103.7(14) . .
O86 U3 K11 139.9(13) . .
O57 U3 K11 38.6(12) . .
O178 U3 K11 48.1(12) . .
O113 U3 K11 110.1(11) . .
O90 U3 K11 113.4(10) . .
O146 U3 K11 92.6(11) . .
O69 U3 K11 127.3(10) . .
O31 U3 K11 69.2(11) . .
O86 U3 K8 140.3(13) . .
O57 U3 K8 40.6(12) . .
O178 U3 K8 119.2(12) . .
O113 U3 K8 58.4(11) . .
O90 U3 K8 80.8(10) . .
O146 U3 K8 83.2(11) . .
O69 U3 K8 59.2(9) . .
O31 U3 K8 118.8(11) . .
K11 U3 K8 78.4(3) . .
O86 U3 K16 8.5(13) . .
O57 U3 K16 173.0(12) . .
O178 U3 K16 101.5(12) . .
O113 U3 K16 86.5(11) . .
O90 U3 K16 83.4(10) . .
O146 U3 K16 85.4(11) . .
O69 U3 K16 82.4(10) . .
O31 U3 K16 95.4(11) . .
K11 U3 K16 148.3(3) . .
K8 U3 K16 132.4(3) . .
O154 U4 O33 178.4(19) . .
O154 U4 O123 88.3(18) . .
O33 U4 O123 92.1(17) . .
O154 U4 O8 91.7(17) . .
O33 U4 O8 87.0(16) . .
O123 U4 O8 141.7(15) . .
O154 U4 O48 89.8(17) . .
O33 U4 O48 90.7(16) . .
O123 U4 O48 147.5(14) . .
O8 U4 O48 70.8(13) . .
O154 U4 O88 88.2(17) . .
O33 U4 O88 93.0(15) . .
O123 U4 O88 35.4(13) . .
O8 U4 O88 177.1(13) . .
O48 U4 O88 112.1(13) . .
O154 U4 O92 87.4(17) . .
O33 U4 O92 91.2(16) . .
O123 U4 O92 70.4(15) . .
O8 U4 O92 71.4(14) . .
O48 U4 O92 141.9(14) . .
O88 U4 O92 105.7(14) . .
O154 U4 O121 88.7(18) . .
O33 U4 O121 92.6(16) . .
O123 U4 O121 111.4(15) . .
O8 U4 O121 106.9(14) . .
O48 U4 O121 36.1(13) . .
O88 U4 O121 76.0(14) . .
O92 U4 O121 175.7(14) . .
O154 U4 U13 112.4(15) . .
O33 U4 U13 68.4(13) . .
O123 U4 U13 28.3(11) . .
O8 U4 U13 147.0(9) . .
O48 U4 U13 128.6(9) . .
O88 U4 U13 31.2(9) . .
O92 U4 U13 86.9(10) . .
O121 U4 U13 96.3(10) . .
O154 U4 U28 113.8(15) . .
O33 U4 U28 67.1(13) . .
O123 U4 U28 128.5(11) . .
O8 U4 U28 86.0(10) . .
O48 U4 U28 28.4(9) . .
O88 U4 U28 96.7(9) . .
O92 U4 U28 149.7(10) . .
O121 U4 U28 32.1(10) . .
U13 U4 U28 103.09(8) . .
O17 U5 O106 178.1(18) . .
O17 U5 O1 92.9(15) . .
O106 U5 O1 88.6(15) . .
O17 U5 O176 91.0(16) . .
O106 U5 O176 88.2(16) . .
O1 U5 O176 147.1(14) . .
O17 U5 O41 88.1(16) . .
O106 U5 O41 91.4(16) . .
O1 U5 O41 69.4(14) . .
O176 U5 O41 143.3(15) . .
O17 U5 O87 89.7(18) . .
O106 U5 O87 90.9(18) . .
O1 U5 O87 107.4(16) . .
O176 U5 O87 40.0(16) . .
O41 U5 O87 176.0(17) . .
O17 U5 O118 88.1(15) . .
O106 U5 O118 90.0(15) . .
O1 U5 O118 144.7(13) . .
O176 U5 O118 68.0(14) . .
O41 U5 O118 75.3(14) . .
O87 U5 O118 107.9(16) . .
O17 U5 O157 90.3(16) . .
O106 U5 O157 91.6(16) . .
O1 U5 O157 35.8(13) . .
O176 U5 O157 111.6(14) . .
O41 U5 O157 105.0(14) . .
O87 U5 O157 71.7(16) . .
O118 U5 O157 178.3(14) . .
O17 U5 K4 136.6(13) . .
O106 U5 K4 44.9(12) . .
O1 U5 K4 77.9(10) . .
O176 U5 K4 76.9(11) . .
O41 U5 K4 125.8(11) . .
O87 U5 K4 54.6(13) . .
O118 U5 K4 123.3(9) . .
O157 U5 K4 57.8(10) . .
O17 U5 K6 136.9(12) . .
O106 U5 K6 43.6(12) . .
O1 U5 K6 56.2(10) . .
O176 U5 K6 131.6(11) . .
O41 U5 K6 55.0(11) . .
O87 U5 K6 125.6(13) . .
O118 U5 K6 101.1(9) . .
O157 U5 K6 80.3(10) . .
K4 U5 K6 71.0(3) . .
O17 U5 K8 146.8(12) . .
O106 U5 K8 31.5(12) . .
O1 U5 K8 120.0(10) . .
O176 U5 K8 64.3(11) . .
O41 U5 K8 98.8(10) . .
O87 U5 K8 84.8(13) . .
O118 U5 K8 62.9(9) . .
O157 U5 K8 118.5(10) . .
K4 U5 K8 62.2(3) . .
K6 U5 K8 68.9(3) . .
O126 U6 O58 179(2) . .
O126 U6 O114 91(2) . .
O58 U6 O114 90.2(17) . .
O126 U6 O3 93.6(19) . .
O58 U6 O3 87.5(15) . .
O114 U6 O3 35.3(13) . .
O126 U6 O42 88.3(19) . .
O58 U6 O42 92.4(16) . .
O114 U6 O42 70.3(14) . .
O3 U6 O42 105.7(12) . .
O126 U6 O27 86.9(19) . .
O58 U6 O27 91.8(16) . .
O114 U6 O27 145.4(15) . .
O3 U6 O27 110.3(13) . .
O42 U6 O27 143.9(13) . .
O126 U6 O5 93(2) . .
O58 U6 O5 86.0(17) . .
O114 U6 O5 109.4(15) . .
O3 U6 O5 74.1(13) . .
O42 U6 O5 178.4(13) . .
O27 U6 O5 36.5(13) . .
O126 U6 O26 89(2) . .
O58 U6 O26 90.3(17) . .
O114 U6 O26 145.3(16) . .
O3 U6 O26 177.7(14) . .
O42 U6 O26 74.9(14) . .
O27 U6 O26 69.2(14) . .
O5 U6 O26 105.3(15) . .
O126 U6 K4 136.9(17) . .
O58 U6 K4 43.2(13) . .
O114 U6 K4 80.4(11) . .
O3 U6 K4 56.5(9) . .
O42 U6 K4 126.8(9) . .
O27 U6 K4 77.6(10) . .
O5 U6 K4 51.7(10) . .
O26 U6 K4 121.3(11) . .
O126 U6 K1 135.6(17) . .
O58 U6 K1 43.0(13) . .
O114 U6 K1 132.1(11) . .
O3 U6 K1 126.4(9) . .
O42 U6 K1 97.0(9) . .
O27 U6 K1 63.5(10) . .
O5 U6 K1 81.9(10) . .
O26 U6 K1 51.3(11) . .
K4 U6 K1 70.9(3) . .
O126 U6 K2 145.9(17) . .
O58 U6 K2 35.2(14) . .
O114 U6 K2 68.9(11) . .
O3 U6 K2 85.8(9) . .
O42 U6 K2 59.4(9) . .
O27 U6 K2 125.3(10) . .
O5 U6 K2 119.0(10) . .
O26 U6 K2 92.6(11) . .
K4 U6 K2 69.0(3) . .
K1 U6 K2 65.2(3) . .
O126 U6 K17 25.2(17) . .
O58 U6 K17 154.9(14) . .
O114 U6 K17 85.4(11) . .
O3 U6 K17 74.7(9) . .
O42 U6 K17 109.1(9) . .
O27 U6 K17 78.4(10) . .
O5 U6 K17 72.4(10) . .
O26 U6 K17 107.3(11) . .
K4 U6 K17 111.7(4) . .
K1 U6 K17 140.6(4) . .
K2 U6 K17 154.0(4) . .
O45 U7 O101 176.7(17) . .
O45 U7 O36 90.4(16) . .
O101 U7 O36 91.0(16) . .
O45 U7 O9 92.2(16) . .
O101 U7 O9 87.2(16) . .
O36 U7 O9 35.7(13) . .
O45 U7 O171 88.4(17) . .
O101 U7 O171 92.3(17) . .
O36 U7 O171 143.2(15) . .
O9 U7 O171 178.7(16) . .
O45 U7 O34 90.7(15) . .
O101 U7 O34 92.7(15) . .
O36 U7 O34 68.6(13) . .
O9 U7 O34 104.2(14) . .
O171 U7 O34 74.7(15) . .
O45 U7 O157 83.8(16) . .
O101 U7 O157 92.8(16) . .
O36 U7 O157 110.8(14) . .
O9 U7 O157 75.5(15) . .
O171 U7 O157 105.6(16) . .
O34 U7 O157 174.5(14) . .
O45 U7 O1 88.4(16) . .
O101 U7 O1 88.8(15) . .
O36 U7 O1 147.0(13) . .
O9 U7 O1 111.4(14) . .
O171 U7 O1 69.7(15) . .
O34 U7 O1 144.4(13) . .
O157 U7 O1 36.3(13) . .
O45 U7 K4 132.5(12) . .
O101 U7 K4 45.0(12) . .
O36 U7 K4 78.6(10) . .
O9 U7 K4 53.3(10) . .
O171 U7 K4 126.8(12) . .
O34 U7 K4 125.8(10) . .
O157 U7 K4 58.6(11) . .
O1 U7 K4 78.1(9) . .
O45 U7 K6 135.6(13) . .
O101 U7 K6 43.4(12) . .
O36 U7 K6 133.8(10) . .
O9 U7 K6 125.1(10) . .
O171 U7 K6 54.8(12) . .
O34 U7 K6 100.8(9) . .
O157 U7 K6 83.6(11) . .
O1 U7 K6 58.0(10) . .
K4 U7 K6 72.4(3) . .
O45 U7 K3 154.8(13) . .
O101 U7 K3 28.3(12) . .
O36 U7 K3 71.1(10) . .
O9 U7 K3 82.7(11) . .
O171 U7 K3 96.3(12) . .
O34 U7 K3 67.0(9) . .
O157 U7 K3 118.2(11) . .
O1 U7 K3 116.5(10) . .
K4 U7 K3 61.9(3) . .
K6 U7 K3 63.7(3) . .
O119 U8 O53 175.8(19) . .
O119 U8 O60 90.5(17) . .
O53 U8 O60 89.8(16) . .
O119 U8 O139 89.8(17) . .
O53 U8 O139 87.6(17) . .
O60 U8 O139 145.5(14) . .
O119 U8 O66 85.1(17) . .
O53 U8 O66 97.5(17) . .
O60 U8 O66 36.2(14) . .
O139 U8 O66 174.8(15) . .
O119 U8 O111 92.2(16) . .
O53 U8 O111 90.3(16) . .
O60 U8 O111 140.3(14) . .
O139 U8 O111 74.1(14) . .
O66 U8 O111 104.7(14) . .
O119 U8 O207 89.4(19) . .
O53 U8 O207 86.8(18) . .
O60 U8 O207 70.2(17) . .
O139 U8 O207 75.3(17) . .
O66 U8 O207 105.9(17) . .
O111 U8 O207 149.4(17) . .
O119 U8 O149 92.2(17) . .
O53 U8 O149 91.8(17) . .
O60 U8 O149 104.4(15) . .
O139 U8 O149 110.1(15) . .
O66 U8 O149 68.9(15) . .
O111 U8 O149 36.0(14) . .
O207 U8 O149 174.4(17) . .
O119 U8 K1 132.4(14) . .
O53 U8 K1 43.9(13) . .
O60 U8 K1 71.9(10) . .
O139 U8 K1 82.7(11) . .
O66 U8 K1 101.7(11) . .
O111 U8 K1 129.6(10) . .
O207 U8 K1 43.2(13) . .
O149 U8 K1 134.5(11) . .
O119 U8 K2 132.0(14) . .
O53 U8 K2 46.6(13) . .
O60 U8 K2 134.6(10) . .
O139 U8 K2 44.8(10) . .
O66 U8 K2 139.5(11) . .
O111 U8 K2 64.7(10) . .
O207 U8 K2 92.0(13) . .
O149 U8 K2 91.0(11) . .
K1 U8 K2 67.3(3) . .
O46 U9 O112 178.8(17) . .
O46 U9 O176 88.8(16) . .
O112 U9 O176 90.0(16) . .
O46 U9 O27 91.2(15) . .
O112 U9 O27 89.9(15) . .
O176 U9 O27 147.7(15) . .
O46 U9 O29 90.3(15) . .
O112 U9 O29 89.2(15) . .
O176 U9 O29 68.8(14) . .
O27 U9 O29 143.5(13) . .
O46 U9 O5 85.8(15) . .
O112 U9 O5 94.6(15) . .
O176 U9 O5 111.1(15) . .
O27 U9 O5 36.7(13) . .
O29 U9 O5 176.1(14) . .
O46 U9 O197 91.0(16) . .
O112 U9 O197 90.0(16) . .
O176 U9 O197 142.7(16) . .
O27 U9 O197 69.6(15) . .
O29 U9 O197 73.9(15) . .
O5 U9 O197 106.0(15) . .
O46 U9 O87 89.2(17) . .
O112 U9 O87 89.8(17) . .
O176 U9 O87 39.0(16) . .
O27 U9 O87 108.6(16) . .
O29 U9 O87 107.9(16) . .
O5 U9 O87 72.2(16) . .
O197 U9 O87 178.2(17) . .
O46 U9 K4 43.6(12) . .
O112 U9 K4 136.0(12) . .
O176 U9 K4 78.3(11) . .
O27 U9 K4 79.5(10) . .
O29 U9 K4 123.8(10) . .
O5 U9 K4 53.0(10) . .
O197 U9 K4 124.3(11) . .
O87 U9 K4 55.1(12) . .
O46 U9 K1 42.3(12) . .
O112 U9 K1 138.9(12) . .
O176 U9 K1 130.4(11) . .
O27 U9 K1 60.7(10) . .
O29 U9 K1 98.3(10) . .
O5 U9 K1 78.7(10) . .
O197 U9 K1 54.6(11) . .
O87 U9 K1 125.0(12) . .
K4 U9 K1 70.0(3) . .
O46 U9 K8 32.0(12) . .
O112 U9 K8 147.1(12) . .
O176 U9 K8 65.5(11) . .
O27 U9 K8 122.7(10) . .
O29 U9 K8 62.2(10) . .
O5 U9 K8 114.0(10) . .
O197 U9 K8 96.8(11) . .
O87 U9 K8 84.4(12) . .
K4 U9 K8 62.9(3) . .
K1 U9 K8 66.3(3) . .
O206 U10 O18 177(2) . .
O206 U10 O108 89.9(19) . .
O18 U10 O108 92.4(15) . .
O206 U10 O55 86(2) . .
O18 U10 O55 92.4(17) . .
O108 U10 O55 68.5(14) . .
O206 U10 O166 95(2) . .
O18 U10 O166 86.3(16) . .
O108 U10 O166 104.6(13) . .
O55 U10 O166 173.0(15) . .
O206 U10 O129 86(2) . .
O18 U10 O129 90.8(16) . .
O108 U10 O129 106.3(13) . .
O55 U10 O129 37.8(14) . .
O166 U10 O129 149.0(14) . .
O206 U10 O76 99(2) . .
O18 U10 O76 84.3(17) . .
O108 U10 O76 33.6(12) . .
O55 U10 O76 101.4(15) . .
O166 U10 O76 71.6(14) . .
O129 U10 O76 138.9(14) . .
O206 U10 O173 91(2) . .
O18 U10 O173 86.3(17) . .
O108 U10 O173 177.0(14) . .
O55 U10 O173 108.8(16) . .
O166 U10 O173 78.0(15) . .
O129 U10 O173 70.9(15) . .
O76 U10 O173 148.7(15) . .
O206 U10 K3 134.2(17) . .
O18 U10 K3 42.7(13) . .
O108 U10 K3 129.5(8) . .
O55 U10 K3 88.2(11) . .
O166 U10 K3 95.5(10) . .
O129 U10 K3 63.1(10) . .
O76 U10 K3 126.7(10) . .
O173 U10 K3 48.3(11) . .
O206 U10 K6 139.5(18) . .
O18 U10 K6 42.4(13) . .
O108 U10 K6 96.8(9) . .
O55 U10 K6 133.3(11) . .
O166 U10 K6 44.3(10) . .
O129 U10 K6 128.8(10) . .
O76 U10 K6 69.0(10) . .
O173 U10 K6 84.1(11) . .
K3 U10 K6 66.9(3) . .
O206 U10 U20 116.0(17) . .
O18 U10 U20 66.6(13) . .
O108 U10 U20 27.4(8) . .
O55 U10 U20 80.0(11) . .
O166 U10 U20 93.2(10) . .
O129 U10 U20 114.0(10) . .
O76 U10 U20 28.5(10) . .
O173 U10 U20 152.1(11) . .
K3 U10 U20 107.6(2) . .
K6 U10 U20 71.7(2) . .
O19 U11 O196 176(2) . .
O19 U11 O146 93.0(16) . .
O196 U11 O146 88(2) . .
O19 U11 O49 97.0(15) . .
O196 U11 O49 87(2) . .
O146 U11 O49 68.6(15) . .
O19 U11 O113 92.8(16) . .
O196 U11 O113 86(2) . .
O146 U11 O113 36.8(14) . .
O49 U11 O113 105.2(15) . .
O19 U11 O128 83.5(17) . .
O196 U11 O128 96(2) . .
O146 U11 O128 171.2(16) . .
O49 U11 O128 103.7(15) . .
O113 U11 O128 151.1(16) . .
O19 U11 O38 86.6(15) . .
O196 U11 O38 90(2) . .
O146 U11 O38 113.9(14) . .
O49 U11 O38 175.6(14) . .
O113 U11 O38 77.1(14) . .
O128 U11 O38 74.1(15) . .
O19 U11 O109 87.4(15) . .
O196 U11 O109 96(2) . .
O146 U11 O109 100.7(15) . .
O49 U11 O109 33.1(13) . .
O113 U11 O109 137.5(14) . .
O128 U11 O109 71.1(15) . .
O38 U11 O109 145.2(13) . .
O19 U11 K6 40.4(12) . .
O196 U11 K6 139.8(18) . .
O146 U11 K6 130.5(12) . .
O49 U11 K6 96.2(10) . .
O113 U11 K6 131.0(11) . .
O128 U11 K6 44.2(12) . .
O38 U11 K6 84.9(10) . .
O109 U11 K6 68.8(10) . .
O19 U11 K8 49.5(11) . .
O196 U11 K8 127.2(18) . .
O146 U11 K8 88.4(11) . .
O49 U11 K8 139.3(11) . .
O113 U11 K8 61.8(11) . .
O128 U11 K8 95.4(12) . .
O38 U11 K8 45.1(10) . .
O109 U11 K8 136.5(10) . .
K6 U11 K8 73.1(3) . .
O65 U12 O93 180(3) . .
O65 U12 O35 89.9(19) . .
O93 U12 O35 90(2) . .
O65 U12 O130 87.4(16) . .
O93 U12 O130 92.5(18) . .
O35 U12 O130 32.7(15) . .
O65 U12 O83 87.8(16) . .
O93 U12 O83 92.0(19) . .
O35 U12 O83 102.3(17) . .
O130 U12 O83 69.7(13) . .
O65 U12 O167 91.7(17) . .
O93 U12 O167 88(2) . .
O35 U12 O167 136.5(18) . .
O130 U12 O167 104.0(15) . .
O83 U12 O167 34.4(14) . .
O65 U12 O152 94.0(17) . .
O93 U12 O152 86.2(19) . .
O35 U12 O152 76.2(17) . .
O130 U12 O152 108.8(14) . .
O83 U12 O152 177.6(14) . .
O167 U12 O152 146.9(15) . .
O65 U12 O50 93.6(17) . .
O93 U12 O50 86.5(19) . .
O35 U12 O50 149.0(18) . .
O130 U12 O50 178.0(15) . .
O83 U12 O50 108.6(15) . .
O167 U12 O50 74.2(16) . .
O152 U12 O50 72.9(15) . .
O65 U12 K2 135.5(13) . .
O93 U12 K2 44.5(16) . .
O35 U12 K2 133.0(14) . .
O130 U12 K2 134.1(10) . .
O83 U12 K2 92.6(10) . .
O167 U12 K2 66.5(11) . .
O152 U12 K2 87.1(10) . .
O50 U12 K2 44.5(11) . .
O65 U12 K3 136.2(13) . .
O93 U12 K3 44.0(16) . .
O35 U12 K3 65.8(14) . .
O130 U12 K3 89.2(10) . .
O83 U12 K3 131.2(10) . .
O167 U12 K3 131.3(12) . .
O152 U12 K3 46.5(10) . .
O50 U12 K3 91.3(11) . .
K2 U12 K3 70.8(3) . .
O64 U13 O24 178.3(18) . .
O64 U13 O52 92.2(17) . .
O24 U13 O52 88.4(14) . .
O64 U13 O123 86.2(18) . .
O24 U13 O123 95.5(15) . .
O52 U13 O123 69.0(15) . .
O64 U13 O16 92.3(17) . .
O24 U13 O16 87.3(14) . .
O52 U13 O16 36.8(13) . .
O123 U13 O16 105.7(14) . .
O64 U13 O88 91.6(17) . .
O24 U13 O88 89.8(14) . .
O52 U13 O88 103.4(13) . .
O123 U13 O88 35.2(13) . .
O16 U13 O88 140.1(13) . .
O64 U13 O37 90.4(17) . .
O24 U13 O37 89.1(14) . .
O52 U13 O37 174.8(14) . .
O123 U13 O37 106.7(15) . .
O16 U13 O37 147.6(13) . .
O88 U13 O37 72.0(13) . .
O64 U13 O96 91.5(17) . .
O24 U13 O96 86.8(14) . .
O52 U13 O96 109.9(13) . .
O123 U13 O96 177.4(14) . .
O16 U13 O96 73.1(13) . .
O88 U13 O96 146.4(13) . .
O37 U13 O96 74.6(13) . .
O64 U13 K7 137.0(14) . .
O24 U13 K7 41.4(11) . .
O52 U13 K7 86.4(10) . .
O123 U13 K7 132.1(11) . .
O16 U13 K7 62.3(10) . .
O88 U13 K7 130.5(9) . .
O37 U13 K7 94.7(10) . .
O96 U13 K7 49.6(9) . .
O64 U13 K10 133.5(14) . .
O24 U13 K10 46.2(11) . .
O52 U13 K10 133.2(10) . .
O123 U13 K10 100.0(11) . .
O16 U13 K10 128.7(10) . .
O88 U13 K10 71.3(9) . .
O37 U13 K10 43.5(10) . .
O96 U13 K10 82.5(9) . .
K7 U13 K10 67.4(3) . .
O64 U13 U4 112.1(14) . .
O24 U13 U4 69.6(11) . .
O52 U13 U4 79.6(10) . .
O123 U13 U4 28.0(11) . .
O16 U13 U4 113.4(10) . .
O88 U13 U4 31.0(9) . .
O37 U13 U4 95.3(10) . .
O96 U13 U4 154.6(9) . .
K7 U13 U4 109.8(3) . .
K10 U13 U4 74.5(2) . .
O64 U13 K14 80.3(14) . .
O24 U13 K14 98.5(11) . .
O52 U13 K14 69.8(10) . .
O123 U13 K14 135.8(11) . .
O16 U13 K14 34.3(10) . .
O88 U13 K14 169.0(9) . .
O37 U13 K14 115.2(10) . .
O96 U13 K14 42.3(9) . .
K7 U13 K14 59.0(3) . .
K10 U13 K14 119.7(3) . .
U4 U13 K14 147.5(2) . .
O13 U14 O67 177.0(18) . .
O13 U14 O2 92.0(16) . .
O67 U14 O2 89.9(16) . .
O13 U14 O114 90.5(16) . .
O67 U14 O114 88.0(16) . .
O2 U14 O114 71.6(14) . .
O13 U14 O36 93.4(16) . .
O67 U14 O36 86.2(16) . .
O2 U14 O36 145.1(13) . .
O114 U14 O36 142.7(15) . .
O13 U14 O9 88.2(16) . .
O67 U14 O9 89.8(16) . .
O2 U14 O9 179.2(13) . .
O114 U14 O9 109.2(15) . .
O36 U14 O9 34.1(13) . .
O13 U14 O3 88.0(15) . .
O67 U14 O3 89.3(15) . .
O2 U14 O3 106.4(13) . .
O114 U14 O3 34.8(13) . .
O36 U14 O3 108.2(13) . .
O9 U14 O3 74.4(13) . .
O13 U14 O51 92.1(16) . .
O67 U14 O51 90.6(16) . .
O2 U14 O51 72.5(14) . .
O114 U14 O51 144.1(15) . .
O36 U14 O51 72.9(14) . .
O9 U14 O51 106.8(14) . .
O3 U14 O51 178.9(13) . .
O13 U14 K4 43.9(13) . .
O67 U14 K4 133.2(13) . .
O2 U14 K4 127.8(10) . .
O114 U14 K4 80.8(11) . .
O36 U14 K4 76.6(10) . .
O9 U14 K4 52.8(10) . .
O3 U14 K4 57.0(9) . .
O51 U14 K4 123.7(10) . .
O13 U14 K2 35.8(13) . .
O67 U14 K2 144.8(13) . .
O2 U14 K2 60.9(10) . .
O114 U14 K2 65.2(11) . .
O36 U14 K2 129.0(10) . .
O9 U14 K2 119.6(10) . .
O3 U14 K2 81.4(9) . .
O51 U14 K2 98.0(10) . .
K4 U14 K2 67.4(3) . .
O13 U14 K3 33.3(13) . .
O67 U14 K3 148.3(12) . .
O2 U14 K3 99.3(10) . .
O114 U14 K3 123.6(11) . .
O36 U14 K3 69.0(10) . .
O9 U14 K3 80.5(10) . .
O3 U14 K3 116.4(9) . .
O51 U14 K3 64.0(10) . .
K4 U14 K3 61.1(3) . .
K2 U14 K3 62.5(3) . .
O147 U15 O140 173.9(17) . .
O147 U15 O72 88.5(16) . .
O140 U15 O72 95.1(15) . .
O147 U15 O177 92.5(18) . .
O140 U15 O177 93.5(17) . .
O72 U15 O177 67.3(15) . .
O147 U15 O169 88.8(17) . .
O140 U15 O169 87.7(16) . .
O72 U15 O169 177.2(15) . .
O177 U15 O169 112.0(16) . .
O147 U15 O141 94.4(17) . .
O140 U15 O141 89.2(16) . .
O72 U15 O141 107.8(15) . .
O177 U15 O141 40.6(16) . .
O169 U15 O141 71.6(16) . .
O147 U15 O91 90.0(16) . .
O140 U15 O91 90.3(15) . .
O72 U15 O91 32.5(13) . .
O177 U15 O91 99.6(16) . .
O169 U15 O91 148.4(15) . .
O141 U15 O91 140.0(16) . .
O147 U15 O150 89.7(18) . .
O140 U15 O150 84.4(17) . .
O72 U15 O150 109.2(16) . .
O177 U15 O150 175.8(18) . .
O169 U15 O150 71.6(17) . .
O141 U15 O150 142.8(17) . .
O91 U15 O150 76.8(17) . .
O147 U15 K15 135.1(13) . .
O140 U15 K15 42.7(11) . .
O72 U15 K15 134.9(11) . .
O177 U15 K15 95.3(12) . .
O169 U15 K15 47.6(12) . .
O141 U15 K15 65.7(12) . .
O91 U15 K15 131.6(11) . .
O150 U15 K15 85.6(13) . .
O147 U15 K7 133.4(13) . .
O140 U15 K7 42.0(11) . .
O72 U15 K7 87.7(10) . .
O177 U15 K7 127.9(12) . .
O169 U15 K7 94.8(11) . .
O141 U15 K7 130.7(12) . .
O91 U15 K7 64.1(11) . .
O150 U15 K7 48.6(13) . .
K15 U15 K7 70.4(3) . .
O147 U15 K14 78.2(13) . .
O140 U15 K14 98.5(11) . .
O72 U15 K14 68.3(10) . .
O177 U15 K14 134.7(12) . .
O169 U15 K14 111.9(11) . .
O141 U15 K14 171.6(12) . .
O91 U15 K14 37.3(11) . .
O150 U15 K14 42.4(13) . .
K15 U15 K14 122.5(3) . .
K7 U15 K14 57.4(3) . .
O40 U16 O131 177.1(19) . .
O40 U16 O20 93.4(16) . .
O131 U16 O20 86.8(18) . .
O40 U16 O85 93.4(16) . .
O131 U16 O85 88.5(18) . .
O20 U16 O85 36.3(13) . .
O40 U16 O138 87.3(16) . .
O131 U16 O138 94.1(18) . .
O20 U16 O138 147.3(15) . .
O85 U16 O138 110.9(14) . .
O40 U16 O4 88.1(16) . .
O131 U16 O4 94.6(18) . .
O20 U16 O4 112.1(14) . .
O85 U16 O4 75.8(13) . .
O138 U16 O4 35.2(13) . .
O40 U16 O110 94.4(15) . .
O131 U16 O110 83.7(17) . .
O20 U16 O110 142.0(13) . .
O85 U16 O110 172.2(13) . .
O138 U16 O110 70.3(14) . .
O4 U16 O110 105.2(13) . .
O40 U16 O14 86.2(15) . .
O131 U16 O14 91.1(17) . .
O20 U16 O14 68.0(14) . .
O85 U16 O14 104.2(13) . .
O138 U16 O14 144.5(14) . .
O4 U16 O14 174.3(13) . .
O110 U16 O14 75.5(13) . .
O7 U17 O184 177(2) . .
O7 U17 O28 88.3(17) . .
O184 U17 O28 92.3(18) . .
O7 U17 O35 87.4(19) . .
O184 U17 O35 91.6(19) . .
O28 U17 O35 170.8(17) . .
O7 U17 O130 91.6(17) . .
O184 U17 O130 86.2(17) . .
O28 U17 O130 140.2(14) . .
O35 U17 O130 31.9(15) . .
O7 U17 O55 95.2(18) . .
O184 U17 O55 87.6(18) . .
O28 U17 O55 76.4(15) . .
O35 U17 O55 112.2(17) . .
O130 U17 O55 143.1(14) . .
O7 U17 O129 90.8(17) . .
O184 U17 O129 91.4(17) . .
O28 U17 O129 113.1(14) . .
O35 U17 O129 75.2(16) . .
O130 U17 O129 106.7(13) . .
O55 U17 O129 37.1(14) . .
O7 U17 O77 91.2(18) . .
O184 U17 O77 86.4(18) . .
O28 U17 O77 70.8(15) . .
O35 U17 O77 101.1(17) . .
O130 U17 O77 69.4(14) . .
O55 U17 O77 146.3(16) . .
O129 U17 O77 175.7(15) . .
O7 U17 K11 26.7(14) . .
O184 U17 K11 153.0(15) . .
O28 U17 K11 62.4(11) . .
O35 U17 K11 112.1(13) . .
O130 U17 K11 106.8(9) . .
O55 U17 K11 94.8(11) . .
O129 U17 K11 106.6(10) . .
O77 U17 K11 76.8(11) . .
O7 U17 K3 40.9(14) . .
O184 U17 K3 140.1(15) . .
O28 U17 K3 120.9(11) . .
O35 U17 K3 59.2(13) . .
O130 U17 K3 81.3(9) . .
O55 U17 K3 80.5(11) . .
O129 U17 K3 57.1(9) . .
O77 U17 K3 123.1(11) . .
K11 U17 K3 66.4(3) . .
O172 U18 O23 176(2) . .
O172 U18 O91 88.4(19) . .
O23 U18 O91 88.3(18) . .
O172 U18 O134 95(2) . .
O23 U18 O134 87.7(19) . .
O91 U18 O134 173.2(16) . .
O172 U18 O72 85.1(18) . .
O23 U18 O72 91.1(17) . .
O91 U18 O72 33.4(14) . .
O134 U18 O72 141.3(15) . .
O172 U18 O52 85.4(18) . .
O23 U18 O52 97.4(17) . .
O91 U18 O52 107.3(15) . .
O134 U18 O52 78.6(15) . .
O72 U18 O52 139.7(14) . .
O172 U18 O16 88.2(18) . .
O23 U18 O16 92.6(17) . .
O91 U18 O16 71.5(14) . .
O134 U18 O16 114.1(15) . .
O72 U18 O16 104.6(14) . .
O52 U18 O16 36.0(13) . .
O172 U18 O56 87(2) . .
O23 U18 O56 91.6(19) . .
O91 U18 O56 104.4(16) . .
O134 U18 O56 70.3(16) . .
O72 U18 O56 71.1(15) . .
O52 U18 O56 147.2(15) . .
O16 U18 O56 174.0(15) . .
O172 U18 K13 152.2(16) . .
O23 U18 K13 30.6(15) . .
O91 U18 K13 118.2(11) . .
O134 U18 K13 57.3(12) . .
O72 U18 K13 112.2(10) . .
O52 U18 K13 93.4(10) . .
O16 U18 K13 107.0(10) . .
O56 U18 K13 78.7(12) . .
O172 U18 K7 136.8(16) . .
O23 U18 K7 41.9(15) . .
O91 U18 K7 59.1(11) . .
O134 U18 K7 120.1(12) . .
O72 U18 K7 81.5(10) . .
O52 U18 K7 79.1(10) . .
O16 U18 K7 56.5(9) . .
O56 U18 K7 125.6(12) . .
K13 U18 K7 69.5(3) . .
O172 U18 K14 80.0(16) . .
O23 U18 K14 98.6(15) . .
O91 U18 K14 38.7(11) . .
O134 U18 K14 147.6(12) . .
O72 U18 K14 70.7(10) . .
O52 U18 K14 69.0(10) . .
O16 U18 K14 34.3(9) . .
O56 U18 K14 140.6(12) . .
K13 U18 K14 125.5(3) . .
K7 U18 K14 56.8(3) . .
O161 U19 O159 177(2) . .
O161 U19 O149 95.0(18) . .
O159 U19 O149 87.0(19) . .
O161 U19 O83 92.4(16) . .
O159 U19 O83 86.9(18) . .
O149 U19 O83 149.0(15) . .
O161 U19 O167 92.1(18) . .
O159 U19 O167 89.0(19) . .
O149 U19 O167 114.6(16) . .
O83 U19 O167 35.0(14) . .
O161 U19 O111 93.3(16) . .
O159 U19 O111 89.5(17) . .
O149 U19 O111 37.2(14) . .
O83 U19 O111 112.4(14) . .
O167 U19 O111 77.5(15) . .
O161 U19 O144 91.1(18) . .
O159 U19 O144 86.0(19) . .
O149 U19 O144 134.0(17) . .
O83 U19 O144 75.7(16) . .
O167 U19 O144 110.7(17) . .
O111 U19 O144 170.6(16) . .
O161 U19 O181 85.4(19) . .
O159 U19 O181 93(2) . .
O149 U19 O181 66.9(18) . .
O83 U19 O181 143.8(16) . .
O167 U19 O181 177.2(18) . .
O111 U19 O181 103.8(16) . .
O144 U19 O181 68.2(18) . .
O161 U19 K2 50.0(14) . .
O159 U19 K2 132.4(15) . .
O149 U19 K2 82.0(12) . .
O83 U19 K2 79.9(10) . .
O167 U19 K2 55.5(12) . .
O111 U19 K2 55.5(10) . .
O144 U19 K2 132.8(13) . .
O181 U19 K2 123.2(14) . .
O156 U20 O25 177.1(17) . .
O156 U20 O49 90.5(16) . .
O25 U20 O49 91.9(15) . .
O156 U20 O76 92.1(16) . .
O25 U20 O76 88.7(16) . .
O49 U20 O76 112.2(15) . .
O156 U20 O108 90.9(15) . .
O25 U20 O108 88.1(14) . .
O49 U20 O108 146.5(13) . .
O76 U20 O108 34.3(13) . .
O156 U20 O109 92.0(16) . .
O25 U20 O109 90.9(15) . .
O49 U20 O109 34.5(13) . .
O76 U20 O109 77.7(15) . .
O108 U20 O109 112.0(13) . .
O156 U20 O136 86.0(17) . .
O25 U20 O136 91.1(16) . .
O49 U20 O136 142.8(15) . .
O76 U20 O136 105.0(15) . .
O108 U20 O136 70.7(13) . .
O109 U20 O136 176.7(15) . .
O156 U20 O32 92.0(16) . .
O25 U20 O32 87.0(16) . .
O49 U20 O32 71.3(15) . .
O76 U20 O32 174.5(16) . .
O108 U20 O32 142.1(14) . .
O109 U20 O32 105.7(15) . .
O136 U20 O32 71.8(15) . .
O156 U20 U10 114.4(12) . .
O25 U20 U10 65.3(11) . .
O49 U20 U10 128.2(10) . .
O76 U20 U10 30.1(11) . .
O108 U20 U10 26.9(8) . .
O109 U20 U10 97.0(10) . .
O136 U20 U10 86.2(11) . .
O32 U20 U10 144.5(11) . .
O156 U20 K11 157.3(13) . .
O25 U20 K11 20.4(12) . .
O49 U20 K11 96.6(10) . .
O76 U20 K11 105.0(11) . .
O108 U20 K11 94.9(8) . .
O109 U20 K11 106.0(10) . .
O136 U20 K11 75.3(11) . .
O32 U20 K11 70.1(11) . .
U10 U20 K11 77.7(2) . .
O61 U21 O82 177.0(18) . .
O61 U21 O133 92.7(17) . .
O82 U21 O133 90.0(17) . .
O61 U21 O122 90.8(16) . .
O82 U21 O122 92.2(16) . .
O133 U21 O122 33.7(14) . .
O61 U21 O97 90.2(15) . .
O82 U21 O97 87.2(15) . .
O133 U21 O97 174.3(15) . .
O122 U21 O97 141.5(14) . .
O61 U21 O102 89.6(16) . .
O82 U21 O102 88.1(16) . .
O133 U21 O102 115.4(15) . .
O122 U21 O102 149.0(14) . .
O97 U21 O102 69.5(13) . .
O61 U21 O151 86.8(17) . .
O82 U21 O151 92.6(16) . .
O133 U21 O151 77.2(16) . .
O122 U21 O151 110.7(15) . .
O97 U21 O151 107.8(14) . .
O102 U21 O151 38.4(14) . .
O61 U21 O21 90.7(16) . .
O82 U21 O21 89.9(15) . .
O133 U21 O21 102.3(15) . .
O122 U21 O21 68.7(14) . .
O97 U21 O21 72.8(13) . .
O102 U21 O21 142.3(13) . .
O151 U21 O21 177.4(14) . .
O61 U21 K9 47.1(13) . .
O82 U21 K9 134.2(12) . .
O133 U21 K9 57.9(12) . .
O122 U21 K9 78.4(11) . .
O97 U21 K9 127.1(9) . .
O102 U21 K9 79.4(10) . .
O151 U21 K9 51.8(11) . .
O21 U21 K9 125.8(9) . .
O61 U21 K10 43.4(13) . .
O82 U21 K10 133.6(12) . .
O133 U21 K10 129.3(12) . .
O122 U21 K10 134.0(11) . .
O97 U21 K10 55.4(9) . .
O102 U21 K10 55.7(10) . .
O151 U21 K10 76.6(11) . .
O21 U21 K10 101.9(9) . .
K9 U21 K10 71.8(3) . .
O61 U21 K7 25.5(13) . .
O82 U21 K7 156.3(13) . .
O133 U21 K7 85.4(12) . .
O122 U21 K7 71.4(11) . .
O97 U21 K7 95.1(9) . .
O102 U21 K7 114.9(10) . .
O151 U21 K7 108.9(11) . .
O21 U21 K7 68.5(9) . .
K9 U21 K7 60.6(3) . .
K10 U21 K7 63.6(3) . .
O80 U22 O84 178.6(19) . .
O80 U22 O151 94.3(18) . .
O84 U22 O151 87.0(17) . .
O80 U22 O180 87.0(17) . .
O84 U22 O180 92.2(16) . .
O151 U22 O180 107.8(15) . .
O80 U22 O183 88.1(17) . .
O84 U22 O183 90.6(17) . .
O151 U22 O183 177.4(16) . .
O180 U22 O183 71.2(15) . .
O80 U22 O155 88.5(17) . .
O84 U22 O155 91.5(16) . .
O151 U22 O155 68.4(16) . .
O180 U22 O155 39.5(15) . .
O183 U22 O155 110.7(15) . .
O80 U22 O102 92.2(16) . .
O84 U22 O102 89.2(16) . .
O151 U22 O102 39.6(14) . .
O180 U22 O102 147.3(14) . .
O183 U22 O102 141.4(14) . .
O155 U22 O102 107.9(14) . .
O80 U22 O95 91.2(17) . .
O84 U22 O95 88.9(17) . .
O151 U22 O95 107.5(16) . .
O180 U22 O95 144.7(16) . .
O183 U22 O95 73.5(16) . .
O155 U22 O95 175.8(16) . .
O102 U22 O95 68.0(15) . .
O80 U22 K9 133.5(13) . .
O84 U22 K9 47.3(13) . .
O151 U22 K9 50.0(11) . .
O180 U22 K9 79.6(11) . .
O183 U22 K9 127.4(11) . .
O155 U22 K9 53.9(11) . .
O102 U22 K9 77.5(10) . .
O95 U22 K9 124.3(12) . .
O80 U22 K10 137.6(13) . .
O84 U22 K10 43.2(13) . .
O151 U22 K10 77.5(11) . .
O180 U22 K10 135.3(11) . .
O183 U22 K10 101.4(11) . .
O155 U22 K10 124.5(11) . .
O102 U22 K10 55.3(10) . .
O95 U22 K10 53.9(12) . .
K9 U22 K10 70.6(3) . .
O80 U22 K12 147.9(14) . .
O84 U22 K12 30.8(13) . .
O151 U22 K12 113.1(11) . .
O180 U22 K12 69.4(11) . .
O183 U22 K12 64.3(11) . .
O155 U22 K12 86.5(11) . .
O102 U22 K12 119.6(10) . .
O95 U22 K12 95.9(12) . .
K9 U22 K12 64.8(3) . .
K10 U22 K12 68.1(3) . .
O182 U23 O165 174(3) . .
O182 U23 O208 94(3) . .
O165 U23 O208 89.9(19) . .
O182 U23 O117 94(3) . .
O165 U23 O117 87.8(16) . .
O208 U23 O117 111.7(18) . .
O182 U23 O164 84(3) . .
O165 U23 O164 94.2(17) . .
O208 U23 O164 66.1(19) . .
O117 U23 O164 177.0(16) . .
O182 U23 O194 91(3) . .
O165 U23 O194 87.1(17) . .
O208 U23 O194 151.3(18) . .
O117 U23 O194 39.7(15) . .
O164 U23 O194 142.5(17) . .
O182 U23 O115 83(3) . .
O165 U23 O115 91.0(16) . .
O208 U23 O115 140.6(18) . .
O117 U23 O115 107.7(15) . .
O164 U23 O115 74.5(16) . .
O194 U23 O115 68.0(16) . .
O182 U23 O103 94(3) . .
O165 U23 O103 92.0(17) . .
O208 U23 O103 40.2(17) . .
O117 U23 O103 71.7(16) . .
O164 U23 O103 106.0(17) . .
O194 U23 O103 111.4(16) . .
O115 U23 O103 176.9(16) . .
O182 U23 K9 137(3) . .
O165 U23 K9 47.4(12) . .
O208 U23 K9 81.4(14) . .
O117 U23 K9 50.2(11) . .
O164 U23 K9 130.3(12) . .
O194 U23 K9 75.6(11) . .
O115 U23 K9 125.7(11) . .
O103 U23 K9 56.4(12) . .
O182 U23 K5 135(3) . .
O165 U23 K5 40.2(13) . .
O208 U23 K5 129.4(15) . .
O117 U23 K5 80.5(11) . .
O164 U23 K5 102.4(12) . .
O194 U23 K5 57.0(12) . .
O115 U23 K5 56.8(11) . .
O103 U23 K5 125.6(12) . .
K9 U23 K5 69.8(3) . .
O182 U23 K15 145(3) . .
O165 U23 K15 35.3(13) . .
O208 U23 K15 64.3(15) . .
O117 U23 K15 119.1(11) . .
O164 U23 K15 62.2(12) . .
O194 U23 K15 121.4(12) . .
O115 U23 K15 95.9(11) . .
O103 U23 K15 87.0(12) . .
K9 U23 K15 70.3(3) . .
K5 U23 K15 67.0(4) . .
O182 U23 K17 68(3) . 1_545
O165 U23 K17 107.2(13) . 1_545
O208 U23 K17 162.4(15) . 1_545
O117 U23 K17 74.3(11) . 1_545
O164 U23 K17 107.1(12) . 1_545
O194 U23 K17 38.3(12) . 1_545
O115 U23 K17 37.8(11) . 1_545
O103 U23 K17 140.0(12) . 1_545
K9 U23 K17 113.3(4) . 1_545
K5 U23 K17 67.1(4) . 1_545
K15 U23 K17 128.5(4) . 1_545
O89 U24 O11 175.9(19) . .
O89 U24 O39 85.3(18) . .
O11 U24 O39 97.9(16) . .
O89 U24 O68 85.9(18) . .
O11 U24 O68 92.9(15) . .
O39 U24 O68 145.4(15) . .
O89 U24 O125 93.4(19) . .
O11 U24 O125 88.1(16) . .
O39 U24 O125 109.8(16) . .
O68 U24 O125 37.6(15) . .
O89 U24 O81 87.9(18) . .
O11 U24 O81 90.3(15) . .
O39 U24 O81 75.2(14) . .
O68 U24 O81 137.8(13) . .
O125 U24 O81 174.9(15) . .
O89 U24 O192 94.9(18) . .
O11 U24 O192 89.2(16) . .
O39 U24 O192 34.6(14) . .
O68 U24 O192 113.4(15) . .
O125 U24 O192 76.1(16) . .
O81 U24 O192 108.7(14) . .
O89 U24 O71 91.8(18) . .
O11 U24 O71 84.1(15) . .
O39 U24 O71 144.0(15) . .
O68 U24 O71 69.6(14) . .
O125 U24 O71 106.1(15) . .
O81 U24 O71 68.9(13) . .
O192 U24 O71 172.8(15) . .
O89 U24 K13 140.6(15) . .
O11 U24 K13 36.6(12) . .
O39 U24 K13 96.5(11) . .
O68 U24 K13 111.3(10) . .
O125 U24 K13 122.2(12) . .
O81 U24 K13 55.2(10) . .
O192 U24 K13 108.7(11) . .
O71 U24 K13 64.2(10) . .
O89 U24 K12 140.5(15) . .
O11 U24 K12 43.0(12) . .
O39 U24 K12 82.8(11) . .
O68 U24 K12 83.0(10) . .
O125 U24 K12 56.4(12) . .
O81 U24 K12 124.6(10) . .
O192 U24 K12 56.2(11) . .
O71 U24 K12 119.0(10) . .
K13 U24 K12 78.3(3) . .
O89 U24 K16 13.7(15) . .
O11 U24 K16 164.6(11) . .
O39 U24 K16 96.9(11) . .
O68 U24 K16 72.2(10) . .
O125 U24 K16 82.7(12) . .
O81 U24 K16 97.8(10) . .
O192 U24 K16 100.5(11) . .
O71 U24 K16 86.6(10) . .
K13 U24 K16 145.1(3) . .
K12 U24 K16 135.4(3) . .
O54 U25 O186 179(2) . .
O54 U25 O122 94.7(16) . .
O186 U25 O122 86.0(18) . .
O54 U25 O116 93.3(16) . .
O186 U25 O116 87.9(17) . .
O122 U25 O116 68.1(14) . .
O54 U25 O133 92.2(17) . .
O186 U25 O133 87.9(18) . .
O122 U25 O133 34.0(14) . .
O116 U25 O133 102.1(15) . .
O54 U25 O103 89.2(18) . .
O186 U25 O103 89.6(19) . .
O122 U25 O103 107.3(16) . .
O116 U25 O103 175.0(15) . .
O133 U25 O103 73.4(17) . .
O54 U25 O135 90.2(17) . .
O186 U25 O135 89.8(18) . .
O122 U25 O135 141.3(16) . .
O116 U25 O135 73.2(14) . .
O133 U25 O135 174.9(16) . .
O103 U25 O135 111.2(16) . .
O54 U25 O208 86.9(18) . .
O186 U25 O208 91.9(19) . .
O122 U25 O208 146.7(17) . .
O116 U25 O208 145.1(16) . .
O133 U25 O208 112.8(18) . .
O103 U25 O208 39.4(17) . .
O135 U25 O208 71.8(17) . .
O54 U25 K9 43.4(13) . .
O186 U25 K9 136.0(14) . .
O122 U25 K9 77.9(11) . .
O116 U25 K9 121.8(9) . .
O133 U25 K9 56.7(12) . .
O103 U25 K9 57.9(12) . .
O135 U25 K9 127.4(11) . .
O208 U25 K9 80.8(14) . .
O54 U25 K15 37.3(13) . .
O186 U25 K15 142.1(14) . .
O122 U25 K15 131.3(11) . .
O116 U25 K15 99.5(10) . .
O133 U25 K15 125.8(12) . .
O103 U25 K15 85.1(12) . .
O135 U25 K15 57.9(11) . .
O208 U25 K15 61.2(14) . .
K9 U25 K15 69.6(4) . .
O54 U25 K7 32.6(13) . .
O186 U25 K7 148.6(14) . .
O122 U25 K7 69.7(11) . .
O116 U25 K7 65.1(9) . .
O133 U25 K7 82.9(12) . .
O103 U25 K7 115.9(12) . .
O135 U25 K7 96.8(11) . .
O208 U25 K7 119.3(14) . .
K9 U25 K7 59.3(3) . .
K15 U25 K7 62.8(3) . .
O168 U26 O175 178(2) . .
O168 U26 O148 93.3(19) . .
O175 U26 O148 88.5(19) . .
O168 U26 O4 85.5(19) . .
O175 U26 O4 95.2(19) . .
O148 U26 O4 104.7(16) . .
O168 U26 O138 94.2(19) . .
O175 U26 O138 87.6(19) . .
O148 U26 O138 68.4(16) . .
O4 U26 O138 36.9(14) . .
O168 U26 O145 89.0(18) . .
O175 U26 O145 89.2(19) . .
O148 U26 O145 176.7(16) . .
O4 U26 O145 73.2(15) . .
O138 U26 O145 109.1(15) . .
O168 U26 O158 87.0(19) . .
O175 U26 O158 91.2(19) . .
O148 U26 O158 109.7(16) . .
O4 U26 O158 145.2(15) . .
O138 U26 O158 177.8(16) . .
O145 U26 O158 72.8(15) . .
O168 U26 O188 88.1(19) . .
O175 U26 O188 92.6(19) . .
O148 U26 O188 37.1(15) . .
O4 U26 O188 140.7(16) . .
O138 U26 O188 105.4(16) . .
O145 U26 O188 145.5(16) . .
O158 U26 O188 72.7(16) . .
O168 U26 K15 48.4(16) . .
O175 U26 K15 130.3(16) . .
O148 U26 K15 92.6(12) . .
O4 U26 K15 132.0(10) . .
O138 U26 K15 138.2(11) . .
O145 U26 K15 90.8(11) . .
O158 U26 K15 42.2(11) . .
O188 U26 K15 62.4(12) . .
O168 U26 K5 43.8(16) . .
O175 U26 K5 134.7(16) . .
O148 U26 K5 135.6(12) . .
O4 U26 K5 67.7(10) . .
O138 U26 K5 98.5(11) . .
O145 U26 K5 46.3(10) . .
O158 U26 K5 83.6(11) . .
O188 U26 K5 127.8(12) . .
K15 U26 K5 68.7(4) . .
O195 U27 O85 84.7(16) . .
O195 U27 O68 88.4(16) . .
O85 U27 O68 105.5(13) . .
O195 U27 O179 92.0(17) . .
O85 U27 O179 145.0(13) . .
O68 U27 O179 109.2(13) . .
O195 U27 O125 91.5(18) . .
O85 U27 O125 141.9(15) . .
O68 U27 O125 36.4(14) . .
O179 U27 O125 72.8(15) . .
O195 U27 O170 87.6(17) . .
O85 U27 O170 69.8(14) . .
O68 U27 O170 174.1(15) . .
O179 U27 O170 75.3(14) . .
O125 U27 O170 148.0(16) . .
O195 U27 O20 91.9(16) . .
O85 U27 O20 34.8(12) . .
O68 U27 O20 71.7(13) . .
O179 U27 O20 176.0(14) . .
O125 U27 O20 107.9(15) . .
O170 U27 O20 104.1(14) . .
O195 U27 K5 42.3(14) . .
O85 U27 K5 69.3(10) . .
O68 U27 K5 130.0(10) . .
O179 U27 K5 84.9(10) . .
O125 U27 K5 128.3(12) . .
O170 U27 K5 45.5(11) . .
O20 U27 K5 97.5(10) . .
O195 U27 K12 53.4(14) . .
O85 U27 K12 137.0(10) . .
O68 U27 K12 85.0(10) . .
O179 U27 K12 44.7(10) . .
O125 U27 K12 59.0(12) . .
O170 U27 K12 96.1(11) . .
O20 U27 K12 139.2(10) . .
K5 U27 K12 72.2(3) . .
O187 U28 O127 176(2) . .
O187 U28 O192 92(2) . .
O127 U28 O192 87.2(18) . .
O187 U28 O132 92(2) . .
O127 U28 O132 84.4(17) . .
O192 U28 O132 76.1(17) . .
O187 U28 O48 82.9(19) . .
O127 U28 O48 101.1(16) . .
O192 U28 O48 103.8(16) . .
O132 U28 O48 174.5(15) . .
O187 U28 O121 89(2) . .
O127 U28 O121 94.1(16) . .
O192 U28 O121 140.7(16) . .
O132 U28 O121 143.2(16) . .
O48 U28 O121 37.4(14) . .
O187 U28 O39 92(2) . .
O127 U28 O39 89.4(16) . .
O192 U28 O39 36.3(15) . .
O132 U28 O39 112.4(16) . .
O48 U28 O39 67.8(14) . .
O121 U28 O39 104.4(15) . .
O187 U28 O193 93(2) . .
O127 U28 O193 86.3(16) . .
O192 U28 O193 150.2(16) . .
O132 U28 O193 74.3(15) . .
O48 U28 O193 106.0(14) . .
O121 U28 O193 68.9(14) . .
O39 U28 O193 171.7(15) . .
O187 U28 K12 133.1(17) . .
O127 U28 K12 43.4(13) . .
O192 U28 K12 60.8(13) . .
O132 U28 K12 47.5(12) . .
O48 U28 K12 137.4(10) . .
O121 U28 K12 136.8(11) . .
O39 U28 K12 86.1(10) . .
O193 U28 K12 95.6(10) . .
O187 U28 K10 135.3(18) . .
O127 U28 K10 44.3(13) . .
O192 U28 K10 129.3(12) . .
O132 U28 K10 83.8(12) . .
O48 U28 K10 100.3(10) . .
O121 U28 K10 70.4(11) . .
O39 U28 K10 130.6(11) . .
O193 U28 K10 43.3(10) . .
K12 U28 K10 71.2(3) . .
O187 U28 U4 110.2(17) . .
O127 U28 U4 73.7(13) . .
O192 U28 U4 111.9(13) . .
O132 U28 U4 156.0(12) . .
O48 U28 U4 29.2(10) . .
O121 U28 U4 33.4(10) . .
O39 U28 U4 77.9(10) . .
O193 U28 U4 94.0(10) . .
K12 U28 U4 115.1(3) . .
K10 U28 U4 73.6(2) . .
O189 U29 O43 173(2) . .
O189 U29 O78 91(2) . .
O43 U29 O78 96(2) . .
O189 U29 O194 88(2) . .
O43 U29 O194 87.1(18) . .
O78 U29 O194 137.6(18) . .
O189 U29 O180 87.9(19) . .
O43 U29 O180 94.1(17) . .
O78 U29 O180 73.9(17) . .
O194 U29 O180 148.2(16) . .
O189 U29 O117 89(2) . .
O43 U29 O117 84.5(18) . .
O78 U29 O117 177.7(17) . .
O194 U29 O117 40.1(15) . .
O180 U29 O117 108.4(15) . .
O189 U29 O203 91(2) . .
O43 U29 O203 91.0(19) . .
O78 U29 O203 73.1(18) . .
O194 U29 O203 64.6(17) . .
O180 U29 O203 146.9(17) . .
O117 U29 O203 104.6(16) . .
O189 U29 O155 88.8(19) . .
O43 U29 O155 88.9(18) . .
O78 U29 O155 112.3(17) . .
O194 U29 O155 110.0(16) . .
O180 U29 O155 38.4(15) . .
O117 U29 O155 70.0(15) . .
O203 U29 O155 174.6(17) . .
O189 U29 K9 131.7(17) . .
O43 U29 K9 42.9(15) . .
O78 U29 K9 129.4(14) . .
O194 U29 K9 78.5(12) . .
O180 U29 K9 81.0(11) . .
O117 U29 K9 51.9(11) . .
O203 U29 K9 122.6(13) . .
O155 U29 K9 54.7(11) . .
O189 U29 K5 136.0(16) . .
O43 U29 K5 42.6(14) . .
O78 U29 K5 99.2(14) . .
O194 U29 K5 56.4(12) . .
O180 U29 K5 136.1(11) . .
O117 U29 K5 79.4(11) . .
O203 U29 K5 52.9(13) . .
O155 U29 K5 124.9(11) . .
K9 U29 K5 70.3(3) . .
O189 U29 K12 150.6(17) . .
O43 U29 K12 35.1(14) . .
O78 U29 K12 64.8(14) . .
O194 U29 K12 121.0(12) . .
O180 U29 K12 70.3(11) . .
O117 U29 K12 116.0(11) . .
O203 U29 K12 97.1(13) . .
O155 U29 K12 85.9(11) . .
K9 U29 K12 65.6(3) . .
K5 U29 K12 67.8(3) . .
O189 U29 K17 69.4(16) . 1_545
O43 U29 K17 108.7(14) . 1_545
O78 U29 K17 104.1(14) . 1_545
O194 U29 K17 37.0(12) . 1_545
O180 U29 K17 157.2(11) . 1_545
O117 U29 K17 73.7(11) . 1_545
O203 U29 K17 37.6(13) . 1_545
O155 U29 K17 137.7(11) . 1_545
K9 U29 K17 114.8(4) . 1_545
K5 U29 K17 66.7(3) . 1_545
K12 U29 K17 130.2(3) . 1_545
O198 U30 O190 169(2) . .
O198 U30 O177 97(2) . .
O190 U30 O177 92(2) . .
O198 U30 O188 90(2) . .
O190 U30 O188 92.7(19) . .
O177 U30 O188 113.1(17) . .
O198 U30 O148 86.9(19) . .
O190 U30 O148 88.8(19) . .
O177 U30 O148 149.7(16) . .
O188 U30 O148 36.7(15) . .
O198 U30 O210 82(2) . .
O190 U30 O210 87(2) . .
O177 U30 O210 138.6(19) . .
O188 U30 O210 108.3(19) . .
O148 U30 O210 71.7(19) . .
O198 U30 O204 91(2) . .
O190 U30 O204 85.8(19) . .
O177 U30 O204 71.9(17) . .
O188 U30 O204 174.9(17) . .
O148 U30 O204 138.3(17) . .
O210 U30 O204 66.7(19) . .
O198 U30 O141 98(2) . .
O190 U30 O141 92.6(19) . .
O177 U30 O141 40.3(16) . .
O188 U30 O141 72.8(17) . .
O148 U30 O141 109.4(16) . .
O210 U30 O141 178.9(19) . .
O204 U30 O141 112.2(17) . .
O198 U30 K15 54.6(16) . .
O190 U30 K15 133.6(16) . .
O177 U30 K15 80.5(12) . .
O188 U30 K15 51.3(12) . .
O148 U30 K15 77.5(11) . .
O210 U30 K15 127.7(15) . .
O204 U30 K15 132.5(12) . .
O141 U30 K15 53.0(12) . .
O75 K1 O207 103.5(16) . .
O75 K1 O12 63.2(13) . .
O207 K1 O12 131.8(15) . .
O75 K1 O58 145.8(14) . .
O207 K1 O58 93.3(15) . .
O12 K1 O58 124.3(13) . .
O75 K1 O53 131.9(14) . .
O207 K1 O53 64.0(15) . .
O12 K1 O53 90.1(12) . .
O58 K1 O53 82.2(12) . .
O75 K1 O46 82.7(12) . .
O207 K1 O46 150.2(15) . .
O12 K1 O46 77.2(11) . .
O58 K1 O46 68.8(12) . .
O53 K1 O46 132.1(12) . .
O75 K1 O26 108.1(13) . .
O207 K1 O26 51.5(15) . .
O12 K1 O26 170.6(13) . .
O58 K1 O26 60.6(12) . .
O53 K1 O26 98.8(12) . .
O46 K1 O26 98.8(12) . .
O75 K1 O197 47.1(13) . .
O207 K1 O197 106.4(15) . .
O12 K1 O197 96.3(12) . .
O58 K1 O197 99.8(12) . .
O53 K1 O197 170.4(12) . .
O46 K1 O197 56.6(11) . .
O26 K1 O197 74.5(12) . .
O75 K1 P4 104.3(11) . .
O207 K1 P4 25.7(12) . .
O12 K1 P4 155.0(10) . .
O58 K1 P4 78.6(9) . .
O53 K1 P4 83.1(9) . .
O46 K1 P4 124.5(9) . .
O26 K1 P4 26.1(9) . .
O197 K1 P4 88.1(9) . .
O75 K1 P13 22.7(10) . .
O207 K1 P13 102.4(13) . .
O12 K1 P13 81.2(9) . .
O58 K1 P13 124.8(10) . .
O53 K1 P13 151.7(10) . .
O46 K1 P13 72.2(8) . .
O26 K1 P13 89.4(9) . .
O197 K1 P13 25.0(8) . .
P4 K1 P13 93.5(5) . .
O75 K1 U2 38.2(10) . .
O207 K1 U2 119.1(13) . .
O12 K1 U2 26.1(8) . .
O58 K1 U2 146.7(10) . .
O53 K1 U2 104.5(9) . .
O46 K1 U2 83.9(8) . .
O26 K1 U2 145.9(9) . .
O197 K1 U2 79.0(8) . .
P4 K1 U2 134.1(5) . .
P13 K1 U2 58.8(3) . .
O75 K1 U8 122.0(11) . .
O207 K1 U8 37.6(12) . .
O12 K1 U8 107.4(9) . .
O58 K1 U8 89.2(9) . .
O53 K1 U8 26.7(8) . .
O46 K1 U8 154.6(8) . .
O26 K1 U8 79.9(9) . .
O197 K1 U8 143.7(9) . .
P4 K1 U8 59.1(4) . .
P13 K1 U8 132.8(5) . .
U2 K1 U8 111.5(3) . .
O50 K2 O139 107.6(15) . .
O50 K2 O58 132.3(15) . .
O139 K2 O58 83.6(13) . .
O50 K2 O93 63.9(14) . .
O139 K2 O93 144.2(15) . .
O58 K2 O93 129.0(14) . .
O50 K2 O53 144.6(14) . .
O139 K2 O53 61.7(12) . .
O58 K2 O53 82.0(12) . .
O93 K2 O53 103.8(14) . .
O50 K2 O13 77.1(13) . .
O139 K2 O13 136.1(13) . .
O58 K2 O13 64.9(12) . .
O93 K2 O13 78.2(13) . .
O53 K2 O13 135.3(13) . .
O50 K2 P5 100.7(11) . .
O139 K2 P5 21.4(9) . .
O58 K2 P5 72.9(10) . .
O93 K2 P5 158.0(12) . .
O53 K2 P5 79.3(9) . .
O13 K2 P5 115.3(9) . .
O50 K2 P3 17.9(10) . .
O139 K2 P3 103.4(10) . .
O58 K2 P3 115.1(10) . .
O93 K2 P3 77.8(11) . .
O53 K2 P3 157.0(10) . .
O13 K2 P3 67.6(9) . .
P5 K2 P3 91.0(5) . .
O50 K2 U12 39.7(10) . .
O139 K2 U12 129.1(10) . .
O58 K2 U12 146.3(10) . .
O93 K2 U12 25.8(10) . .
O53 K2 U12 118.2(9) . .
O13 K2 U12 82.9(8) . .
P5 K2 U12 134.2(6) . .
P3 K2 U12 55.8(3) . .
O50 K2 U8 126.5(11) . .
O139 K2 U8 36.7(9) . .
O58 K2 U8 90.4(9) . .
O93 K2 U8 117.9(11) . .
O53 K2 U8 27.3(8) . .
O13 K2 U8 154.8(9) . .
P5 K2 U8 57.0(3) . .
P3 K2 U8 132.1(5) . .
U12 K2 U8 120.2(4) . .
O50 K2 U6 117.1(11) . .
O139 K2 U6 71.4(9) . .
O58 K2 U6 22.2(9) . .
O93 K2 U6 144.4(11) . .
O53 K2 U6 92.4(9) . .
O13 K2 U6 68.3(8) . .
P5 K2 U6 55.5(4) . .
P3 K2 U6 99.2(4) . .
U12 K2 U6 148.2(4) . .
U8 K2 U6 90.7(3) . .
O50 K2 U14 67.8(11) . .
O139 K2 U14 119.9(10) . .
O58 K2 U14 66.6(9) . .
O93 K2 U14 90.3(11) . .
O53 K2 U14 147.5(9) . .
O13 K2 U14 20.2(8) . .
P5 K2 U14 98.4(4) . .
P3 K2 U14 54.1(3) . .
U12 K2 U14 86.8(3) . .
U8 K2 U14 151.5(4) . .
U6 K2 U14 61.5(2) . .
O101 K3 O152 124.4(13) . .
O101 K3 O18 79.4(12) . .
O152 K3 O18 141.4(13) . .
O101 K3 O93 141.6(14) . .
O152 K3 O93 60.8(13) . .
O18 K3 O93 121.6(14) . .
O101 K3 O173 76.8(13) . .
O152 K3 O173 91.6(14) . .
O18 K3 O173 62.3(13) . .
O93 K3 O173 140.3(15) . .
O101 K3 O13 70.4(12) . .
O152 K3 O13 71.5(12) . .
O18 K3 O13 145.9(13) . .
O93 K3 O13 77.7(13) . .
O173 K3 O13 122.7(13) . .
O101 K3 O7 135.9(13) . .
O152 K3 O7 99.7(13) . .
O18 K3 O7 63.5(12) . .
O93 K3 O7 58.9(13) . .
O173 K3 O7 103.7(13) . .
O13 K3 O7 132.6(12) . .
O101 K3 U12 152.2(9) . .
O152 K3 U12 38.1(9) . .
O18 K3 U12 128.1(10) . .
O93 K3 U12 25.2(10) . .
O173 K3 U12 117.4(11) . .
O13 K3 U12 82.0(8) . .
O7 K3 U12 67.1(9) . .
O101 K3 U10 86.2(9) . .
O152 K3 U10 118.1(9) . .
O18 K3 U10 25.6(8) . .
O93 K3 U10 127.3(11) . .
O173 K3 U10 39.5(10) . .
O13 K3 U10 155.0(9) . .
O7 K3 U10 70.9(9) . .
U12 K3 U10 120.4(4) . .
O101 K3 K4 42.1(8) . .
O152 K3 K4 114.3(10) . .
O18 K3 K4 103.5(10) . .
O93 K3 K4 99.6(10) . .
O173 K3 K4 118.5(11) . .
O13 K3 K4 42.8(8) . .
O7 K3 K4 123.1(9) . .
U12 K3 K4 116.4(4) . .
U10 K3 K4 121.6(4) . .
O101 K3 U17 145.8(9) . .
O152 K3 U17 85.3(9) . .
O18 K3 U17 66.4(9) . .
O93 K3 U17 64.6(10) . .
O173 K3 U17 86.8(10) . .
O13 K3 U17 141.9(9) . .
O7 K3 U17 22.7(8) . .
U12 K3 U17 61.9(2) . .
U10 K3 U17 62.9(2) . .
K4 K3 U17 145.8(4) . .
O101 K3 U7 18.7(8) . .
O152 K3 U7 108.0(9) . .
O18 K3 U7 87.7(9) . .
O93 K3 U7 146.2(11) . .
O173 K3 U7 65.7(10) . .
O13 K3 U7 68.6(8) . .
O7 K3 U7 150.2(10) . .
U12 K3 U7 142.6(4) . .
U10 K3 U7 86.4(3) . .
K4 K3 U7 53.7(3) . .
U17 K3 U7 149.2(4) . .
O46 K4 O101 141.0(12) . .
O46 K4 O58 72.4(12) . .
O101 K4 O58 137.0(13) . .
O46 K4 O13 137.7(12) . .
O101 K4 O13 72.2(12) . .
O58 K4 O13 66.9(12) . .
O46 K4 O106 71.4(11) . .
O101 K4 O106 71.9(12) . .
O58 K4 O106 141.4(12) . .
O13 K4 O106 142.0(12) . .
O46 K4 O5 58.3(11) . .
O101 K4 O5 150.9(12) . .
O58 K4 O5 58.8(12) . .
O13 K4 O5 107.0(12) . .
O106 K4 O5 110.5(12) . .
O46 K4 O9 149.3(12) . .
O101 K4 O9 59.1(11) . .
O58 K4 O9 107.8(13) . .
O13 K4 O9 59.4(11) . .
O106 K4 O9 110.2(12) . .
O5 K4 O9 94.8(11) . .
O46 K4 O87 61.3(13) . .
O101 K4 O87 109.4(13) . .
O58 K4 O87 112.0(14) . .
O13 K4 O87 147.0(14) . .
O106 K4 O87 59.9(13) . .
O5 K4 O87 55.2(13) . .
O9 K4 O87 92.2(13) . .
O46 K4 O3 108.6(11) . .
O101 K4 O3 109.7(11) . .
O58 K4 O3 57.0(11) . .
O13 K4 O3 57.1(10) . .
O106 K4 O3 150.6(11) . .
O5 K4 O3 53.5(10) . .
O9 K4 O3 54.4(10) . .
O87 K4 O3 93.6(12) . .
O46 K4 O157 110.2(12) . .
O101 K4 O157 60.2(11) . .
O58 K4 O157 148.6(12) . .
O13 K4 O157 110.5(12) . .
O106 K4 O157 60.1(11) . .
O5 K4 O157 95.0(11) . .
O9 K4 O157 53.5(11) . .
O87 K4 O157 52.0(12) . .
O3 K4 O157 94.4(10) . .
O46 K4 U9 25.9(8) . .
O101 K4 U9 145.5(10) . .
O58 K4 U9 77.2(9) . .
O13 K4 U9 141.5(9) . .
O106 K4 U9 76.2(8) . .
O5 K4 U9 38.4(8) . .
O9 K4 U9 123.4(9) . .
O87 K4 U9 40.6(10) . .
O3 K4 U9 91.9(7) . .
O157 K4 U9 92.6(8) . .
O46 K4 U7 144.8(9) . .
O101 K4 U7 28.1(8) . .
O58 K4 U7 141.5(10) . .
O13 K4 U7 77.4(8) . .
O106 K4 U7 76.9(8) . .
O5 K4 U7 122.9(9) . .
O9 K4 U7 37.3(8) . .
O87 K4 U7 89.9(10) . .
O3 K4 U7 91.8(7) . .
O157 K4 U7 37.9(7) . .
U9 K4 U7 130.5(4) . .
O170 K5 O165 149.8(14) . .
O170 K5 O195 63.0(13) . .
O165 K5 O195 131.7(13) . .
O170 K5 O145 101.9(14) . .
O165 K5 O145 85.3(12) . .
O195 K5 O145 131.9(13) . .
O170 K5 O43 88.1(14) . .
O165 K5 O43 71.7(13) . .
O195 K5 O43 80.7(13) . .
O145 K5 O43 147.0(14) . .
O170 K5 O168 129.8(14) . .
O165 K5 O168 79.5(13) . .
O195 K5 O168 92.7(13) . .
O145 K5 O168 61.0(13) . .
O43 K5 O168 133.2(14) . .
O170 K5 O203 48.6(14) . .
O165 K5 O203 101.3(13) . .
O195 K5 O203 98.2(14) . .
O145 K5 O203 103.2(14) . .
O43 K5 O203 60.4(14) . .
O168 K5 O203 164.2(14) . .
O170 K5 O115 106.1(13) . .
O165 K5 O115 58.4(11) . .
O195 K5 O115 169.0(13) . .
O145 K5 O115 46.2(12) . .
O43 K5 O115 100.8(13) . .
O168 K5 O115 94.0(13) . .
O203 K5 O115 73.6(13) . .
O170 K5 O194 93.9(13) . .
O165 K5 O194 56.2(12) . .
O195 K5 O194 131.0(13) . .
O145 K5 O194 93.2(12) . .
O43 K5 O194 54.4(12) . .
O168 K5 O194 131.1(13) . .
O203 K5 O194 45.4(13) . .
O115 K5 O194 47.3(11) . .
O170 K5 P23 24.2(10) . .
O165 K5 P23 125.8(10) . .
O195 K5 P23 81.4(10) . .
O145 K5 P23 101.7(10) . .
O43 K5 P23 75.0(10) . .
O168 K5 P23 150.1(11) . .
O203 K5 P23 24.6(10) . .
O115 K5 P23 88.4(9) . .
O194 K5 P23 69.8(9) . .
O170 K5 P21 101.2(11) . .
O165 K5 P21 74.4(9) . .
O195 K5 P21 151.1(11) . .
O145 K5 P21 22.6(9) . .
O43 K5 P21 124.8(11) . .
O168 K5 P21 79.0(10) . .
O203 K5 P21 85.9(11) . .
O115 K5 P21 24.3(8) . .
O194 K5 P21 70.7(9) . .
P23 K5 P21 92.0(6) . .
O170 K5 U27 38.7(10) . .
O165 K5 U27 151.6(9) . .
O195 K5 U27 24.5(9) . .
O145 K5 U27 122.5(10) . .
O43 K5 U27 84.6(10) . .
O168 K5 U27 107.7(10) . .
O203 K5 U27 79.2(10) . .
O115 K5 U27 144.5(9) . .
O194 K5 U27 121.1(9) . .
P23 K5 U27 58.9(4) . .
P21 K5 U27 133.5(6) . .
O128 K6 O166 109.6(15) . .
O128 K6 O19 62.0(13) . .
O166 K6 O19 131.4(12) . .
O128 K6 O101 150.0(14) . .
O166 K6 O101 89.5(12) . .
O19 K6 O101 121.8(12) . .
O128 K6 O18 131.5(15) . .
O166 K6 O18 61.2(12) . .
O19 K6 O18 88.2(12) . .
O101 K6 O18 77.7(12) . .
O128 K6 O106 83.4(14) . .
O166 K6 O106 154.1(13) . .
O19 K6 O106 74.3(11) . .
O101 K6 O106 70.7(11) . .
O18 K6 O106 126.7(12) . .
O128 K6 O171 113.2(15) . .
O166 K6 O171 51.2(12) . .
O19 K6 O171 174.7(13) . .
O101 K6 O171 61.0(12) . .
O18 K6 O171 96.9(13) . .
O106 K6 O171 103.3(12) . .
O128 K6 O41 47.2(13) . .
O166 K6 O41 114.3(12) . .
O19 K6 O41 94.2(11) . .
O101 K6 O41 104.3(12) . .
O18 K6 O41 175.3(12) . .
O106 K6 O41 57.9(11) . .
O171 K6 O41 80.5(12) . .
O128 K6 O1 95.1(13) . .
O166 K6 O1 100.1(11) . .
O19 K6 O1 127.4(11) . .
O101 K6 O1 57.9(11) . .
O18 K6 O1 132.6(12) . .
O106 K6 O1 55.5(10) . .
O171 K6 O1 49.1(11) . .
O41 K6 O1 48.0(10) . .
O128 K6 P16 110.0(12) . .
O166 K6 P16 25.2(9) . .
O19 K6 P16 155.1(9) . .
O101 K6 P16 77.6(9) . .
O18 K6 P16 80.6(9) . .
O106 K6 P16 129.9(9) . .
O171 K6 P16 26.6(9) . .
O41 K6 P16 95.5(9) . .
O1 K6 P16 75.0(8) . .
O128 K6 P10 21.7(11) . .
O166 K6 P10 111.2(10) . .
O19 K6 P10 78.1(9) . .
O101 K6 P10 130.0(10) . .
O18 K6 P10 152.3(10) . .
O106 K6 P10 72.8(9) . .
O171 K6 P10 96.7(10) . .
O41 K6 P10 25.8(8) . .
O1 K6 P10 73.5(8) . .
P16 K6 P10 101.9(6) . .
O128 K6 U7 131.9(12) . .
O166 K6 U7 79.7(9) . .
O19 K6 U7 144.0(9) . .
O101 K6 U7 27.2(8) . .
O18 K6 U7 95.1(9) . .
O106 K6 U7 75.1(8) . .
O171 K6 U7 37.0(9) . .
O41 K6 U7 85.3(8) . .
O1 K6 U7 37.6(7) . .
P16 K6 U7 59.9(4) . .
P10 K6 U7 110.2(5) . .
O24 K7 O61 80.7(11) . .
O24 K7 O140 124.5(12) . .
O61 K7 O140 142.4(12) . .
O24 K7 O150 141.4(14) . .
O61 K7 O150 119.0(15) . .
O140 K7 O150 60.9(14) . .
O24 K7 O96 62.7(11) . .
O61 K7 O96 71.9(11) . .
O140 K7 O96 142.0(12) . .
O150 K7 O96 90.5(14) . .
O24 K7 O54 146.2(12) . .
O61 K7 O54 71.0(12) . .
O140 K7 O54 74.5(11) . .
O150 K7 O54 71.0(14) . .
O96 K7 O54 122.0(12) . .
O24 K7 O23 64.9(11) . .
O61 K7 O23 140.3(13) . .
O140 K7 O23 60.4(11) . .
O150 K7 O23 100.5(14) . .
O96 K7 O23 106.1(12) . .
O54 K7 O23 130.8(12) . .
O24 K7 U13 26.4(7) . .
O61 K7 U13 84.4(8) . .
O140 K7 U13 131.2(9) . .
O150 K7 U13 117.2(12) . .
O96 K7 U13 39.0(8) . .
O54 K7 U13 154.3(9) . .
O23 K7 U13 73.6(9) . .
O24 K7 U15 128.4(9) . .
O61 K7 U15 150.8(9) . .
O140 K7 U15 26.1(8) . .
O150 K7 U15 38.6(11) . .
O96 K7 U15 116.9(9) . .
O54 K7 U15 81.7(8) . .
O23 K7 U15 66.8(9) . .
U13 K7 U15 120.6(4) . .
O24 K7 K14 91.6(9) . .
O61 K7 K14 114.3(10) . .
O140 K7 K14 94.2(9) . .
O150 K7 K14 50.6(11) . .
O96 K7 K14 48.1(8) . .
O54 K7 K14 116.5(10) . .
O23 K7 K14 86.9(10) . .
U13 K7 K14 66.7(4) . .
U15 K7 K14 68.8(4) . .
O24 K7 K9 103.6(9) . .
O61 K7 K9 44.2(9) . .
O140 K7 K9 99.1(9) . .
O150 K7 K9 113.5(12) . .
O96 K7 K9 116.0(9) . .
O54 K7 K9 42.8(9) . .
O23 K7 K9 124.1(10) . .
U13 K7 K9 120.8(4) . .
U15 K7 K9 117.8(4) . .
K14 K7 K9 148.8(6) . .
O24 K7 U18 66.1(8) . .
O61 K7 U18 146.4(9) . .
O140 K7 U18 67.3(8) . .
O150 K7 U18 87.1(11) . .
O96 K7 U18 88.2(8) . .
O54 K7 U18 141.7(9) . .
O23 K7 U18 22.7(9) . .
U13 K7 U18 63.9(2) . .
U15 K7 U18 62.5(2) . .
K14 K7 U18 64.4(3) . .
K9 K7 U18 146.7(5) . .
O6 K8 O38 102.0(12) . .
O6 K8 O46 76.7(11) . .
O38 K8 O46 128.1(13) . .
O6 K8 O106 132.0(12) . .
O38 K8 O106 72.6(12) . .
O46 K8 O106 71.6(11) . .
O6 K8 O57 105.7(11) . .
O38 K8 O57 104.2(12) . .
O46 K8 O57 126.5(12) . .
O106 K8 O57 122.0(11) . .
O6 K8 O12 61.6(11) . .
O38 K8 O12 148.4(13) . .
O46 K8 O12 77.0(11) . .
O106 K8 O12 138.8(12) . .
O57 K8 O12 60.2(11) . .
O6 K8 O19 147.3(11) . .
O38 K8 O19 59.4(11) . .
O46 K8 O19 136.0(11) . .
O106 K8 O19 71.6(10) . .
O57 K8 O19 59.7(10) . .
O12 K8 O19 119.0(11) . .
O6 K8 P2 19.1(7) . .
O38 K8 P2 93.9(9) . .
O46 K8 P2 68.1(8) . .
O106 K8 P2 113.2(9) . .
O57 K8 P2 124.7(8) . .
O12 K8 P2 77.3(8) . .
O19 K8 P2 151.0(9) . .
O6 K8 P9 94.0(8) . .
O38 K8 P9 17.3(9) . .
O46 K8 P9 111.5(9) . .
O106 K8 P9 66.6(9) . .
O57 K8 P9 121.4(9) . .
O12 K8 P9 152.4(9) . .
O19 K8 P9 74.0(8) . .
P2 K8 P9 81.9(5) . .
O6 K8 U2 38.3(7) . .
O38 K8 U2 126.3(9) . .
O46 K8 U2 84.7(8) . .
O106 K8 U2 156.2(9) . .
O57 K8 U2 71.1(8) . .
O12 K8 U2 26.2(8) . .
O19 K8 U2 128.7(8) . .
P2 K8 U2 56.5(3) . .
P9 K8 U2 126.4(4) . .
O6 K8 U11 124.5(8) . .
O38 K8 U11 38.6(8) . .
O46 K8 U11 152.9(9) . .
O106 K8 U11 81.3(8) . .
O57 K8 U11 68.2(8) . .
O12 K8 U11 126.3(9) . .
O19 K8 U11 25.3(7) . .
P2 K8 U11 125.8(5) . .
P9 K8 U11 55.5(3) . .
U2 K8 U11 122.4(4) . .
O6 K8 U3 90.1(8) . .
O38 K8 U3 91.0(9) . .
O46 K8 U3 140.3(9) . .
O106 K8 U3 136.5(9) . .
O57 K8 U3 23.3(7) . .
O12 K8 U3 63.9(8) . .
O19 K8 U3 65.5(7) . .
P2 K8 U3 107.7(4) . .
P9 K8 U3 106.6(4) . .
U2 K8 U3 63.5(2) . .
U11 K8 U3 62.9(2) . .
O43 K9 O54 134.5(14) . .
O43 K9 O61 139.8(14) . .
O54 K9 O61 73.6(12) . .
O43 K9 O84 69.4(13) . .
O54 K9 O84 143.1(13) . .
O61 K9 O84 73.2(12) . .
O43 K9 O151 109.1(14) . .
O54 K9 O151 115.8(14) . .
O61 K9 O151 60.5(12) . .
O84 K9 O151 58.5(12) . .
O43 K9 O165 72.0(13) . .
O54 K9 O165 65.3(12) . .
O61 K9 O165 137.1(12) . .
O84 K9 O165 139.2(13) . .
O151 K9 O165 151.1(13) . .
O43 K9 O117 60.7(13) . .
O54 K9 O117 106.6(13) . .
O61 K9 O117 150.6(13) . .
O84 K9 O117 110.2(13) . .
O151 K9 O117 95.4(13) . .
O165 K9 O117 59.1(11) . .
O43 K9 O155 63.0(13) . .
O54 K9 O155 148.7(14) . .
O61 K9 O155 109.8(12) . .
O84 K9 O155 60.5(12) . .
O151 K9 O155 51.0(12) . .
O165 K9 O155 111.7(12) . .
O117 K9 O155 54.8(12) . .
O43 K9 O133 152.2(14) . .
O54 K9 O133 60.9(13) . .
O61 K9 O133 59.2(12) . .
O84 K9 O133 112.9(13) . .
O151 K9 O133 57.7(13) . .
O165 K9 O133 107.3(12) . .
O117 K9 O133 94.5(13) . .
O155 K9 O133 93.2(13) . .
O43 K9 O103 111.3(14) . .
O54 K9 O103 58.7(13) . .
O61 K9 O103 108.4(13) . .
O84 K9 O103 149.8(13) . .
O151 K9 O103 95.1(13) . .
O165 K9 O103 59.6(12) . .
O117 K9 O103 53.6(12) . .
O155 K9 O103 92.1(13) . .
O133 K9 O103 52.0(12) . .
O43 K9 U21 145.8(11) . .
O54 K9 U21 79.2(9) . .
O61 K9 U21 27.2(8) . .
O84 K9 U21 78.6(9) . .
O151 K9 U21 40.3(9) . .
O165 K9 U21 141.7(10) . .
O117 K9 U21 123.5(10) . .
O155 K9 U21 91.0(9) . .
O133 K9 U21 38.3(9) . .
O103 K9 U21 90.3(10) . .
O43 K9 U29 27.5(10) . .
O54 K9 U29 140.7(9) . .
O61 K9 U29 145.4(9) . .
O84 K9 U29 74.7(9) . .
O151 K9 U29 91.5(10) . .
O165 K9 U29 77.2(8) . .
O117 K9 U29 39.4(9) . .
O155 K9 U29 40.7(9) . .
O133 K9 U29 124.7(10) . .
O103 K9 U29 92.9(9) . .
U21 K9 U29 131.7(4) . .
O37 K10 O193 108.0(13) . .
O37 K10 O84 157.1(14) . .
O193 K10 O84 85.2(13) . .
O37 K10 O61 86.2(13) . .
O193 K10 O61 155.2(13) . .
O84 K10 O61 75.4(12) . .
O37 K10 O24 63.5(11) . .
O193 K10 O24 127.4(12) . .
O84 K10 O24 123.5(12) . .
O61 K10 O24 76.9(11) . .
O37 K10 O127 130.5(13) . .
O193 K10 O127 60.3(12) . .
O84 K10 O127 72.2(12) . .
O61 K10 O127 125.2(12) . .
O24 K10 O127 85.7(11) . .
O37 K10 O95 114.6(13) . .
O193 K10 O95 48.6(13) . .
O84 K10 O95 60.1(12) . .
O61 K10 O95 107.4(13) . .
O24 K10 O95 175.4(12) . .
O127 K10 O95 93.1(12) . .
O37 K10 O97 49.0(11) . .
O193 K10 O97 115.1(12) . .
O84 K10 O97 108.6(12) . .
O61 K10 O97 59.1(11) . .
O24 K10 O97 97.4(11) . .
O127 K10 O97 175.4(11) . .
O95 K10 O97 83.6(12) . .
O37 K10 O102 99.2(12) . .
O193 K10 O102 98.1(12) . .
O84 K10 O102 59.5(11) . .
O61 K10 O102 58.8(11) . .
O24 K10 O102 133.9(11) . .
O127 K10 O102 129.0(12) . .
O95 K10 O102 49.8(12) . .
O97 K10 O102 50.5(10) . .
O37 K10 P7 24.5(9) . .
O193 K10 P7 110.7(10) . .
O84 K10 P7 133.5(10) . .
O61 K10 P7 74.0(9) . .
O24 K10 P7 82.0(8) . .
O127 K10 P7 153.9(9) . .
O95 K10 P7 97.4(10) . .
O97 K10 P7 24.9(7) . .
O102 K10 P7 74.7(8) . .
O37 K10 P15 110.9(10) . .
O193 K10 P15 23.7(9) . .
O84 K10 P15 73.9(9) . .
O61 K10 P15 132.4(10) . .
O24 K10 P15 150.7(9) . .
O127 K10 P15 77.3(9) . .
O95 K10 P15 25.1(9) . .
O97 K10 P15 98.4(9) . .
O102 K10 P15 74.4(8) . .
P7 K10 P15 103.1(6) . .
O37 K10 U21 79.1(9) . .
O193 K10 U21 135.4(10) . .
O84 K10 U21 78.4(9) . .
O61 K10 U21 25.6(8) . .
O24 K10 U21 95.7(8) . .
O127 K10 U21 145.3(8) . .
O95 K10 U21 87.8(10) . .
O97 K10 U21 38.0(7) . .
O102 K10 U21 38.2(7) . .
P7 K10 U21 59.3(4) . .
P15 K10 U21 111.9(5) . .
O7 K11 O63 94.7(14) . .
O7 K11 O57 150.9(14) . .
O63 K11 O57 106.0(13) . .
O7 K11 O25 85.2(13) . .
O63 K11 O25 62.0(12) . .
O57 K11 O25 86.8(12) . .
O7 K11 O178 143.2(14) . .
O63 K11 O178 49.1(13) . .
O57 K11 O178 58.0(12) . .
O25 K11 O178 72.0(12) . .
O7 K11 P12 118.3(11) . .
O63 K11 P12 24.9(10) . .
O57 K11 P12 81.1(9) . .
O25 K11 P12 60.5(8) . .
O178 K11 P12 24.9(9) . .
O7 K11 P1 73.6(10) . .
O63 K11 P1 21.2(10) . .
O57 K11 P1 125.0(10) . .
O25 K11 P1 59.8(8) . .
O178 K11 P1 69.9(10) . .
P12 K11 P1 45.2(4) . .
O7 K11 U3 169.4(12) . .
O63 K11 U3 84.9(10) . .
O57 K11 U3 23.3(8) . .
O25 K11 U3 85.3(9) . .
O178 K11 U3 35.9(9) . .
P12 K11 U3 60.3(4) . .
P1 K11 U3 105.4(5) . .
O7 K11 U17 17.9(9) . .
O63 K11 U17 77.8(10) . .
O57 K11 U17 165.2(10) . .
O25 K11 U17 82.5(8) . .
O178 K11 U17 126.9(10) . .
P12 K11 U17 102.1(5) . .
P1 K11 U17 57.0(3) . .
U3 K11 U17 162.1(4) . .
O7 K11 U20 88.2(10) . .
O63 K11 U20 49.4(10) . .
O57 K11 U20 90.1(9) . .
O25 K11 U20 12.7(7) . .
O178 K11 U20 63.7(10) . .
P12 K11 U20 49.0(4) . .
P1 K11 U20 49.0(3) . .
U3 K11 U20 83.5(3) . .
U17 K11 U20 81.7(3) . .
O7 K11 K3 40.3(10) . .
O63 K11 K3 124.8(10) . .
O57 K11 K3 110.7(9) . .
O25 K11 K3 80.3(8) . .
O178 K11 K3 150.2(11) . .
P12 K11 K3 138.8(5) . .
P1 K11 K3 105.3(5) . .
U3 K11 K3 132.8(5) . .
U17 K11 K3 57.5(3) . .
U20 K11 K3 90.5(4) . .
O179 K12 O84 131.1(13) . .
O179 K12 O127 148.7(13) . .
O84 K12 O127 74.0(12) . .
O179 K12 O132 106.7(14) . .
O84 K12 O132 74.0(13) . .
O127 K12 O132 57.4(13) . .
O179 K12 O43 77.0(13) . .
O84 K12 O43 68.8(13) . .
O127 K12 O43 134.3(14) . .
O132 K12 O43 130.8(14) . .
O179 K12 O11 103.4(12) . .
O84 K12 O11 124.1(13) . .
O127 K12 O11 61.6(11) . .
O132 K12 O11 105.1(13) . .
O43 K12 O11 122.1(13) . .
O179 K12 O195 60.0(12) . .
O84 K12 O195 135.6(12) . .
O127 K12 O195 118.8(12) . .
O132 K12 O195 150.1(14) . .
O43 K12 O195 75.1(12) . .
O11 K12 O195 58.2(10) . .
O179 K12 O125 54.2(12) . .
O84 K12 O125 169.2(13) . .
O127 K12 O125 97.9(12) . .
O132 K12 O125 95.7(13) . .
O43 K12 O125 121.6(13) . .
O11 K12 O125 54.8(11) . .
O195 K12 O125 54.5(11) . .
O179 K12 O192 97.4(13) . .
O84 K12 O192 116.5(12) . .
O127 K12 O192 51.3(12) . .
O132 K12 O192 51.7(13) . .
O43 K12 O192 174.2(14) . .
O11 K12 O192 57.7(11) . .
O195 K12 O192 101.1(12) . .
O125 K12 O192 53.0(12) . .
O179 K12 P19 19.6(9) . .
O84 K12 P19 112.1(10) . .
O127 K12 P19 152.9(10) . .
O132 K12 P19 97.9(11) . .
O43 K12 P19 69.0(10) . .
O11 K12 P19 123.0(9) . .
O195 K12 P19 76.3(9) . .
O125 K12 P19 71.8(10) . .
O192 K12 P19 106.0(10) . .
O179 K12 U28 127.4(10) . .
O84 K12 U28 82.5(9) . .
O127 K12 U28 25.0(8) . .
O132 K12 U28 36.0(10) . .
O43 K12 U28 151.1(11) . .
O11 K12 U28 71.7(7) . .
O195 K12 U28 128.2(9) . .
O125 K12 U28 87.3(9) . .
O192 K12 U28 34.5(8) . .
P19 K12 U28 127.9(6) . .
O179 K12 U27 37.3(9) . .
O84 K12 U27 152.8(9) . .
O127 K12 U27 128.6(9) . .
O132 K12 U27 128.9(11) . .
O43 K12 U27 84.0(10) . .
O11 K12 U27 69.0(8) . .
O195 K12 U27 25.9(8) . .
O125 K12 U27 37.8(8) . .
O192 K12 U27 90.7(9) . .
P19 K12 U27 56.1(4) . .
U28 K12 U27 124.6(4) . .
O98 K13 O11 106.3(13) . .
O98 K13 O23 97.6(13) . .
O11 K13 O23 147.4(14) . .
O98 K13 O33 60.0(12) . .
O11 K13 O33 85.0(12) . .
O23 K13 O33 88.1(13) . .
O98 K13 O81 48.0(11) . .
O11 K13 O81 59.7(11) . .
O23 K13 O81 144.8(13) . .
O33 K13 O81 69.1(11) . .
O98 K13 P6 24.9(9) . .
O11 K13 P6 81.6(9) . .
O23 K13 P6 121.4(11) . .
O33 K13 P6 59.1(9) . .
O81 K13 P6 23.5(7) . .
O98 K13 P14 20.9(9) . .
O11 K13 P14 125.2(10) . .
O23 K13 P14 76.6(10) . .
O33 K13 P14 59.6(8) . .
O81 K13 P14 68.8(8) . .
P6 K13 P14 45.3(5) . .
O98 K13 U24 84.8(10) . .
O11 K13 U24 23.6(8) . .
O23 K13 U24 167.1(11) . .
O33 K13 U24 82.0(9) . .
O81 K13 U24 36.9(7) . .
P6 K13 U24 59.9(4) . .
P14 K13 U24 105.1(5) . .
O98 K13 U18 79.1(9) . .
O11 K13 U18 162.0(10) . .
O23 K13 U18 19.1(9) . .
O33 K13 U18 83.1(9) . .
O81 K13 U18 127.0(8) . .
P6 K13 U18 103.5(5) . .
P14 K13 U18 58.3(4) . .
U24 K13 U18 162.0(4) . .
O98 K13 K7 122.8(10) . .
O11 K13 K7 109.2(9) . .
O23 K13 K7 38.2(10) . .
O33 K13 K7 80.1(9) . .
O81 K13 K7 147.6(8) . .
P6 K13 K7 137.2(5) . .
P14 K13 K7 104.3(5) . .
U24 K13 K7 130.8(4) . .
U18 K13 K7 55.5(3) . .
O16 K14 O91 57.5(12) . .
O16 K14 O162 139.2(15) . .
O91 K14 O162 96.1(14) . .
O16 K14 O96 59.3(11) . .
O91 K14 O96 98.5(12) . .
O162 K14 O96 100.6(13) . .
O16 K14 O150 96.4(14) . .
O91 K14 O150 58.5(14) . .
O162 K14 O150 43.8(14) . .
O96 K14 O150 84.5(13) . .
O16 K14 O107 101.7(13) . .
O91 K14 O107 145.8(14) . .
O162 K14 O107 83.5(13) . .
O96 K14 O107 48.6(11) . .
O150 K14 O107 102.7(14) . .
O16 K14 P17 118.8(10) . .
O91 K14 P17 81.2(10) . .
O162 K14 P17 20.4(10) . .
O96 K14 P17 89.1(9) . .
O150 K14 P17 24.4(11) . .
O107 K14 P17 88.2(10) . .
O16 K14 P11 82.8(10) . .
O91 K14 P11 120.8(11) . .
O162 K14 P11 87.0(11) . .
O96 K14 P11 24.8(8) . .
O150 K14 P11 88.6(11) . .
O107 K14 P11 25.1(9) . .
P17 K14 P11 82.8(6) . .
O16 K14 K7 57.3(9) . .
O91 K14 K7 58.5(9) . .
O162 K14 K7 82.8(11) . .
O96 K14 K7 46.1(8) . .
O150 K14 K7 45.6(11) . .
O107 K14 K7 87.7(10) . .
P17 K14 K7 63.1(5) . .
P11 K14 K7 63.4(5) . .
O16 K14 U13 29.4(8) . .
O91 K14 U13 82.6(10) . .
O162 K14 U13 130.5(11) . .
O96 K14 U13 32.5(7) . .
O150 K14 U13 100.0(11) . .
O107 K14 U13 72.4(9) . .
P17 K14 U13 114.4(6) . .
P11 K14 U13 54.1(4) . .
K7 K14 U13 54.4(3) . .
O16 K14 U18 30.0(8) . .
O91 K14 U18 28.6(9) . .
O162 K14 U18 122.6(11) . .
O96 K14 U18 82.9(8) . .
O150 K14 U18 80.4(11) . .
O107 K14 U18 130.0(10) . .
P17 K14 U18 104.8(5) . .
P11 K14 U18 107.7(5) . .
K7 K14 U18 58.8(3) . .
U13 K14 U18 58.1(2) . .
O16 K14 U15 81.2(9) . .
O91 K14 U15 29.3(9) . .
O162 K14 U15 67.0(10) . .
O96 K14 U15 99.9(8) . .
O150 K14 U15 31.3(10) . .
O107 K14 U15 132.6(10) . .
P17 K14 U15 52.2(4) . .
P11 K14 U15 113.5(5) . .
K7 K14 U15 53.8(3) . .
U13 K14 U15 99.0(4) . .
U18 K14 U15 56.1(2) . .
O158 K15 O165 80.8(13) . .
O158 K15 O140 144.8(14) . .
O165 K15 O140 126.6(12) . .
O158 K15 O169 111.8(15) . .
O165 K15 O169 140.4(14) . .
O140 K15 O169 63.3(12) . .
O158 K15 O54 138.2(14) . .
O165 K15 O54 67.0(12) . .
O140 K15 O54 77.0(12) . .
O169 K15 O54 81.3(13) . .
O158 K15 O168 60.2(14) . .
O165 K15 O168 78.9(13) . .
O140 K15 O168 100.0(13) . .
O169 K15 O168 140.5(14) . .
O54 K15 O168 132.3(14) . .
O158 K15 P22 21.3(10) . .
O165 K15 P22 71.9(9) . .
O140 K15 P22 161.1(10) . .
O169 K15 P22 106.0(11) . .
O54 K15 P22 118.3(10) . .
O168 K15 P22 78.3(10) . .
O158 K15 P18 106.8(12) . .
O165 K15 P18 120.3(11) . .
O140 K15 P18 79.7(9) . .
O169 K15 P18 21.2(10) . .
O54 K15 P18 70.8(10) . .
O168 K15 P18 156.5(11) . .
P22 K15 P18 94.3(6) . .
O158 K15 U15 131.0(11) . .
O165 K15 U15 148.2(10) . .
O140 K15 U15 26.9(8) . .
O169 K15 U15 38.0(10) . .
O54 K15 U15 84.3(9) . .
O168 K15 U15 114.4(10) . .
P22 K15 U15 137.3(6) . .
P18 K15 U15 57.3(4) . .
O158 K15 U26 37.4(10) . .
O165 K15 U26 86.3(9) . .
O140 K15 U26 114.7(9) . .
O169 K15 U26 127.1(10) . .
O54 K15 U26 151.6(10) . .
O168 K15 U26 24.9(9) . .
P22 K15 U26 57.7(4) . .
P18 K15 U26 134.9(6) . .
U15 K15 U26 118.2(4) . .
O158 K15 U23 70.8(10) . .
O165 K15 U23 22.8(8) . .
O140 K15 U23 142.9(9) . .
O169 K15 U23 123.9(11) . .
O54 K15 U23 69.3(9) . .
O168 K15 U23 91.6(10) . .
P22 K15 U23 55.9(4) . .
P18 K15 U23 102.7(6) . .
U15 K15 U23 151.7(5) . .
U26 K15 U23 90.0(4) . .
O158 K15 U25 121.6(11) . .
O165 K15 U25 70.2(9) . .
O140 K15 U25 91.1(9) . .
O169 K15 U25 71.5(10) . .
O54 K15 U25 22.8(8) . .
O168 K15 U25 147.6(10) . .
P22 K15 U25 100.4(5) . .
P18 K15 U25 55.4(4) . .
U15 K15 U25 88.8(4) . .
U26 K15 U25 152.7(5) . .
U23 K15 U25 62.9(3) . .
O86 K16 O44 155.8(13) . 2_655
O86 K16 O89 76.9(14) . .
O44 K16 O89 114.3(13) 2_655 .
O86 K16 O30 116.1(12) . 2_655
O44 K16 O30 50.9(11) 2_655 2_655
O89 K16 O30 78.0(13) . 2_655
O86 K16 P2 135.0(10) . 2_655
O44 K16 P2 27.2(8) 2_655 2_655
O89 K16 P2 98.0(11) . 2_655
O30 K16 P2 24.2(8) 2_655 2_655
O86 K16 U3 5.5(8) . .
O44 K16 U3 150.3(9) 2_655 .
O89 K16 U3 80.4(10) . .
O30 K16 U3 113.1(9) 2_655 .
P2 K16 U3 130.7(5) 2_655 .
O86 K16 U24 76.4(9) . .
O44 K16 U24 118.0(9) 2_655 .
O89 K16 U24 8.6(9) . .
O30 K16 U24 85.8(9) 2_655 .
P2 K16 U24 104.6(5) 2_655 .
U3 K16 U24 80.5(3) . .
O203 K17 O115 88.5(16) 1_565 1_565
O203 K17 O194 53.3(15) 1_565 1_565
O115 K17 O194 56.7(14) 1_565 1_565
O203 K17 O126 121.4(17) 1_565 .
O115 K17 O126 103.0(16) 1_565 .
O194 K17 O126 85.8(15) 1_565 .
O203 K17 O200 108.0(15) 1_565 1_565
O115 K17 O200 47.1(13) 1_565 1_565
O194 K17 O200 102.1(14) 1_565 1_565
O126 K17 O200 121.8(16) . 1_565
O203 K17 P21 93.9(13) 1_565 1_565
O115 K17 P21 23.8(10) 1_565 1_565
O194 K17 P21 77.8(11) 1_565 1_565
O126 K17 P21 118.9(14) . 1_565
O200 K17 P21 24.4(9) 1_565 1_565
O203 K17 P23 22.1(12) 1_565 1_565
O115 K17 P23 95.5(11) 1_565 1_565
O194 K17 P23 74.0(11) 1_565 1_565
O126 K17 P23 138.8(13) . 1_565
O200 K17 P23 97.8(10) 1_565 1_565
P21 K17 P23 91.9(7) 1_565 1_565
O203 K17 U23 80.7(12) 1_565 1_565
O115 K17 U23 31.5(10) 1_565 1_565
O194 K17 U23 31.7(10) 1_565 1_565
O126 K17 U23 81.1(12) . 1_565
O200 K17 U23 78.2(10) 1_565 1_565
P21 K17 U23 55.4(5) 1_565 1_565
P23 K17 U23 97.6(6) 1_565 1_565
O203 K17 U29 31.9(12) 1_565 1_565
O115 K17 U29 82.9(10) 1_565 1_565
O194 K17 U29 29.3(10) 1_565 1_565
O126 K17 U29 92.0(11) . 1_565
O200 K17 U29 122.2(10) 1_565 1_565
P21 K17 U29 99.7(6) 1_565 1_565
P23 K17 U29 53.9(4) 1_565 1_565
U23 K17 U29 61.0(3) 1_565 1_565
O203 K17 U6 130.4(13) 1_565 .
O115 K17 U6 113.0(12) 1_565 .
O194 K17 U6 100.9(11) 1_565 .
O126 K17 U6 15.2(10) . .
O200 K17 U6 119.5(11) 1_565 .
P21 K17 U6 124.1(8) 1_565 .
P23 K17 U6 142.4(7) 1_565 .
U23 K17 U6 95.1(5) 1_565 .
U29 K17 U6 104.2(4) 1_565 .
O203 K17 K5 43.7(12) 1_565 1_565
O115 K17 K5 46.5(10) 1_565 1_565
O194 K17 K5 46.6(10) 1_565 1_565
O126 K17 K5 131.2(12) . 1_565
O200 K17 K5 69.5(9) 1_565 1_565
P21 K17 K5 50.8(4) 1_565 1_565
P23 K17 K5 49.4(5) 1_565 1_565
U23 K17 K5 53.2(3) 1_565 1_565
U29 K17 K5 53.6(3) 1_565 1_565
U6 K17 K5 146.3(6) . 1_565
O110 P1 O136 114(2) . .
O110 P1 O28 115(2) . .
O136 P1 O28 114(3) . .
O110 P1 O63 102(2) . .
O136 P1 O63 104(3) . .
O28 P1 O63 106(2) . .
O110 P1 K11 129.2(16) . .
O136 P1 K11 106.6(19) . .
O28 P1 K11 70.8(16) . .
O63 P1 K11 37.6(16) . .
O6 P2 O30 117(2) . .
O6 P2 O29 112(2) . .
O30 P2 O29 114(2) . .
O6 P2 O44 108(2) . .
O30 P2 O44 103(2) . .
O29 P2 O44 102(2) . .
O6 P2 K16 117.3(16) . 2_655
O30 P2 K16 54.2(15) . 2_655
O29 P2 K16 129.0(16) . 2_655
O44 P2 K16 50.4(14) . 2_655
O6 P2 K8 38.9(14) . .
O30 P2 K8 121.7(16) . .
O29 P2 K8 76.1(15) . .
O44 P2 K8 132.2(15) . .
K16 P2 K8 154.9(6) 2_655 .
O50 P3 O160 116(3) . .
O50 P3 O2 108(3) . .
O160 P3 O2 113(2) . .
O50 P3 O211 108(2) . .
O160 P3 O211 110(2) . .
O2 P3 O211 102(2) . .
O50 P3 K2 33.5(19) . .
O160 P3 K2 122.7(18) . .
O2 P3 K2 75.4(16) . .
O211 P3 K2 124.4(16) . .
O104 P4 O26 114(3) . .
O104 P4 O207 115(3) . .
O26 P4 O207 111(3) . .
O104 P4 O99 102(2) . .
O26 P4 O99 104(2) . .
O207 P4 O99 109(3) . .
O104 P4 K1 127.3(19) . .
O26 P4 K1 62.4(18) . .
O207 P4 K1 49(2) . .
O99 P4 K1 130.0(16) . .
O139 P5 O163 114(3) . .
O139 P5 O42 113(2) . .
O163 P5 O42 114(3) . .
O139 P5 O99 106(2) . .
O163 P5 O99 104(3) . .
O42 P5 O99 105(2) . .
O139 P5 K2 42.9(17) . .
O163 P5 K2 123(2) . .
O42 P5 K2 72.1(14) . .
O99 P5 K2 131.0(17) . .
O81 P6 O15 117(3) . .
O81 P6 O8 113(2) . .
O15 P6 O8 109(2) . .
O81 P6 O98 106(2) . .
O15 P6 O98 106(2) . .
O8 P6 O98 104(2) . .
O81 P6 K13 64.5(17) . .
O15 P6 K13 133.9(18) . .
O8 P6 K13 111.6(16) . .
O98 P6 K13 43.1(14) . .
O97 P7 O62 112(2) . .
O97 P7 O37 111(2) . .
O62 P7 O37 114(2) . .
O97 P7 O100 108(2) . .
O62 P7 O100 107(2) . .
O37 P7 O100 105(2) . .
O97 P7 K10 64.4(16) . .
O62 P7 K10 123.7(19) . .
O37 P7 K10 47.7(17) . .
O100 P7 K10 128.4(17) . .
O124 P8 O173 119(3) . .
O124 P8 O94 102(3) . .
O173 P8 O94 109(3) . .
O124 P8 O34 112(3) . .
O173 P8 O34 109(2) . .
O94 P8 O34 105(2) . .
O38 P9 O118 111(3) . .
O38 P9 O79 116(3) . .
O118 P9 O79 112(3) . .
O38 P9 O47 106(2) . .
O118 P9 O47 105(2) . .
O79 P9 O47 105(3) . .
O38 P9 K8 36.7(18) . .
O118 P9 K8 78.7(16) . .
O79 P9 K8 116(2) . .
O47 P9 K8 133.5(18) . .
O70 P10 O128 112(3) . .
O70 P10 O41 119(3) . .
O128 P10 O41 104(3) . .
O70 P10 O47 105(3) . .
O128 P10 O47 107(3) . .
O41 P10 O47 109(2) . .
O70 P10 K6 125(2) . .
O128 P10 K6 42(2) . .
O41 P10 K6 63.2(17) . .
O47 P10 K6 127.0(17) . .
O21 P11 O107 113(3) . .
O21 P11 O96 115(2) . .
O107 P11 O96 115(3) . .
O21 P11 O100 107(2) . .
O107 P11 O100 104(3) . .
O96 P11 O100 101(2) . .
O21 P11 K14 119.8(18) . .
O107 P11 K14 62.2(19) . .
O96 P11 K14 56.7(16) . .
O100 P11 K14 133.5(17) . .
O32 P12 O178 114(3) . .
O32 P12 O14 106(3) . .
O178 P12 O14 116(3) . .
O32 P12 O63 113(3) . .
O178 P12 O63 103(3) . .
O14 P12 O63 105(2) . .
O32 P12 K11 118(2) . .
O178 P12 K11 56.7(19) . .
O14 P12 K11 134.8(18) . .
O63 P12 K11 48.0(17) . .
O153 P13 O197 114(3) . .
O153 P13 O75 113(3) . .
O197 P13 O75 107(3) . .
O153 P13 O44 108(2) . .
O197 P13 O44 107(2) . .
O75 P13 O44 107(2) . .
O153 P13 K1 119.6(18) . .
O197 P13 K1 66.8(18) . .
O75 P13 K1 41.8(17) . .
O44 P13 K1 130.2(14) . .
O143 P14 O134 112(3) . .
O143 P14 O98 111(2) . .
O134 P14 O98 103(2) . .
O143 P14 O92 106(2) . .
O134 P14 O92 117(3) . .
O98 P14 O92 108(2) . .
O143 P14 K13 134.9(18) . .
O134 P14 K13 67.8(19) . .
O98 P14 K13 37.1(15) . .
O92 P14 K13 113.4(18) . .
O95 P15 O193 106(3) . .
O95 P15 O142 114(3) . .
O193 P15 O142 108(3) . .
O95 P15 O174 113(3) . .
O193 P15 O174 109(3) . .
O142 P15 O174 107(3) . .
O95 P15 K10 60(2) . .
O193 P15 K10 46.4(17) . .
O142 P15 K10 118(2) . .
O174 P15 K10 133(2) . .
O185 P16 O166 115(3) . .
O185 P16 O171 111(3) . .
O166 P16 O171 112(3) . .
O185 P16 O94 111(2) . .
O166 P16 O94 103(2) . .
O171 P16 O94 104(3) . .
O185 P16 K6 122.9(19) . .
O166 P16 K6 49.5(16) . .
O171 P16 K6 63.6(19) . .
O94 P16 K6 126.1(18) . .
O162 P17 O150 111(3) . .
O162 P17 O116 118(3) . .
O150 P17 O116 110(3) . .
O162 P17 O59 107(3) . .
O150 P17 O59 104(3) . .
O116 P17 O59 106(2) . .
O162 P17 K14 53(2) . .
O150 P17 K14 62(2) . .
O116 P17 K14 119.2(17) . .
O59 P17 K14 135.0(19) . .
O135 P18 O169 113(3) . .
O135 P18 O202 114(3) . .
O169 P18 O202 116(3) . .
O135 P18 O59 106(3) . .
O169 P18 O59 102(3) . .
O202 P18 O59 104(3) . .
O135 P18 K15 71(2) . .
O169 P18 K15 44(2) . .
O202 P18 K15 127(2) . .
O59 P18 K15 126.9(17) . .
O209 P19 O179 117(3) . .
O209 P19 O191 97(4) . .
O179 P19 O191 110(3) . .
O209 P19 O78 114(3) . .
O179 P19 O78 114(3) . .
O191 P19 O78 102(4) . .
O209 P19 K12 120(3) . .
O179 P19 K12 38.7(17) . .
O191 P19 K12 139(3) . .
O78 P19 K12 80(2) . .
O205 P20 O132 119(3) . .
O205 P20 O183 113(3) . .
O132 P20 O183 111(3) . .
O205 P20 O174 105(3) . .
O132 P20 O174 103(3) . .
O183 P20 O174 104(3) . .
O200 P21 O145 116(3) . .
O200 P21 O115 111(3) . .
O145 P21 O115 114(3) . .
O200 P21 O199 106(3) . .
O145 P21 O199 103(3) . .
O115 P21 O199 105(3) . .
O200 P21 K17 64(2) . 1_545
O145 P21 K17 120(2) . 1_545
O115 P21 K17 50(2) . 1_545
O199 P21 K17 135.6(19) . 1_545
O200 P21 K5 123(2) . .
O145 P21 K5 48.2(18) . .
O115 P21 K5 67.7(19) . .
O199 P21 K5 129.7(18) . .
K17 P21 K5 79.9(6) 1_545 .
O201 P22 O158 116(3) . .
O201 P22 O164 110(3) . .
O158 P22 O164 111(3) . .
O201 P22 O199 106(3) . .
O158 P22 O199 104(3) . .
O164 P22 O199 110(3) . .
O201 P22 K15 120(2) . .
O158 P22 K15 38.9(18) . .
O164 P22 K15 73.9(19) . .
O199 P22 K15 129.1(18) . .
O203 P23 O170 113(3) . .
O203 P23 O213 116(3) . .
O170 P23 O213 108(3) . .
O203 P23 O191 112(3) . .
O170 P23 O191 107(3) . .
O213 P23 O191 99(3) . .
O203 P23 K5 65(2) . .
O170 P23 K5 49(2) . .
O213 P23 K5 125(2) . .
O191 P23 K5 133(2) . .
O203 P23 K17 46(2) . 1_545
O170 P23 K17 118(2) . 1_545
O213 P23 K17 72(2) . 1_545
O191 P23 K17 134(2) . 1_545
K5 P23 K17 79.4(7) . 1_545
O51 P24 O152 112(3) . .
O51 P24 O211 104(3) . .
O152 P24 O211 104(2) . .
O51 P24 O212 115(2) . .
O152 P24 O212 117(2) . .
O211 P24 O212 104(2) . .
O56 P25 O204 125(4) . .
O56 P25 O214 104(4) . .
O204 P25 O214 112(4) . .
O56 P25 O144 110(4) . .
O204 P25 O144 97(3) . .
O214 P25 O144 107(4) . .
O56 P25 P26 151(4) . .
O204 P25 P26 51(3) . .
O214 P25 P26 104(4) . .
O144 P25 P26 51(2) . .
O77 P26 O215 104(4) . .
O77 P26 O204 123(5) . .
O215 P26 O204 109(4) . .
O77 P26 O144 122(4) . .
O215 P26 O144 107(5) . .
O204 P26 O144 91(4) . .
O77 P26 P25 154(4) . .
O215 P26 P25 102(4) . .
O204 P26 P25 45(2) . .
O144 P26 P25 49(2) . .
O157 O1 U5 77(2) . .
O157 O1 U7 71(2) . .
U5 O1 U7 134.7(17) . .
O157 O1 K6 124(3) . .
U5 O1 K6 88.0(12) . .
U7 O1 K6 84.4(11) . .
P3 O2 U14 136(2) . .
O114 O3 U6 72(2) . .
O114 O3 U14 72(2) . .
U6 O3 U14 130.0(16) . .
O114 O3 K4 123(3) . .
U6 O3 K4 86.4(10) . .
U14 O3 K4 84.8(10) . .
O138 O4 U26 72(2) . .
O138 O4 U16 72(2) . .
U26 O4 U16 126.7(18) . .
O27 O5 U9 70(2) . .
O27 O5 U6 72(2) . .
U9 O5 U6 131.9(18) . .
O27 O5 K4 126(3) . .
U9 O5 K4 88.7(13) . .
U6 O5 K4 90.8(13) . .
P2 O6 U2 137(2) . .
P2 O6 K8 122.0(19) . .
U2 O6 K8 96.5(11) . .
U17 O7 K11 135(2) . .
U17 O7 K3 116.5(19) . .
K11 O7 K3 105.8(15) . .
P6 O8 U4 124(2) . .
O36 O9 U7 69(2) . .
O36 O9 U14 73(2) . .
U7 O9 U14 131.1(18) . .
O36 O9 K4 125(3) . .
U7 O9 K4 89.3(13) . .
U14 O9 K4 88.8(13) . .
U24 O11 K13 119.9(17) . .
U24 O11 K12 112.2(16) . .
K13 O11 K12 124.8(14) . .
U2 O12 K1 110.6(17) . .
U2 O12 K8 106.3(17) . .
K1 O12 K8 102.4(13) . .
U14 O13 K4 110.3(18) . .
U14 O13 K2 123.9(19) . .
K4 O13 K2 100.9(12) . .
U14 O13 K3 127.8(18) . .
K4 O13 K3 91.1(12) . .
K2 O13 K3 95.6(12) . .
P12 O14 U16 134(2) . .
P6 O15 U1 139(3) . .
O52 O16 U13 69(2) . .
O52 O16 U18 69(2) . .
U13 O16 U18 123.6(17) . .
O52 O16 K14 160(3) . .
U13 O16 K14 116.3(15) . .
U18 O16 K14 115.7(15) . .
U10 O18 K3 111.7(18) . .
U10 O18 K6 112.6(18) . .
K3 O18 K6 98.1(13) . .
U11 O19 K6 115.9(17) . .
U11 O19 K8 105.2(15) . .
K6 O19 K8 104.1(11) . .
O85 O20 U16 75(2) . .
O85 O20 U27 71(2) . .
U16 O20 U27 126.1(18) . .
P11 O21 U21 131(2) . .
O105 O22 U1 79(3) . .
O105 O22 U2 76(3) . .
U1 O22 U2 129.8(19) . .
U18 O23 K13 130(2) . .
U18 O23 K7 115(2) . .
K13 O23 K7 108.1(15) . .
U13 O24 K7 112.2(16) . .
U13 O24 K10 106.9(14) . .
K7 O24 K10 98.1(11) . .
U20 O25 K11 147.0(19) . .
P4 O26 U6 144(3) . .
P4 O26 K1 91(2) . .
U6 O26 K1 91.8(14) . .
O5 O27 U9 73(2) . .
O5 O27 U6 72(2) . .
U9 O27 U6 134.6(17) . .
P1 O28 U17 161(3) . .
P2 O29 U9 137(2) . .
P2 O30 K16 101.6(19) . 2_655
P12 O32 U20 118(3) . .
U4 O33 K13 150(2) . .
P8 O34 U7 136(2) . .
O130 O35 U12 75(3) . .
O130 O35 U17 75(3) . .
U12 O35 U17 129(2) . .
O9 O36 U7 76(2) . .
O9 O36 U14 73(2) . .
U7 O36 U14 136.6(18) . .
P7 O37 U13 134(2) . .
P7 O37 K10 108(2) . .
U13 O37 K10 99.5(14) . .
P9 O38 U11 135(3) . .
P9 O38 K8 126(2) . .
U11 O38 K8 96.4(14) . .
O192 O39 U24 81(3) . .
O192 O39 U28 64(3) . .
U24 O39 U28 125.9(19) . .
P10 O41 U5 138(2) . .
P10 O41 K6 91.0(19) . .
U5 O41 K6 88.6(13) . .
P5 O42 U6 136(2) . .
U29 O43 K9 110(2) . .
U29 O43 K12 123(2) . .
K9 O43 K12 101.0(15) . .
U29 O43 K5 111.9(19) . .
K9 O43 K5 105.1(16) . .
K12 O43 K5 104.2(15) . .
P2 O44 P13 121(2) . .
P2 O44 K16 102.4(18) . 2_655
P13 O44 K16 133.7(19) . 2_655
U9 O46 K4 110.5(16) . .
U9 O46 K8 128.5(18) . .
K4 O46 K8 95.8(12) . .
U9 O46 K1 114.3(16) . .
K4 O46 K1 102.4(12) . .
K8 O46 K1 101.3(12) . .
P9 O47 P10 123(3) . .
O121 O48 U28 74(2) . .
O121 O48 U4 76(2) . .
U28 O48 U4 122.4(16) . .
O109 O49 U20 74(2) . .
O109 O49 U11 78(2) . .
U20 O49 U11 125.0(18) . .
P3 O50 U12 128(3) . .
P3 O50 K2 129(3) . .
U12 O50 K2 95.8(16) . .
P24 O51 U14 137(3) . .
O16 O52 U13 74(2) . .
O16 O52 U18 75(2) . .
U13 O52 U18 130.2(17) . .
U8 O53 K1 109.4(17) . .
U8 O53 K2 106.1(17) . .
K1 O53 K2 95.9(13) . .
U25 O54 K9 109.5(18) . .
U25 O54 K15 119.9(18) . .
K9 O54 K15 106.5(15) . .
U25 O54 K7 128.2(19) . .
K9 O54 K7 89.8(12) . .
K15 O54 K7 97.8(13) . .
O129 O55 U10 74(2) . .
O129 O55 U17 74(2) . .
U10 O55 U17 127.8(19) . .
P25 O56 U18 149(3) . .
U3 O57 K11 118.2(17) . .
U3 O57 K8 116.1(17) . .
K11 O57 K8 123.9(14) . .
U6 O58 K2 123(2) . .
U6 O58 K4 110.3(18) . .
K2 O58 K4 106.6(14) . .
U6 O58 K1 111.1(18) . .
K2 O58 K1 99.4(14) . .
K4 O58 K1 105.1(14) . .
P17 O59 P18 123(3) . .
O66 O60 U8 74(2) . .
O66 O60 U1 71(2) . .
U8 O60 U1 122.8(16) . .
U21 O61 K7 139(2) . .
U21 O61 K10 111.0(17) . .
K7 O61 K10 100.0(13) . .
U21 O61 K9 105.8(17) . .
K7 O61 K9 92.7(12) . .
K10 O61 K9 103.3(13) . .
P12 O63 P1 127(3) . .
P12 O63 K11 107(2) . .
P1 O63 K11 121(2) . .
O60 O66 U8 69(2) . .
O60 O66 U1 74(2) . .
U8 O66 U1 121.7(19) . .
O125 O68 U24 74(2) . .
O125 O68 U27 72(2) . .
U24 O68 U27 127.1(17) . .
O90 O69 U2 67(2) . .
O90 O69 U3 71(2) . .
U2 O69 U3 122.2(17) . .
O91 O72 U15 77(3) . .
O91 O72 U18 71(3) . .
U15 O72 U18 127.2(18) . .
P13 O75 U2 135(3) . .
P13 O75 K1 115(2) . .
U2 O75 K1 98.0(15) . .
O108 O76 U20 74(2) . .
O108 O76 U10 68(2) . .
U20 O76 U10 121.4(18) . .
P26 O77 U17 154(4) . .
P19 O78 U29 139(3) . .
P6 O81 U24 165(3) . .
P6 O81 K13 92.0(19) . .
U24 O81 K13 87.9(12) . .
O167 O83 U19 73(2) . .
O167 O83 U12 74(3) . .
U19 O83 U12 124.9(17) . .
U22 O84 K10 110.0(17) . .
U22 O84 K12 130(2) . .
K10 O84 K12 107.9(14) . .
U22 O84 K9 104.9(17) . .
K10 O84 K9 101.9(14) . .
K12 O84 K9 98.5(13) . .
O20 O85 U16 69(2) . .
O20 O85 U27 75(2) . .
U16 O85 U27 125.1(16) . .
U3 O86 K16 166(2) . .
O176 O87 U5 69(2) . .
O176 O87 U9 63(2) . .
U5 O87 U9 125(2) . .
O176 O87 K4 112(3) . .
U5 O87 K4 87.6(16) . .
U9 O87 K4 84.3(15) . .
O123 O88 U4 70(2) . .
O123 O88 U13 70(2) . .
U4 O88 U13 117.8(15) . .
U24 O89 K16 158(2) . .
O69 O90 U2 76(2) . .
O69 O90 U3 73(2) . .
U2 O90 U3 129.2(17) . .
O72 O91 U18 76(3) . .
O72 O91 U15 71(3) . .
U18 O91 U15 127(2) . .
O72 O91 K14 159(3) . .
U18 O91 K14 112.7(17) . .
U15 O91 K14 113.4(16) . .
P14 O92 U4 119(2) . .
U12 O93 K2 110(2) . .
U12 O93 K3 111(2) . .
K2 O93 K3 102.3(16) . .
P8 O94 P16 126(3) . .
P15 O95 U22 139(3) . .
P15 O95 K10 95(2) . .
U22 O95 K10 88.3(14) . .
P11 O96 U13 136(2) . .
P11 O96 K7 127(2) . .
U13 O96 K7 91.4(12) . .
P11 O96 K14 98.5(19) . .
U13 O96 K14 105.2(13) . .
K7 O96 K14 85.8(11) . .
P7 O97 U21 142(2) . .
P7 O97 K10 90.7(18) . .
U21 O97 K10 86.5(11) . .
P14 O98 P6 124(3) . .
P14 O98 K13 122(2) . .
P6 O98 K13 112(2) . .
P5 O99 P4 122(3) . .
P7 O100 P11 125(3) . .
U7 O101 K3 133.0(19) . .
U7 O101 K4 107.0(16) . .
K3 O101 K4 96.8(13) . .
U7 O101 K6 109.4(17) . .
K3 O101 K6 101.0(13) . .
K4 O101 K6 107.1(13) . .
O151 O102 U22 67(2) . .
O151 O102 U21 72(2) . .
U22 O102 U21 132.7(17) . .
O151 O102 K10 112(2) . .
U22 O102 K10 86.9(12) . .
U21 O102 K10 86.1(12) . .
O208 O103 U25 72(3) . .
O208 O103 U23 63(3) . .
U25 O103 U23 124(2) . .
O208 O103 K9 114(3) . .
U25 O103 K9 84.0(14) . .
U23 O103 K9 84.8(14) . .
O22 O105 U2 70(3) . .
O22 O105 U1 68(2) . .
U2 O105 U1 119.9(17) . .
U5 O106 K8 128.8(18) . .
U5 O106 K4 108.4(16) . .
K8 O106 K4 94.4(12) . .
U5 O106 K6 111.1(16) . .
K8 O106 K6 107.1(13) . .
K4 O106 K6 103.1(13) . .
P11 O107 K14 93(2) . .
O76 O108 U10 78(2) . .
O76 O108 U20 72(2) . .
U10 O108 U20 125.7(14) . .
O49 O109 U20 71(2) . .
O49 O109 U11 69(2) . .
U20 O109 U11 118.0(16) . .
P1 O110 U16 138(2) . .
O149 O111 U8 73(2) . .
O149 O111 U19 66(2) . .
U8 O111 U19 120.3(17) . .
O146 O113 U3 73(3) . .
O146 O113 U11 69(2) . .
U3 O113 U11 123.1(19) . .
O3 O114 U6 72(2) . .
O3 O114 U14 73(2) . .
U6 O114 U14 131(2) . .
P21 O115 U23 143(3) . .
P21 O115 K17 106(2) . 1_545
U23 O115 K17 110.6(17) . 1_545
P21 O115 K5 88(2) . .
U23 O115 K5 86.2(13) . .
K17 O115 K5 95.9(14) 1_545 .
P17 O116 U25 136(2) . .
O194 O117 U23 71(2) . .
O194 O117 U29 66(2) . .
U23 O117 U29 131.0(19) . .
O194 O117 K9 119(3) . .
U23 O117 K9 92.3(14) . .
U29 O117 K9 88.7(13) . .
P9 O118 U5 133(2) . .
O48 O121 U28 68(2) . .
O48 O121 U4 68(2) . .
U28 O121 U4 114.5(17) . .
O133 O122 U25 77(3) . .
O133 O122 U21 73(3) . .
U25 O122 U21 135(2) . .
O88 O123 U4 75(2) . .
O88 O123 U13 75(2) . .
U4 O123 U13 123.7(19) . .
O68 O125 U24 69(2) . .
O68 O125 U27 71(2) . .
U24 O125 U27 123(2) . .
O68 O125 K12 124(3) . .
U24 O125 K12 87.8(15) . .
U27 O125 K12 83.2(14) . .
U6 O126 K17 140(3) . .
U28 O127 K12 111.6(18) . .
U28 O127 K10 111.4(17) . .
K12 O127 K10 103.0(12) . .
P10 O128 U11 130(3) . .
P10 O128 K6 116(3) . .
U11 O128 K6 96.8(18) . .
O55 O129 U10 68(2) . .
O55 O129 U17 69(2) . .
U10 O129 U17 121.2(16) . .
O35 O130 U12 73(3) . .
O35 O130 U17 73(3) . .
U12 O130 U17 126.9(17) . .
P20 O132 U28 139(3) . .
P20 O132 K12 121(2) . .
U28 O132 K12 96.5(16) . .
O122 O133 U21 73(3) . .
O122 O133 U25 69(3) . .
U21 O133 U25 130(2) . .
O122 O133 K9 117(3) . .
U21 O133 K9 83.8(14) . .
U25 O133 K9 85.2(14) . .
P14 O134 U18 159(3) . .
P18 O135 U25 139(3) . .
P1 O136 U20 127(3) . .
O4 O138 U26 71(2) . .
O4 O138 U16 73(2) . .
U26 O138 U16 126.9(19) . .
P5 O139 U8 140(3) . .
P5 O139 K2 116(2) . .
U8 O139 K2 98.4(15) . .
U15 O140 K15 110.4(16) . .
U15 O140 K7 111.8(16) . .
K15 O140 K7 105.9(13) . .
O177 O141 U15 69(2) . .
O177 O141 U30 66(2) . .
U15 O141 U30 119(2) . .
P14 O143 U1 134(2) . .
P25 O144 P26 80(3) . .
P25 O144 U19 134(3) . .
P26 O144 U19 140(3) . .
P21 O145 U26 139(3) . .
P21 O145 K5 109(2) . .
U26 O145 K5 96.1(14) . .
O113 O146 U11 74(3) . .
O113 O146 U3 70(2) . .
U11 O146 U3 125(2) . .
O188 O148 U26 78(3) . .
O188 O148 U30 71(3) . .
U26 O148 U30 127(2) . .
O111 O149 U19 76(2) . .
O111 O149 U8 71(2) . .
U19 O149 U8 125(2) . .
P17 O150 U15 136(3) . .
P17 O150 K7 129(3) . .
U15 O150 K7 92.7(18) . .
P17 O150 K14 94(3) . .
U15 O150 K14 106.3(19) . .
K7 O150 K14 83.8(14) . .
O102 O151 U22 73(2) . .
O102 O151 U21 69(2) . .
U22 O151 U21 135(2) . .
O102 O151 K9 124(3) . .
U22 O151 K9 93.6(15) . .
U21 O151 K9 88.0(14) . .
P24 O152 U12 135(3) . .
P24 O152 K3 127(2) . .
U12 O152 K3 95.3(14) . .
O180 O155 U22 70(2) . .
O180 O155 U29 65(2) . .
U22 O155 U29 122.7(19) . .
O180 O155 K9 119(3) . .
U22 O155 K9 88.3(14) . .
U29 O155 K9 84.6(13) . .
O1 O157 U7 72(2) . .
O1 O157 U5 68(2) . .
U7 O157 U5 128.9(18) . .
O1 O157 K4 111(3) . .
U7 O157 K4 83.5(13) . .
U5 O157 K4 82.9(12) . .
P22 O158 U26 135(3) . .
P22 O158 K15 120(2) . .
U26 O158 K15 100.4(16) . .
P17 O162 K14 107(3) . .
P22 O164 U23 130(3) . .
U23 O165 K15 121.9(18) . .
U23 O165 K5 115.2(17) . .
K15 O165 K5 104.8(14) . .
U23 O165 K9 105.7(16) . .
K15 O165 K9 105.6(13) . .
K5 O165 K9 101.5(13) . .
P16 O166 U10 135(3) . .
P16 O166 K6 105(2) . .
U10 O166 K6 99.2(15) . .
O83 O167 U19 72(3) . .
O83 O167 U12 72(2) . .
U19 O167 U12 124(2) . .
U26 O168 K5 112(2) . .
U26 O168 K15 107(2) . .
K5 O168 K15 95.2(14) . .
P18 O169 U15 139(3) . .
P18 O169 K15 115(3) . .
U15 O169 K15 94.4(16) . .
P23 O170 U27 134(3) . .
P23 O170 K5 107(2) . .
U27 O170 K5 95.9(16) . .
P16 O171 U7 142(3) . .
P16 O171 K6 90(2) . .
U7 O171 K6 88.1(15) . .
P8 O173 U10 129(3) . .
P8 O173 K3 130(3) . .
U10 O173 K3 92.2(15) . .
P15 O174 P20 119(3) . .
O87 O176 U9 78(3) . .
O87 O176 U5 71(2) . .
U9 O176 U5 136(2) . .
O141 O177 U30 74(2) . .
O141 O177 U15 70(2) . .
U30 O177 U15 124(2) . .
P12 O178 U3 160(3) . .
P12 O178 K11 98(2) . .
U3 O178 K11 96.0(16) . .
P19 O179 U27 136(2) . .
P19 O179 K12 122(2) . .
U27 O179 K12 98.0(14) . .
O155 O180 U29 76(2) . .
O155 O180 U22 71(2) . .
U29 O180 U22 131(2) . .
P20 O183 U22 137(3) . .
O148 O188 U30 72(3) . .
O148 O188 U26 65(3) . .
U30 O188 U26 120(2) . .
P19 O191 P23 112(4) . .
O39 O192 U28 80(3) . .
O39 O192 U24 64(2) . .
U28 O192 U24 126(2) . .
O39 O192 K12 127(3) . .
U28 O192 K12 84.8(15) . .
U24 O192 K12 85.5(13) . .
P15 O193 U28 131(3) . .
P15 O193 K10 110(2) . .
U28 O193 K10 99.9(14) . .
O117 O194 U29 74(2) . .
O117 O194 U23 69(2) . .
U29 O194 U23 136(2) . .
O117 O194 K17 149(3) . 1_545
U29 O194 K17 113.7(19) . 1_545
U23 O194 K17 110.0(18) . 1_545
O117 O194 K5 115(3) . .
U29 O194 K5 88.6(14) . .
U23 O194 K5 86.1(14) . .
K17 O194 K5 95.4(14) 1_545 .
U27 O195 K5 113.2(19) . .
U27 O195 K12 100.6(17) . .
K5 O195 K12 98.8(13) . .
P13 O197 U9 139(3) . .
P13 O197 K1 88(2) . .
U9 O197 K1 89.3(13) . .
P21 O199 P22 122(3) . .
P21 O200 K17 91(2) . 1_545
P23 O203 U29 137(3) . .
P23 O203 K17 112(3) . 1_545
U29 O203 K17 110(2) . 1_545
P23 O203 K5 91(3) . .
U29 O203 K5 89.8(16) . .
K17 O203 K5 99.1(17) 1_545 .
P25 O204 P26 85(4) . .
P25 O204 U30 143(3) . .
P26 O204 U30 128(3) . .
P4 O207 U8 133(3) . .
P4 O207 K1 105(3) . .
U8 O207 K1 99.2(19) . .
O103 O208 U23 77(3) . .
O103 O208 U25 68(3) . .
U23 O208 U25 131(2) . .
P24 O211 P3 126(3) . .

loop_
_geom_bond_atom_site_label_1
_geom_bond_atom_site_label_2
_geom_bond_distance
_geom_bond_site_symmetry_2
U1 O120 1.78(4) .
U1 O137 1.80(4) .
U1 O22 2.30(4) .
U1 O66 2.39(5) .
U1 O15 2.39(4) .
U1 O60 2.43(4) .
U1 O105 2.44(4) .
U1 O143 2.45(4) .
U2 O10 1.77(4) .
U2 O12 1.79(4) .
U2 O90 2.28(4) .
U2 O22 2.31(4) .
U2 O75 2.37(4) .
U2 O105 2.39(4) .
U2 O69 2.39(4) .
U2 O6 2.42(3) .
U2 K1 3.796(14) .
U2 K8 3.884(13) .
U3 O86 1.76(4) .
U3 O57 1.79(4) .
U3 O178 2.36(5) .
U3 O113 2.36(5) .
U3 O90 2.36(4) .
U3 O146 2.40(5) .
U3 O69 2.40(4) .
U3 O31 2.62(5) .
U3 K11 3.999(18) .
U3 K8 4.071(14) .
U3 K16 4.427(17) .
U4 O154 1.79(4) .
U4 O33 1.79(4) .
U4 O123 2.30(4) .
U4 O8 2.36(4) .
U4 O48 2.37(4) .
U4 O88 2.37(4) .
U4 O92 2.47(4) .
U4 O121 2.48(4) .
U4 U13 4.068(4) .
U4 U28 4.091(4) .
U5 O17 1.81(4) .
U5 O106 1.81(4) .
U5 O1 2.32(4) .
U5 O176 2.33(4) .
U5 O41 2.35(4) .
U5 O87 2.35(5) .
U5 O118 2.39(4) .
U5 O157 2.44(4) .
U5 K4 3.830(15) .
U5 K6 3.961(15) .
U5 K8 4.198(14) .
U6 O126 1.75(5) .
U6 O58 1.83(4) .
U6 O114 2.33(4) .
U6 O3 2.33(3) .
U6 O42 2.34(4) .
U6 O27 2.35(4) .
U6 O5 2.35(4) .
U6 O26 2.36(4) .
U6 K4 3.857(14) .
U6 K1 3.918(14) .
U6 K2 4.083(14) .
U6 K17 4.32(2) .
U7 O45 1.77(4) .
U7 O101 1.87(4) .
U7 O36 2.22(4) .
U7 O9 2.31(4) .
U7 O171 2.33(5) .
U7 O34 2.33(4) .
U7 O157 2.35(4) .
U7 O1 2.36(4) .
U7 K4 3.803(13) .
U7 K6 3.862(15) .
U7 K3 4.258(15) .
U8 O119 1.76(4) .
U8 O53 1.86(4) .
U8 O60 2.28(4) .
U8 O139 2.35(4) .
U8 O66 2.35(4) .
U8 O111 2.40(4) .
U8 O207 2.41(6) .
U8 O149 2.43(5) .
U8 K1 3.898(14) .
U8 K2 3.894(14) .
U9 O46 1.77(4) .
U9 O112 1.85(4) .
U9 O176 2.27(4) .
U9 O27 2.31(4) .
U9 O29 2.32(4) .
U9 O5 2.36(4) .
U9 O197 2.39(5) .
U9 O87 2.48(5) .
U9 K4 3.792(14) .
U9 K1 4.061(14) .
U9 K8 4.151(14) .
U10 O206 1.73(5) .
U10 O18 1.80(4) .
U10 O108 2.27(3) .
U10 O55 2.32(5) .
U10 O166 2.36(4) .
U10 O129 2.39(4) .
U10 O76 2.40(4) .
U10 O173 2.46(5) .
U10 K3 3.868(15) .
U10 K6 3.929(15) .
U10 U20 4.087(4) .
U11 O19 1.72(4) .
U11 O196 1.74(6) .
U11 O146 2.30(4) .
U11 O49 2.33(4) .
U11 O113 2.37(4) .
U11 O128 2.45(5) .
U11 O38 2.44(4) .
U11 O109 2.45(4) .
U11 K6 3.860(15) .
U11 K8 3.896(14) .
U12 O65 1.76(4) .
U12 O93 1.76(5) .
U12 O35 2.27(5) .
U12 O130 2.29(4) .
U12 O83 2.36(4) .
U12 O167 2.38(5) .
U12 O152 2.40(4) .
U12 O50 2.45(5) .
U12 K2 3.809(13) .
U12 K3 3.865(16) .
U13 O64 1.72(4) .
U13 O24 1.84(3) .
U13 O52 2.31(4) .
U13 O123 2.32(4) .
U13 O16 2.38(4) .
U13 O88 2.38(4) .
U13 O37 2.38(4) .
U13 O96 2.42(4) .
U13 K7 3.842(14) .
U13 K10 3.903(15) .
U13 K14 4.340(19) .
U14 O13 1.77(4) .
U14 O67 1.81(4) .
U14 O2 2.36(4) .
U14 O114 2.36(4) .
U14 O36 2.37(4) .
U14 O9 2.38(4) .
U14 O3 2.38(3) .
U14 O51 2.41(4) .
U14 K4 3.827(15) .
U14 K2 4.255(15) .
U14 K3 4.320(15) .
U15 O147 1.80(4) .
U15 O140 1.84(4) .
U15 O72 2.32(4) .
U15 O177 2.36(5) .
U15 O169 2.36(5) .
U15 O141 2.37(5) .
U15 O91 2.39(4) .
U15 O150 2.42(6) .
U15 K15 3.815(17) .
U15 K7 3.878(15) .
U15 K14 4.480(18) .
U16 O40 1.84(4) .
U16 O131 1.85(5) .
U16 O20 2.27(4) .
U16 O85 2.35(4) .
U16 O138 2.37(4) .
U16 O4 2.39(4) .
U16 O110 2.42(4) .
U16 O14 2.42(4) .
U17 O7 1.80(4) .
U17 O184 1.83(5) .
U17 O28 2.29(4) .
U17 O35 2.32(5) .
U17 O130 2.34(4) .
U17 O55 2.37(5) .
U17 O129 2.43(4) .
U17 O77 2.50(5) .
U17 K11 4.103(17) .
U17 K3 4.174(15) .
U18 O172 1.70(5) .
U18 O23 1.77(4) .
U18 O91 2.26(4) .
U18 O134 2.33(5) .
U18 O72 2.33(4) .
U18 O52 2.35(4) .
U18 O16 2.42(4) .
U18 O56 2.55(5) .
U18 K13 4.116(18) .
U18 K7 4.140(15) .
U18 K14 4.364(19) .
U19 O161 1.76(4) .
U19 O159 1.76(5) .
U19 O149 2.26(4) .
U19 O83 2.33(4) .
U19 O167 2.34(5) .
U19 O111 2.40(4) .
U19 O144 2.41(5) .
U19 O181 2.46(6) .
U19 K2 4.362(15) .
U20 O156 1.79(4) .
U20 O25 1.81(4) .
U20 O49 2.29(4) .
U20 O76 2.29(4) .
U20 O108 2.32(3) .
U20 O109 2.33(4) .
U20 O136 2.39(5) .
U20 O32 2.57(5) .
U20 K11 4.503(17) .
U21 O61 1.78(4) .
U21 O82 1.79(4) .
U21 O133 2.34(5) .
U21 O122 2.34(4) .
U21 O97 2.37(4) .
U21 O102 2.38(4) .
U21 O151 2.42(5) .
U21 O21 2.43(4) .
U21 K9 3.749(16) .
U21 K10 3.835(16) .
U21 K7 4.290(15) .
U22 O80 1.81(4) .
U22 O84 1.85(4) .
U22 O151 2.29(5) .
U22 O180 2.34(4) .
U22 O183 2.35(4) .
U22 O155 2.36(4) .
U22 O102 2.37(4) .
U22 O95 2.37(5) .
U22 K9 3.840(16) .
U22 K10 3.858(15) .
U22 K12 4.243(15) .
U23 O182 1.65(8) .
U23 O165 1.82(4) .
U23 O208 2.23(6) .
U23 O117 2.36(4) .
U23 O164 2.36(5) .
U23 O194 2.39(5) .
U23 O115 2.39(5) .
U23 O103 2.44(5) .
U23 K9 3.878(14) .
U23 K5 3.958(16) .
U23 K15 4.001(17) .
U23 K17 4.27(2) 1_545
U24 O89 1.77(5) .
U24 O11 1.83(4) .
U24 O39 2.29(4) .
U24 O68 2.30(4) .
U24 O125 2.37(5) .
U24 O81 2.39(4) .
U24 O192 2.51(5) .
U24 O71 2.53(4) .
U24 K13 3.966(18) .
U24 K12 4.043(15) .
U24 K16 4.482(19) .
U25 O54 1.84(4) .
U25 O186 1.87(5) .
U25 O122 2.26(4) .
U25 O116 2.36(4) .
U25 O133 2.36(5) .
U25 O103 2.36(5) .
U25 O135 2.40(5) .
U25 O208 2.43(6) .
U25 K9 3.808(18) .
U25 K15 4.123(18) .
U25 K7 4.387(15) .
U26 O168 1.71(4) .
U26 O175 1.95(5) .
U26 O148 2.24(5) .
U26 O4 2.27(4) .
U26 O138 2.28(4) .
U26 O145 2.39(4) .
U26 O158 2.40(5) .
U26 O188 2.43(5) .
U26 K15 3.888(18) .
U26 K5 3.897(15) .
U27 O195 1.74(4) .
U27 O85 2.38(4) .
U27 O68 2.40(4) .
U27 O179 2.39(4) .
U27 O125 2.41(5) .
U27 O170 2.42(5) .
U27 O20 2.43(4) .
U27 K5 3.860(16) .
U27 K12 3.906(16) .
U28 O187 1.74(5) .
U28 O127 1.75(4) .
U28 O192 2.19(5) .
U28 O132 2.28(5) .
U28 O48 2.30(4) .
U28 O121 2.39(4) .
U28 O39 2.40(4) .
U28 O193 2.40(4) .
U28 K12 3.847(15) .
U28 K10 3.956(17) .
U29 O189 1.80(5) .
U29 O43 1.86(5) .
U29 O78 2.25(5) .
U29 O194 2.29(5) .
U29 O180 2.32(4) .
U29 O117 2.41(4) .
U29 O203 2.42(5) .
U29 O155 2.48(5) .
U29 K9 3.789(17) .
U29 K5 3.993(15) .
U29 K12 4.204(15) .
U29 K17 4.28(2) 1_545
U30 O198 1.70(5) .
U30 O190 1.76(5) .
U30 O177 2.31(5) .
U30 O188 2.37(5) .
U30 O148 2.39(5) .
U30 O210 2.40(6) .
U30 O204 2.40(5) .
U30 O141 2.43(5) .
U30 K15 4.454(17) .
K1 O75 2.66(5) .
K1 O207 2.70(6) .
K1 O12 2.78(4) .
K1 O58 2.87(4) .
K1 O53 2.87(4) .
K1 O46 3.00(4) .
K1 O26 3.06(5) .
K1 O197 3.31(5) .
K1 P4 3.45(2) .
K1 P13 3.60(2) .
K2 O50 2.68(5) .
K2 O139 2.78(4) .
K2 O58 2.79(4) .
K2 O93 2.84(5) .
K2 O53 2.95(4) .
K2 O13 3.00(4) .
K2 P5 3.68(2) .
K2 P3 3.80(2) .
K3 O101 2.76(4) .
K3 O152 2.82(5) .
K3 O18 2.82(4) .
K3 O93 2.87(5) .
K3 O173 2.89(5) .
K3 O13 3.00(4) .
K3 O7 3.05(5) .
K3 K4 4.16(2) .
K4 O46 2.79(4) .
K4 O101 2.81(4) .
K4 O58 2.82(4) .
K4 O13 2.83(4) .
K4 O106 2.85(4) .
K4 O5 3.03(4) .
K4 O9 3.05(4) .
K4 O87 3.12(6) .
K4 O3 3.22(4) .
K4 O157 3.27(5) .
K5 O170 2.77(5) .
K5 O165 2.82(4) .
K5 O195 2.83(4) .
K5 O145 2.83(4) .
K5 O43 2.91(5) .
K5 O168 2.91(5) .
K5 O203 3.19(6) .
K5 O115 3.32(5) .
K5 O194 3.33(5) .
K5 P23 3.52(3) .
K5 P21 3.59(2) .
K6 O128 2.71(5) .
K6 O166 2.78(4) .
K6 O19 2.78(4) .
K6 O101 2.81(4) .
K6 O18 2.87(4) .
K6 O106 2.93(4) .
K6 O171 3.16(5) .
K6 O41 3.25(5) .
K6 O1 3.29(4) .
K6 P16 3.53(2) .
K6 P10 3.64(2) .
K7 O24 2.75(4) .
K7 O61 2.79(4) .
K7 O140 2.80(4) .
K7 O150 2.91(6) .
K7 O96 2.93(4) .
K7 O54 3.00(4) .
K7 O23 3.06(5) .
K7 K14 4.05(2) .
K7 K9 4.08(2) .
K8 O6 2.77(3) .
K8 O38 2.78(4) .
K8 O46 2.81(4) .
K8 O106 2.82(4) .
K8 O57 2.95(4) .
K8 O12 2.98(4) .
K8 O19 3.07(4) .
K8 P2 3.74(2) .
K8 P9 3.76(2) .
K9 O43 2.74(5) .
K9 O54 2.78(5) .
K9 O61 2.85(4) .
K9 O84 2.92(4) .
K9 O151 2.95(5) .
K9 O165 2.96(4) .
K9 O117 2.98(5) .
K9 O155 3.10(5) .
K9 O133 3.19(5) .
K9 O103 3.24(5) .
K10 O37 2.72(4) .
K10 O193 2.76(4) .
K10 O84 2.81(4) .
K10 O61 2.82(4) .
K10 O24 2.95(4) .
K10 O127 2.97(4) .
K10 O95 3.12(5) .
K10 O97 3.16(4) .
K10 O102 3.18(4) .
K10 P7 3.51(3) .
K10 P15 3.58(3) .
K11 O7 2.63(5) .
K11 O63 2.76(5) .
K11 O57 2.83(4) .
K11 O25 2.87(4) .
K11 O178 2.99(5) .
K11 P12 3.54(2) .
K11 P1 3.86(2) .
K12 O179 2.77(4) .
K12 O84 2.81(4) .
K12 O127 2.84(4) .
K12 O132 2.85(5) .
K12 O43 2.89(5) .
K12 O11 2.98(4) .
K12 O195 3.19(4) .
K12 O125 3.37(5) .
K12 O192 3.37(5) .
K12 P19 3.78(3) .
K13 O98 2.66(4) .
K13 O11 2.73(4) .
K13 O23 2.75(5) .
K13 O33 2.93(4) .
K13 O81 3.26(4) .
K13 P6 3.61(2) .
K13 P14 3.74(2) .
K14 O16 2.73(4) .
K14 O91 2.96(5) .
K14 O162 2.96(5) .
K14 O96 3.02(4) .
K14 O150 3.15(6) .
K14 O107 3.17(5) .
K14 P17 3.57(3) .
K14 P11 3.58(3) .
K15 O158 2.66(5) .
K15 O165 2.73(4) .
K15 O140 2.76(4) .
K15 O169 2.82(5) .
K15 O54 2.88(4) .
K15 O168 3.04(5) .
K15 P22 3.67(2) .
K15 P18 3.69(3) .
K16 O86 2.70(4) .
K16 O44 2.76(4) 2_655
K16 O89 2.79(5) .
K16 O30 2.90(4) 2_655
K16 P2 3.50(2) 2_655
K17 O203 2.79(6) 1_565
K17 O115 2.80(5) 1_565
K17 O194 2.82(5) 1_565
K17 O126 2.84(5) .
K17 O200 3.16(5) 1_565
K17 P21 3.50(3) 1_565
K17 P23 3.61(3) 1_565
K17 U23 4.27(2) 1_565
K17 U29 4.28(2) 1_565
K17 K5 4.55(3) 1_565
P1 O110 1.49(4) .
P1 O136 1.51(5) .
P1 O28 1.56(5) .
P1 O63 1.63(5) .
P2 O6 1.45(4) .
P2 O30 1.47(4) .
P2 O29 1.57(4) .
P2 O44 1.64(4) .
P2 K16 3.50(2) 2_655
P3 O50 1.49(5) .
P3 O160 1.50(5) .
P3 O2 1.60(4) .
P3 O211 1.72(4) .
P4 O104 1.45(4) .
P4 O26 1.52(5) .
P4 O207 1.55(6) .
P4 O99 1.65(4) .
P5 O139 1.49(4) .
P5 O163 1.50(5) .
P5 O42 1.56(4) .
P5 O99 1.62(4) .
P6 O81 1.44(4) .
P6 O15 1.50(4) .
P6 O8 1.62(4) .
P6 O98 1.64(4) .
P7 O97 1.48(4) .
P7 O62 1.49(4) .
P7 O37 1.53(4) .
P7 O100 1.60(4) .
P8 O124 1.48(6) .
P8 O173 1.53(5) .
P8 O94 1.54(5) .
P8 O34 1.58(4) .
P9 O38 1.38(4) .
P9 O118 1.51(4) .
P9 O79 1.55(5) .
P9 O47 1.57(4) .
P10 O70 1.43(5) .
P10 O128 1.50(5) .
P10 O41 1.58(5) .
P10 O47 1.68(4) .
P11 O21 1.48(4) .
P11 O107 1.52(5) .
P11 O96 1.52(4) .
P11 O100 1.61(4) .
P12 O32 1.38(5) .
P12 O178 1.51(5) .
P12 O14 1.54(4) .
P12 O63 1.56(5) .
P13 O153 1.46(4) .
P13 O197 1.52(5) .
P13 O75 1.54(5) .
P13 O44 1.64(4) .
P14 O143 1.50(4) .
P14 O134 1.57(5) .
P14 O98 1.58(4) .
P14 O92 1.61(5) .
P15 O95 1.52(5) .
P15 O193 1.53(4) .
P15 O142 1.53(5) .
P15 O174 1.61(6) .
P16 O185 1.52(5) .
P16 O166 1.56(5) .
P16 O171 1.58(5) .
P16 O94 1.72(5) .
P17 O162 1.30(5) .
P17 O150 1.48(6) .
P17 O116 1.53(4) .
P17 O59 1.55(5) .
P18 O135 1.48(5) .
P18 O169 1.47(5) .
P18 O202 1.53(5) .
P18 O59 1.72(5) .
P19 O209 1.36(6) .
P19 O179 1.49(4) .
P19 O191 1.59(7) .
P19 O78 1.58(6) .
P20 O205 1.45(6) .
P20 O132 1.54(5) .
P20 O183 1.59(5) .
P20 O174 1.63(5) .
P21 O200 1.45(5) .
P21 O145 1.46(5) .
P21 O115 1.47(5) .
P21 O199 1.63(5) .
P21 K17 3.50(3) 1_545
P22 O201 1.51(5) .
P22 O158 1.53(5) .
P22 O164 1.60(5) .
P22 O199 1.63(5) .
P23 O203 1.46(6) .
P23 O170 1.51(5) .
P23 O213 1.65(6) .
P23 O191 1.84(8) .
P23 K17 3.61(3) 1_545
P24 O51 1.45(5) .
P24 O152 1.48(4) .
P24 O211 1.50(4) .
P24 O212 1.53(4) .
P25 O56 1.45(6) .
P25 O204 1.51(6) .
P25 O214 1.61(9) .
P25 O144 1.65(6) .
P25 P26 2.13(6) .
P26 O77 1.48(7) .
P26 O215 1.60(8) .
P26 O204 1.66(7) .
P26 O144 1.68(8) .
O1 O157 1.47(5) .
O3 O114 1.42(5) .
O4 O138 1.44(6) .
O5 O27 1.47(5) .
O9 O36 1.39(5) .
O16 O52 1.48(5) .
O20 O85 1.44(5) .
O22 O105 1.37(5) .
O30 K16 2.90(4) 2_655
O35 O130 1.28(6) .
O39 O192 1.44(6) .
O44 K16 2.76(4) 2_655
O48 O121 1.51(6) .
O49 O109 1.37(5) .
O55 O129 1.53(6) .
O60 O66 1.44(6) .
O68 O125 1.50(6) .
O69 O90 1.47(5) .
O72 O91 1.32(5) .
O76 O108 1.36(5) .
O83 O167 1.40(6) .
O87 O176 1.60(7) .
O88 O123 1.42(5) .
O102 O151 1.58(6) .
O103 O208 1.62(7) .
O111 O149 1.49(6) .
O113 O146 1.48(6) .
O115 K17 2.80(5) 1_545
O117 O194 1.61(6) .
O122 O133 1.35(6) .
O141 O177 1.64(6) .
O148 O188 1.50(6) .
O155 O180 1.59(6) .
O194 K17 2.82(5) 1_545
O200 K17 3.16(5) 1_545
O203 K17 2.79(6) 1_545
